data_7122931
loop_
_publ_author_name
'Wang, Yong-Jiang'
'Wu, Shi-Yu'
'Sun, Yan-Qiong'
'Li, Xin-Xiong'
'Zheng, Shou-Tian'

_publ_section_title
;
 Octahedron-shaped three-shell Ln14-substituted polyoxotungstogermanates
 encapsulating a W4O15 cluster: luminescence and frequency dependent
 magnetic properties
;
_journal_name_full 'Chemical Communications'
_journal_paper_doi 10.1039/C9CC00073A
_journal_year 2019
_chemical_formula_moiety 'Ge6 Na15.57 O283.65 Tb13.92 W68, 4.53(O)'
_chemical_formula_sum 'Ge6 Na15.66 O297.11 Tb13.92 W68'
_chemical_formula_weight 20263.29
_chemical_name_systematic
;
 ? 
;
_space_group_crystal_system triclinic
_space_group_IT_number 2
_space_group_name_Hall '-P 1'
_space_group_name_H-M_alt 'P -1'
_symmetry_space_group_name_Hall '-P 1'
_symmetry_space_group_name_H-M 'P -1'
_atom_sites_solution_primary direct
_atom_sites_solution_secondary difmap
_audit_creation_date 2018-08-06
_audit_creation_method
;
Olex2 1.2
(compiled 2018.05.29 svn.r3508 for OlexSys, GUI svn.r5506)
;
_audit_update_record
;
2018-09-11 deposited with the CCDC.
2019-02-04 downloaded from the CCDC.
;
_cell_angle_alpha 97.093(2)
_cell_angle_beta 96.008(2)
_cell_angle_gamma 97.663(2)
_cell_formula_units_Z 2
_cell_length_a 24.294(2)
_cell_length_b 25.167(2)
_cell_length_c 27.200(3)
_cell_measurement_reflns_used 9589
_cell_measurement_temperature 296(2)
_cell_measurement_theta_max 24.92
_cell_measurement_theta_min 2.31
_cell_volume 16231(3)
_computing_molecular_graphics 'Olex2 (Dolomanov et al., 2009)'
_computing_publication_material 'Olex2 (Dolomanov et al., 2009)'
_computing_structure_refinement 'XH (Sheldrick, 2008)'
_computing_structure_solution 'XS (Sheldrick, 2008)'
_diffrn_ambient_temperature 296.15
_diffrn_measured_fraction_theta_full 0.976
_diffrn_measured_fraction_theta_max 0.976
_diffrn_measurement_device_type 'CCD area detector'
_diffrn_measurement_method 'phi and omega scans'
_diffrn_radiation_monochromator graphite
_diffrn_radiation_type MoK\a
_diffrn_radiation_wavelength 0.71073
_diffrn_reflns_av_R_equivalents 0.0349
_diffrn_reflns_av_unetI/netI 0.0587
_diffrn_reflns_limit_h_max 28
_diffrn_reflns_limit_h_min -28
_diffrn_reflns_limit_k_max 29
_diffrn_reflns_limit_k_min -29
_diffrn_reflns_limit_l_max 32
_diffrn_reflns_limit_l_min -32
_diffrn_reflns_number 101517
_diffrn_reflns_theta_full 24.96
_diffrn_reflns_theta_max 24.96
_diffrn_reflns_theta_min 1.52
_diffrn_source 'fine-focus sealed tube'
_exptl_absorpt_coefficient_mu 27.636
_exptl_absorpt_correction_T_max 0.716
_exptl_absorpt_correction_T_min 0.566
_exptl_absorpt_correction_type multi-scan
_exptl_crystal_colour yellow
_exptl_crystal_colour_primary yellow
_exptl_crystal_density_diffrn 4.146
_exptl_crystal_density_method 'not measured'
_exptl_crystal_description block
_exptl_crystal_F_000 17356
_exptl_crystal_size_max 0.3
_exptl_crystal_size_mid 0.2
_exptl_crystal_size_min 0.1
_platon_squeeze_details ' ?'
_refine_diff_density_max 9.399
_refine_diff_density_min -9.993
_refine_diff_density_rms 0.577
_refine_ls_extinction_method none
_refine_ls_goodness_of_fit_ref 1.019
_refine_ls_hydrogen_treatment undef
_refine_ls_matrix_type full
_refine_ls_number_parameters 2065
_refine_ls_number_reflns 55575
_refine_ls_number_restraints 0
_refine_ls_restrained_S_all 1.019
_refine_ls_R_factor_all 0.0929
_refine_ls_R_factor_gt 0.0639
_refine_ls_shift/su_max 0.001
_refine_ls_shift/su_mean 0.000
_refine_ls_structure_factor_coef Fsqd
_refine_ls_weighting_details 'calc w=1/[\s^2^(Fo^2^)+(0.0700P)^2^+2211.2632P] where P=(Fo^2^+2Fc^2^)/3'
_refine_ls_weighting_scheme calc
_refine_ls_wR_factor_gt 0.1557
_refine_ls_wR_factor_ref 0.1766
_reflns_number_gt 41343
_reflns_number_total 55575
_reflns_threshold_expression >2sigma(I)
_cod_data_source_file c9cc00073a2.cif
_cod_data_source_block a
_cod_database_code 7122931
_olex2_refinement_description
;
1. Others
 Fixed Sof: O5(0.5) O258(0.75) O259(0.5) O260(0.33333) O266(0.5) O289(0.5)
 O297(0.33333) O298(0.5)
;
_olex2_submission_special_instructions 'No special instructions were received'

loop_
_space_group_symop_id
_space_group_symop_operation_xyz
1 'x, y, z'
2 '-x, -y, -z'

loop_
_atom_site_label
_atom_site_type_symbol
_atom_site_fract_x
_atom_site_fract_y
_atom_site_fract_z
_atom_site_U_iso_or_equiv
_atom_site_adp_type
_atom_site_occupancy
_atom_site_calc_flag
W2 W 0.32093(4) 0.23503(4) 0.04087(3) 0.01292(19) Uani 1 d
W3 W 0.50015(4) 0.27319(4) 0.15797(4) 0.0148(2) Uani 1 d
W4 W 0.25888(4) 0.05280(4) 0.10248(4) 0.0169(2) Uani 1 d
W5 W 0.44050(4) 0.17162(4) -0.00248(4) 0.0161(2) Uani 1 d
W6 W 0.42313(4) 0.04106(4) -0.05667(4) 0.0185(2) Uani 1 d
W7 W 0.24416(4) 0.19414(4) -0.07154(4) 0.0154(2) Uani 1 d
W8 W 0.04149(4) 0.09628(4) 0.27479(4) 0.0181(2) Uani 1 d
W9 W 0.53878(4) 0.46458(5) 0.16677(4) 0.0204(2) Uani 1 d
W10 W 0.44283(4) 0.27110(4) 0.41764(4) 0.0192(2) Uani 1 d
W11 W 0.18104(5) -0.09555(4) 0.25392(4) 0.0213(2) Uani 1 d
W12 W 0.58006(4) 0.31922(4) 0.42501(4) 0.0185(2) Uani 1 d
W13 W 0.28114(4) 0.16021(4) 0.47310(4) 0.0218(2) Uani 1 d
W14 W 0.17770(4) 0.01459(4) -0.02306(4) 0.0180(2) Uani 1 d
W15 W 0.48227(4) 0.03678(4) 0.33432(4) 0.0176(2) Uani 1 d
W16 W 0.06128(4) 0.07820(4) 0.09407(4) 0.0180(2) Uani 1 d
W17 W 0.68146(4) 0.22333(5) 0.39114(4) 0.0258(2) Uani 1 d
W18 W -0.05984(5) -0.08192(5) 0.30798(4) 0.0254(2) Uani 1 d
W19 W 0.45227(4) 0.42983(4) 0.26726(3) 0.0134(2) Uani 1 d
W20 W -0.06066(5) 0.19855(5) 0.03853(4) 0.0281(3) Uani 1 d
W21 W 0.08414(4) 0.27126(4) 0.07257(4) 0.0219(2) Uani 1 d
W22 W 0.45314(4) 0.13430(4) 0.26485(3) 0.0138(2) Uani 1 d
W23 W 0.18446(4) 0.52611(4) 0.45446(4) 0.0225(2) Uani 1 d
W24 W 0.60366(4) 0.19242(5) 0.27802(4) 0.0220(2) Uani 1 d
W25 W 0.36709(4) 0.13350(4) -0.11736(4) 0.0180(2) Uani 1 d
W26 W 0.28275(5) 0.44538(5) 0.14264(4) 0.0258(2) Uani 1 d
W27 W 0.13782(5) 0.28049(5) 0.44124(5) 0.0288(3) Uani 1 d
W28 W 0.28460(4) -0.04395(4) -0.06550(4) 0.0202(2) Uani 1 d
W29 W 0.55721(5) 0.59655(5) 0.21622(4) 0.0275(3) Uani 1 d
W30 W 0.46546(5) 0.56089(4) 0.31523(4) 0.0214(2) Uani 1 d
W31 W 0.34556(4) 0.44722(4) 0.53833(4) 0.0199(2) Uani 1 d
W32 W 0.36567(5) 0.47729(4) 0.05448(4) 0.0218(2) Uani 1 d
W33 W -0.00675(4) 0.05800(4) 0.37892(4) 0.0207(2) Uani 1 d
W34 W -0.00663(4) -0.04237(4) 0.20570(4) 0.0209(2) Uani 1 d
W35 W 0.28763(4) 0.43444(5) 0.41798(4) 0.0216(2) Uani 1 d
W36 W 0.36944(4) 0.00050(4) 0.06106(4) 0.0182(2) Uani 1 d
W37 W 0.03529(5) -0.06731(5) 0.42637(4) 0.0254(2) Uani 1 d
W38 W 0.30172(6) 0.58920(5) 0.19919(5) 0.0362(3) Uani 1 d
W39 W 0.38073(6) 0.62471(5) 0.10915(5) 0.0333(3) Uani 1 d
W40 W 0.47435(5) 0.16040(5) 0.49191(4) 0.0245(2) Uani 1 d
W41 W 0.17638(5) 0.18704(5) 0.19080(4) 0.0290(3) Uani 1 d
W42 W 0.24558(4) 0.54389(4) 0.57578(4) 0.0212(2) Uani 1 d
W43 W 0.12629(5) -0.13708(5) 0.37071(4) 0.0261(2) Uani 1 d
W44 W 0.10621(4) 0.50351(4) 0.54772(4) 0.0245(2) Uani 1 d
Tb2 Tb 0.13678(5) 0.12869(5) 0.38684(5) 0.0216(3) Uani 1 d
Tb3 Tb 0.18414(5) 0.16558(5) 0.04247(4) 0.0175(3) Uani 1 d
W45 W 0.50807(5) 0.56000(4) 0.09443(4) 0.0227(2) Uani 1 d
W1 W 0.63606(5) 0.09259(5) 0.34488(5) 0.0274(3) Uani 1 d
Tb4 Tb 0.49455(5) 0.29400(5) 0.30318(5) 0.0192(3) Uani 1 d
Tb5 Tb 0.39408(6) 0.36897(5) 0.12607(4) 0.0203(3) Uani 1 d
W46 W 0.22853(4) 0.02936(4) 0.31794(4) 0.0205(2) Uani 1 d
W47 W 0.02345(5) 0.32545(5) 0.24461(5) 0.0321(3) Uani 1 d
W48 W 0.25235(5) 0.42106(5) 0.63739(4) 0.0276(3) Uani 1 d
W49 W 0.34541(5) 0.26179(5) 0.21595(4) 0.0254(2) Uani 1 d
W50 W 0.22925(4) 0.04742(4) -0.12821(4) 0.0183(2) Uani 1 d
W51 W 0.11388(5) 0.37990(5) 0.60801(5) 0.0312(3) Uani 1 d
W52 W 0.22155(5) 0.33405(6) 0.26151(5) 0.0378(3) Uani 1 d
Tb1 Tb 0.37423(5) 0.11930(5) 0.36675(5) 0.0192(3) Uani 1 d
W53 W 0.04869(4) 0.36703(5) 0.47349(4) 0.0255(3) Uani 1 d
W54 W -0.10074(6) 0.30681(6) -0.00959(6) 0.0429(3) Uani 1 d
W55 W 0.20607(5) 0.29710(5) 0.57228(5) 0.0347(3) Uani 1 d
W56 W 0.16662(5) 0.49424(5) 0.27906(5) 0.0307(3) Uani 1 d
W57 W 0.17059(5) -0.00986(5) 0.43093(4) 0.0247(2) Uani 1 d
Tb6 Tb 0.32546(5) 0.47942(5) 0.29007(5) 0.0223(3) Uani 1 d
W58 W 0.02945(5) -0.15387(4) 0.25300(4) 0.0255(2) Uani 1 d
W59 W 0.04541(5) 0.38281(5) 0.03077(6) 0.0390(3) Uani 1 d
W60 W 0.61203(5) 0.20970(5) 0.50457(4) 0.0275(3) Uani 1 d
W61 W 0.43063(6) 0.66247(5) 0.23046(5) 0.0363(3) Uani 1 d
W62 W 0.56910(5) 0.07855(5) 0.45949(4) 0.0258(2) Uani 1 d
W63 W 0.26073(5) 0.21879(5) 0.33472(6) 0.0417(3) Uani 1 d
W64 W -0.10708(5) 0.25692(5) 0.20818(5) 0.0316(3) Uani 1 d
Tb7 Tb 0.39129(5) 0.13877(5) 0.12585(4) 0.0172(2) Uani 1 d
Tb8 Tb 0.12644(5) 0.38712(6) 0.36677(5) 0.0285(3) Uani 1 d
Tb9 Tb 0.14952(5) 0.02364(5) 0.20013(5) 0.0234(3) Uani 1 d
W65 W -0.17257(5) 0.25207(5) 0.07520(5) 0.0362(3) Uani 1 d
Tb10 Tb 0.30494(6) 0.31246(6) 0.46704(6) 0.0333(4) Uani 1 d
W66 W -0.01719(6) 0.44627(6) 0.19258(7) 0.0521(4) Uani 1 d
Tb11 Tb 0.01259(5) 0.19385(5) 0.17464(5) 0.0233(3) Uani 1 d
Tb12 Tb 0.12326(6) 0.39484(6) 0.15544(6) 0.0346(3) Uani 1 d
W67 W -0.15052(5) 0.38129(6) 0.16108(7) 0.0510(4) Uani 1 d
Tb13 Tb 0.29811(9) 0.11252(9) 0.23393(8) 0.0593(5) Uani 1 d
Ge2 Ge 0.30766(10) 0.09663(10) -0.00627(9) 0.0111(5) Uiso 1 d
Ge3 Ge 0.19629(11) 0.40794(11) 0.50721(10) 0.0177(5) Uiso 1 d
Ge4 Ge 0.41640(10) 0.52042(10) 0.18442(9) 0.0141(5) Uiso 1 d
Ge5 Ge 0.08594(10) -0.01975(10) 0.31683(9) 0.0150(5) Uiso 1 d
Ge1 Ge 0.53244(10) 0.17831(10) 0.38131(9) 0.0129(5) Uiso 1 d
Ge6 Ge -0.03235(12) 0.32049(12) 0.11880(11) 0.0252(6) Uiso 1 d
O3 O 0.0608(7) 0.2969(7) 0.4600(7) 0.023(4) Uiso 1 d
O4 O 0.2767(7) 0.1548(7) -0.0013(6) 0.019(4) Uiso 1 d
O5 O 0.210(3) 0.332(2) 0.019(2) 0.072(17) Uiso 0.50 d
O6 O 0.3163(8) -0.0367(7) -0.0009(7) 0.024(4) Uiso 1 d
O7 O 0.0791(8) 0.3210(8) 0.0188(7) 0.027(4) Uiso 1 d
O8 O 0.2162(7) 0.0209(7) 0.1418(7) 0.021(4) Uiso 1 d
O9 O -0.0564(9) 0.2959(8) 0.2591(8) 0.035(5) Uiso 1 d
O10 O -0.0019(8) -0.1232(8) 0.1970(7) 0.028(4) Uiso 1 d
O11 O 0.5369(8) 0.1442(7) 0.2597(7) 0.024(4) Uiso 1 d
O12 O 0.1665(7) 0.0206(7) -0.0961(7) 0.021(4) Uiso 1 d
O13 O 0.4376(8) 0.6185(7) 0.2810(7) 0.026(4) Uiso 1 d
O14 O 0.6205(8) 0.3746(8) 0.4596(7) 0.030(4) Uiso 1 d
O15 O 0.3824(7) 0.1162(7) 0.2831(6) 0.017(4) Uiso 1 d
O16 O 0.3983(7) 0.5435(7) 0.3359(7) 0.023(4) Uiso 1 d
O17 O 0.2199(7) 0.1190(7) -0.1035(6) 0.016(4) Uiso 1 d
O18 O 0.3177(7) 0.1770(7) -0.0973(7) 0.023(4) Uiso 1 d
O19 O 0.4911(7) 0.3863(6) 0.2951(6) 0.015(3) Uiso 1 d
O20 O 0.4188(7) 0.5030(6) 0.2449(6) 0.015(3) Uiso 1 d
O21 O -0.0187(7) 0.0921(7) 0.3216(6) 0.016(4) Uiso 1 d
O22 O 0.1449(7) -0.0179(6) 0.2848(6) 0.015(3) Uiso 1 d
O23 O 0.5636(7) 0.3456(7) 0.3674(6) 0.016(4) Uiso 1 d
O24 O 0.0186(7) 0.0036(7) 0.4169(7) 0.023(4) Uiso 1 d
O25 O 0.6901(7) 0.1509(7) 0.3797(6) 0.015(3) Uiso 1 d
O26 O 0.4296(8) 0.1211(7) 0.4407(7) 0.024(4) Uiso 1 d
O27 O 0.4356(8) 0.1184(8) 0.2009(7) 0.027(4) Uiso 1 d
O28 O 0.0633(8) -0.1590(8) 0.3177(7) 0.030(4) Uiso 1 d
O29 O 0.0286(7) -0.0638(7) 0.2821(6) 0.021(4) Uiso 1 d
O30 O 0.2632(7) 0.0433(7) -0.0455(6) 0.020(4) Uiso 1 d
O31 O 0.3748(7) 0.4706(7) 0.1393(6) 0.018(4) Uiso 1 d
O32 O 0.3041(8) 0.0760(7) -0.1345(7) 0.024(4) Uiso 1 d
O33 O 0.3555(7) 0.3023(7) 0.0597(6) 0.017(4) Uiso 1 d
O34 O 0.4905(7) 0.4943(7) 0.3176(6) 0.017(4) Uiso 1 d
O35 O 0.3968(8) -0.0578(8) 0.0727(7) 0.030(4) Uiso 1 d
O36 O 0.0974(7) 0.0756(7) 0.2432(6) 0.020(4) Uiso 1 d
O37 O 0.4586(7) 0.2055(7) 0.2775(6) 0.017(4) Uiso 1 d
O38 O 0.5439(7) 0.1606(7) 0.4424(7) 0.023(4) Uiso 1 d
O39 O -0.0061(7) 0.0241(7) 0.2399(6) 0.019(4) Uiso 1 d
O40 O 0.0670(7) 0.0440(6) 0.3329(6) 0.015(3) Uiso 1 d
O41 O 0.6381(7) 0.2814(7) 0.3989(6) 0.021(4) Uiso 1 d
O42 O -0.0399(8) -0.1520(8) 0.2819(7) 0.026(4) Uiso 1 d
O43 O 0.1175(8) 0.2989(8) 0.3795(7) 0.029(4) Uiso 1 d
O44 O 0.1787(8) 0.4139(8) 0.6581(7) 0.030(4) Uiso 1 d
O45 O 0.1423(8) 0.3201(8) 0.1051(7) 0.029(4) Uiso 1 d
O46 O 0.0686(8) 0.4441(8) 0.5017(7) 0.031(5) Uiso 1 d
O47 O 0.4366(7) 0.1460(7) 0.0542(6) 0.021(4) Uiso 1 d
O48 O 0.5969(7) 0.1725(7) 0.3571(6) 0.021(4) Uiso 1 d
O49 O 0.1840(9) 0.5803(9) 0.4207(8) 0.042(5) Uiso 1 d
O50 O -0.0620(8) 0.3800(8) 0.1334(7) 0.032(5) Uiso 1 d
O51 O 0.4822(8) -0.0324(8) 0.3204(7) 0.028(4) Uiso 1 d
O52 O 0.0802(8) 0.1501(8) 0.3208(7) 0.027(4) Uiso 1 d
O53 O 0.0321(7) 0.3355(7) 0.0972(7) 0.023(4) Uiso 1 d
O54 O 0.1931(8) 0.0819(7) 0.3420(7) 0.025(4) Uiso 1 d
O55 O 0.1759(8) -0.0618(8) 0.1996(7) 0.027(4) Uiso 1 d
O56 O -0.0469(8) 0.1856(7) 0.1006(7) 0.025(4) Uiso 1 d
O57 O 0.2272(7) 0.1084(7) 0.0876(6) 0.015(4) Uiso 1 d
O58 O 0.2156(7) 0.0100(6) 0.0386(6) 0.014(3) Uiso 1 d
O59 O 0.2114(8) 0.2919(7) 0.4402(7) 0.025(4) Uiso 1 d
O60 O 0.3977(8) 0.3010(8) 0.4550(7) 0.026(4) Uiso 1 d
O61 O 0.3900(8) 0.5814(8) 0.1818(7) 0.027(4) Uiso 1 d
O62 O 0.5167(7) 0.2430(7) 0.3845(6) 0.018(4) Uiso 1 d
O63 O 0.1849(7) 0.1924(7) -0.0389(7) 0.022(4) Uiso 1 d
O64 O 0.4294(7) 0.1757(7) -0.0779(6) 0.018(4) Uiso 1 d
O65 O 0.4039(7) 0.2093(7) 0.3872(6) 0.021(4) Uiso 1 d
O66 O 0.3475(8) 0.4694(7) 0.4756(7) 0.026(4) Uiso 1 d
O67 O 0.2515(8) 0.5019(7) 0.4436(7) 0.026(4) Uiso 1 d
O68 O 0.4794(7) 0.1315(6) 0.3456(6) 0.014(3) Uiso 1 d
O69 O 0.6744(8) 0.2273(8) 0.3217(7) 0.027(4) Uiso 1 d
O70 O 0.4112(7) 0.0740(7) -0.1169(7) 0.023(4) Uiso 1 d
O71 O 0.5638(8) 0.0594(7) 0.3257(7) 0.024(4) Uiso 1 d
O72 O -0.1449(9) 0.2389(8) 0.1403(8) 0.034(5) Uiso 1 d
O73 O 0.5366(8) 0.5786(8) 0.0415(7) 0.030(4) Uiso 1 d
O74 O 0.2391(8) 0.4906(8) 0.6207(7) 0.027(4) Uiso 1 d
O75 O 0.5183(7) 0.4573(7) 0.2284(6) 0.021(4) Uiso 1 d
O76 O 0.5596(9) 0.6079(8) 0.1465(8) 0.034(5) Uiso 1 d
O77 O 0.1421(7) 0.3700(7) 0.4646(6) 0.019(4) Uiso 1 d
O78 O 0.4195(9) 0.6793(9) 0.1645(8) 0.041(5) Uiso 1 d
O79 O 0.2192(8) 0.4066(7) 0.3886(7) 0.024(4) Uiso 1 d
O80 O 0.4135(7) 0.0388(7) 0.3546(6) 0.021(4) Uiso 1 d
O81 O 0.1032(7) -0.1282(7) 0.2383(7) 0.022(4) Uiso 1 d
O82 O 0.2244(7) 0.2286(7) -0.1209(6) 0.021(4) Uiso 1 d
O83 O -0.0801(9) 0.2818(8) 0.0687(8) 0.036(5) Uiso 1 d
O84 O 0.3012(8) 0.3782(8) 0.1260(7) 0.026(4) Uiso 1 d
O85 O 0.0733(9) 0.3609(8) 0.5459(8) 0.034(5) Uiso 1 d
O86 O -0.0230(9) 0.3552(8) 0.4800(8) 0.035(5) Uiso 1 d
O87 O 0.2537(8) -0.0208(7) -0.1288(7) 0.024(4) Uiso 1 d
O88 O 0.2524(7) 0.2412(7) 0.0596(6) 0.018(4) Uiso 1 d
O89 O 0.1681(8) -0.1184(8) 0.3218(7) 0.027(4) Uiso 1 d
O90 O 0.5896(8) 0.5349(8) 0.2015(8) 0.033(5) Uiso 1 d
O91 O 0.4187(7) 0.3943(7) 0.2094(6) 0.018(4) Uiso 1 d
O92 O 0.3939(7) 0.4256(7) 0.3038(6) 0.021(4) Uiso 1 d
O93 O 0.1211(8) 0.5426(8) 0.4932(7) 0.031(5) Uiso 1 d
O94 O 0.1127(8) -0.0211(8) -0.0212(7) 0.030(5) Uiso 1 d
O95 O 0.0392(9) 0.2563(8) 0.2453(8) 0.035(5) Uiso 1 d
O96 O 0.3867(7) 0.2155(7) 0.0036(6) 0.021(4) Uiso 1 d
O97 O 0.5854(9) 0.0203(9) 0.4819(8) 0.038(5) Uiso 1 d
O98 O -0.0737(8) -0.0681(8) 0.2434(7) 0.027(4) Uiso 1 d
O99 O 0.2948(8) 0.4603(8) 0.0714(7) 0.032(5) Uiso 1 d
O100 O 0.6191(8) 0.1316(8) 0.5046(7) 0.029(4) Uiso 1 d
O101 O 0.3076(7) -0.0076(7) 0.0950(7) 0.023(4) Uiso 1 d
O102 O 0.4731(8) 0.1046(7) -0.0280(7) 0.024(4) Uiso 1 d
O103 O 0.3589(8) 0.5556(8) 0.0772(7) 0.032(5) Uiso 1 d
O104 O 0.1853(8) 0.4767(7) 0.5188(7) 0.025(4) Uiso 1 d
O105 O 0.4817(7) 0.4227(7) 0.1306(7) 0.022(4) Uiso 1 d
O106 O 0.5498(7) 0.5033(7) 0.1067(7) 0.023(4) Uiso 1 d
O107 O 0.1007(9) 0.4206(8) 0.0756(8) 0.035(5) Uiso 1 d
O108 O 0.3246(7) 0.0760(7) 0.0512(6) 0.019(4) Uiso 1 d
O109 O 0.3135(9) 0.1257(9) 0.4258(8) 0.038(5) Uiso 1 d
O110 O 0.0089(8) 0.2351(8) 0.0347(7) 0.026(4) Uiso 1 d
O111 O 0.1146(8) 0.4548(8) 0.5958(8) 0.033(5) Uiso 1 d
O112 O 0.2132(8) -0.0083(7) 0.3790(7) 0.025(4) Uiso 1 d
O113 O 0.2368(9) 0.4997(9) 0.3035(8) 0.042(5) Uiso 1 d
O114 O 0.4456(8) 0.5092(7) 0.0673(7) 0.024(4) Uiso 1 d
O115 O 0.1392(8) 0.4728(8) 0.4165(7) 0.026(4) Uiso 1 d
O116 O 0.3778(8) 0.1492(8) -0.1765(8) 0.033(5) Uiso 1 d
O117 O 0.3671(7) 0.1082(7) -0.0379(6) 0.018(4) Uiso 1 d
O118 O -0.0748(8) 0.1975(8) 0.2026(7) 0.032(5) Uiso 1 d
O119 O 0.3199(8) 0.4725(8) 0.3743(7) 0.027(4) Uiso 1 d
O120 O 0.2927(9) 0.4403(8) 0.6940(8) 0.034(5) Uiso 1 d
O121 O 0.3146(9) 0.5563(8) 0.2521(8) 0.035(5) Uiso 1 d
O122 O -0.0609(9) 0.1364(9) 0.0030(8) 0.038(5) Uiso 1 d
O123 O 0.0993(9) 0.1252(8) 0.0615(8) 0.035(5) Uiso 1 d
O124 O 0.6162(9) 0.6413(9) 0.2414(8) 0.036(5) Uiso 1 d
O125 O 0.2990(8) 0.0493(8) 0.3393(7) 0.029(4) Uiso 1 d
O126 O 0.3547(7) -0.0058(7) -0.0799(7) 0.022(4) Uiso 1 d
O127 O 0.1044(9) -0.0349(8) 0.4660(8) 0.035(5) Uiso 1 d
O128 O 0.3136(7) 0.0899(7) 0.1518(6) 0.020(4) Uiso 1 d
O129 O 0.2799(9) 0.5981(8) 0.6152(8) 0.034(5) Uiso 1 d
O130 O 0.3636(8) 0.3822(8) 0.5229(7) 0.032(5) Uiso 1 d
O131 O 0.4582(8) 0.6107(8) 0.1048(7) 0.029(4) Uiso 1 d
O132 O 0.2292(8) 0.5745(7) 0.5167(7) 0.025(4) Uiso 1 d
O133 O 0.1988(8) 0.0415(8) -0.1895(7) 0.028(4) Uiso 1 d
O134 O 0.3510(8) 0.4805(8) -0.0088(7) 0.032(5) Uiso 1 d
O135 O 0.1437(10) -0.1995(9) 0.3812(8) 0.043(6) Uiso 1 d
O136 O 0.0054(8) 0.1346(8) 0.2353(7) 0.026(4) Uiso 1 d
O137 O 0.4395(7) 0.3108(7) 0.3666(7) 0.023(4) Uiso 1 d
O138 O 0.1927(8) 0.3835(8) 0.5657(7) 0.028(4) Uiso 1 d
O139 O -0.0025(9) -0.0819(8) 0.4743(8) 0.034(5) Uiso 1 d
O140 O 0.3011(7) 0.5096(7) 0.5523(6) 0.018(4) Uiso 1 d
O141 O 0.6228(8) 0.0882(8) 0.4132(7) 0.027(4) Uiso 1 d
O142 O 0.5462(9) 0.1976(9) 0.5355(8) 0.037(5) Uiso 1 d
O143 O 0.6400(9) 0.1246(9) 0.2869(8) 0.039(5) Uiso 1 d
O144 O 0.0202(9) -0.2211(9) 0.2263(8) 0.036(5) Uiso 1 d
O145 O 0.3445(7) 0.1972(7) 0.0879(6) 0.019(4) Uiso 1 d
O146 O 0.0639(8) 0.2389(8) 0.1229(7) 0.028(4) Uiso 1 d
O147 O 0.6601(9) 0.2367(9) 0.5565(8) 0.037(5) Uiso 1 d
O148 O 0.6620(8) 0.2052(8) 0.4531(7) 0.031(5) Uiso 1 d
O149 O 0.1536(8) 0.2810(8) 0.5171(7) 0.028(4) Uiso 1 d
O150 O 0.2867(10) 0.1268(10) 0.5245(9) 0.047(6) Uiso 1 d
O151 O 0.5035(8) 0.5988(8) 0.3686(7) 0.032(5) Uiso 1 d
O152 O 0.4664(7) 0.0551(7) 0.2714(6) 0.021(4) Uiso 1 d
O153 O 0.1459(8) 0.0530(7) 0.4280(7) 0.025(4) Uiso 1 d
O154 O -0.1022(12) 0.4366(11) 0.2011(10) 0.062(7) Uiso 1 d
O155 O 0.5094(9) 0.3030(9) 0.2214(8) 0.040(5) Uiso 1 d
O156 O 0.1682(7) 0.0833(7) -0.0103(6) 0.018(4) Uiso 1 d
O157 O 0.3208(9) 0.3742(9) 0.4118(8) 0.038(5) Uiso 1 d
O158 O 0.5119(8) 0.3238(7) 0.4500(7) 0.023(4) Uiso 1 d
O159 O -0.0472(8) -0.0105(7) 0.3354(7) 0.025(4) Uiso 1 d
O160 O 0.1733(8) -0.0916(8) 0.4217(7) 0.032(5) Uiso 1 d
O161 O -0.0103(10) 0.4245(10) 0.0571(9) 0.046(6) Uiso 1 d
O162 O 0.5031(8) 0.2169(8) 0.0077(7) 0.027(4) Uiso 1 d
O163 O 0.5013(9) 0.6450(8) 0.2138(8) 0.034(5) Uiso 1 d
O164 O 0.1176(8) 0.2100(8) 0.4301(7) 0.027(4) Uiso 1 d
O165 O 0.2295(8) 0.0466(8) 0.2548(7) 0.027(4) Uiso 1 d
O166 O -0.1298(9) 0.3307(9) 0.1983(8) 0.042(5) Uiso 1 d
O167 O 0.1228(9) 0.2277(8) 0.0381(8) 0.035(5) Uiso 1 d
O168 O 0.5147(8) 0.0500(8) 0.4041(7) 0.032(5) Uiso 1 d
O169 O 0.0472(8) 0.1073(8) 0.4136(7) 0.029(4) Uiso 1 d
O170 O 0.2949(11) 0.1637(10) 0.3196(9) 0.052(6) Uiso 1 d
O171 O -0.0879(9) 0.2362(9) -0.0215(8) 0.042(5) Uiso 1 d
O172 O -0.1465(11) 0.4238(10) 0.1098(10) 0.054(6) Uiso 1 d
O173 O 0.4133(7) 0.0495(7) 0.1055(7) 0.021(4) Uiso 1 d
O174 O 0.0997(8) -0.0499(7) 0.3710(7) 0.025(4) Uiso 1 d
O175 O 0.2636(8) 0.4057(7) 0.4881(7) 0.025(4) Uiso 1 d
O176 O -0.0264(9) 0.3339(9) -0.0020(8) 0.041(5) Uiso 1 d
O177 O 0.5927(8) 0.2699(8) 0.4795(7) 0.032(5) Uiso 1 d
O178 O 0.5748(8) 0.2526(7) 0.2929(7) 0.025(4) Uiso 1 d
O179 O -0.0169(8) -0.0934(8) 0.3694(7) 0.028(4) Uiso 1 d
O180 O -0.1425(9) 0.1897(8) 0.0454(8) 0.034(5) Uiso 1 d
O181 O -0.0492(9) -0.0419(8) 0.1499(8) 0.034(5) Uiso 1 d
O182 O 0.3510(10) 0.6573(10) 0.2333(9) 0.049(6) Uiso 1 d
O183 O 0.2100(8) 0.1589(8) 0.4522(7) 0.030(4) Uiso 1 d
O184 O 0.4853(7) 0.5325(7) 0.1693(6) 0.016(4) Uiso 1 d
O185 O 0.2406(8) -0.0475(8) 0.2891(7) 0.026(4) Uiso 1 d
O186 O 0.4080(8) 0.4812(8) 0.5693(7) 0.027(4) Uiso 1 d
O187 O 0.5098(9) 0.0935(9) 0.4974(8) 0.040(5) Uiso 1 d
O188 O 0.4380(10) 0.1568(9) 0.5432(9) 0.044(6) Uiso 1 d
O189 O -0.0651(9) 0.0720(8) 0.4084(8) 0.036(5) Uiso 1 d
O190 O 0.2204(8) 0.0040(8) 0.4840(7) 0.032(5) Uiso 1 d
O191 O -0.1623(10) 0.2385(9) 0.2405(8) 0.043(5) Uiso 1 d
O192 O 0.1393(9) 0.3130(9) 0.6104(8) 0.041(5) Uiso 1 d
O193 O -0.0280(8) 0.2872(8) 0.1717(7) 0.028(4) Uiso 1 d
O194 O 0.1079(10) 0.0440(9) 0.1273(9) 0.045(6) Uiso 1 d
O195 O 0.5936(9) 0.4281(9) 0.1619(8) 0.038(5) Uiso 1 d
O196 O 0.6281(9) 0.1993(8) 0.2218(8) 0.034(5) Uiso 1 d
O197 O 0.1449(11) 0.5574(11) 0.2862(10) 0.058(7) Uiso 1 d
O198 O 0.0632(8) -0.0304(7) 0.1902(7) 0.024(4) Uiso 1 d
O199 O -0.0435(11) 0.4827(11) 0.1378(10) 0.058(7) Uiso 1 d
O200 O 0.2489(9) 0.3447(9) 0.6332(8) 0.037(5) Uiso 1 d
O201 O 0.2637(9) 0.3071(9) 0.5400(8) 0.038(5) Uiso 1 d
O202 O 0.6755(9) 0.0413(9) 0.3357(8) 0.041(5) Uiso 1 d
O203 O 0.4126(7) 0.0244(7) 0.0077(7) 0.022(4) Uiso 1 d
O204 O 0.4683(8) 0.2260(8) 0.4730(7) 0.026(4) Uiso 1 d
O205 O 0.2907(7) 0.2505(7) -0.0284(7) 0.022(4) Uiso 1 d
O206 O 0.2808(9) 0.5269(9) 0.1535(8) 0.038(5) Uiso 1 d
O207 O 0.3152(11) 0.6266(10) 0.1372(10) 0.054(6) Uiso 1 d
O208 O 0.4717(8) 0.0007(8) -0.0731(7) 0.027(4) Uiso 1 d
O209 O -0.1714(10) 0.2806(9) 0.0136(9) 0.044(6) Uiso 1 d
O210 O 0.0511(8) 0.5344(8) 0.5681(7) 0.029(4) Uiso 1 d
O211 O 0.5266(8) 0.5747(8) 0.2705(7) 0.029(4) Uiso 1 d
O212 O 0.1675(10) 0.3387(10) 0.2991(9) 0.050(6) Uiso 1 d
O213 O 0.0473(10) 0.3537(10) 0.3067(9) 0.046(6) Uiso 1 d
O214 O 0.0467(8) 0.3844(8) 0.4113(7) 0.032(5) Uiso 1 d
O215 O -0.2151(12) 0.3940(12) 0.1787(11) 0.064(7) Uiso 1 d
O216 O 0.0182(9) 0.0305(9) 0.0508(8) 0.038(5) Uiso 1 d
O217 O 0.2109(8) -0.0530(7) -0.0501(7) 0.026(4) Uiso 1 d
O218 O 0.3473(13) 0.1942(12) 0.2005(11) 0.069(8) Uiso 1 d
O219 O 0.2760(9) 0.3857(9) 0.2880(8) 0.040(5) Uiso 1 d
O220 O 0.3079(7) 0.4252(7) 0.5932(7) 0.022(4) Uiso 1 d
O221 O -0.1275(9) -0.1051(9) 0.3205(8) 0.040(5) Uiso 1 d
O222 O -0.0144(9) 0.3916(9) 0.2315(8) 0.042(5) Uiso 1 d
O223 O 0.3847(8) 0.4106(7) 0.0529(7) 0.024(4) Uiso 1 d
O224 O 0.0670(8) -0.1320(8) 0.4145(7) 0.030(5) Uiso 1 d
O225 O -0.1003(14) 0.4841(13) 0.0392(12) 0.080(9) Uiso 1 d
O226 O 0.2146(8) -0.1487(8) 0.2348(7) 0.031(5) Uiso 1 d
O227 O 0.2103(11) 0.2362(10) 0.5955(9) 0.052(6) Uiso 1 d
O228 O 0.0764(8) 0.3497(7) 0.2086(7) 0.025(4) Uiso 1 d
O229 O 0.2819(15) 0.2960(15) 0.2168(14) 0.050(14) Uiso 0.68(8) d
O230 O 0.0567(11) 0.4109(11) -0.0211(10) 0.058(7) Uiso 1 d
O231 O 0.0623(10) 0.3760(9) 0.6482(9) 0.045(6) Uiso 1 d
O232 O 0.4608(11) 0.3099(10) 0.1219(9) 0.054(6) Uiso 1 d
O233 O 0.3718(11) 0.6638(10) 0.0617(10) 0.053(6) Uiso 1 d
O234 O 0.2020(13) 0.1284(12) 0.2011(11) 0.071(8) Uiso 1 d
O235 O -0.1748(10) 0.3223(10) 0.1054(9) 0.049(6) Uiso 1 d
O236 O 0.1933(9) 0.1977(9) 0.3481(8) 0.040(5) Uiso 1 d
O237 O 0.1672(8) 0.5503(8) 0.5888(7) 0.029(4) Uiso 1 d
O238 O -0.1117(10) 0.3745(10) 0.0297(9) 0.048(6) Uiso 1 d
O239 O 0.0465(11) 0.4398(10) 0.1692(9) 0.053(6) Uiso 1 d
O240 O 0.4677(9) 0.2051(9) 0.1514(8) 0.037(5) Uiso 1 d
O241 O 0.7493(9) 0.2555(8) 0.4080(8) 0.034(5) Uiso 1 d
O242 O 0.3138(11) 0.2262(10) 0.4909(9) 0.052(6) Uiso 1 d
O243 O 0.2103(9) 0.4307(9) 0.1298(8) 0.037(5) Uiso 1 d
O244 O 0.5659(13) 0.2770(12) 0.1372(11) 0.072(8) Uiso 1 d
O245 O 0.1849(10) 0.2062(10) 0.1329(9) 0.049(6) Uiso 1 d
O246 O 0.1246(9) 0.4496(9) 0.3111(8) 0.042(5) Uiso 1 d
O247 O 0.2923(8) -0.1089(8) -0.0884(7) 0.032(5) Uiso 1 d
O248 O 0.3942(11) 0.2944(10) 0.2665(10) 0.054(6) Uiso 1 d
O249 O -0.1263(12) 0.3184(12) -0.0677(11) 0.067(8) Uiso 1 d
O250 O 0.0155(10) 0.1088(10) 0.1315(9) 0.051(6) Uiso 1 d
Tb14 Tb 0.1222(4) 0.2404(3) 0.3005(3) 0.058(3) Uani 0.257(8) d
O251 O 0.1583(9) 0.4687(9) 0.2140(8) 0.041(5) Uiso 1 d
O252 O 0.1825(12) 0.2466(12) 0.2355(11) 0.013(10) Uiso 0.54(6) d
O253 O -0.2423(10) 0.2260(10) 0.0715(9) 0.046(6) Uiso 1 d
O254 O 0.4518(11) 0.7268(10) 0.2634(9) 0.053(6) Uiso 1 d
O255 O 0.332(2) 0.0168(19) 0.2252(17) 0.08(2) Uiso 0.69(9) d
O256 O 0.2369(11) 0.6121(11) 0.2056(10) 0.060(7) Uiso 1 d
O257 O -0.0022(13) 0.5051(12) 0.2354(11) 0.070(8) Uiso 1 d
O258 O 0.2614(15) 0.2815(15) 0.3113(13) 0.059(9) Uiso 0.75 d
O259 O 0.321(3) 0.240(3) 0.281(2) 0.074(17) Uiso 0.50 d
O260 O 0.210(3) 0.196(3) 0.265(2) 0.036(15) Uiso 0.33 d
Tb15 Tb 0.3507(3) 0.3410(3) 0.3320(3) 0.059(3) Uani 0.301(8) d
W68 W -0.08172(6) 0.43675(6) 0.07464(8) 0.0568(5) Uani 1 d
O261 O 0.2988(7) 0.4493(7) 0.2078(6) 0.021(4) Uiso 1 d
O262 O 0.1975(12) 0.3526(11) 0.2051(10) 0.063(7) Uiso 1 d
O263 O 0.1039(16) 0.1674(15) 0.1870(14) 0.097(11) Uiso 1 d
O264 O 0.2971(16) 0.2492(15) 0.3927(14) 0.095(11) Uiso 1 d
O265 O 0.3657(15) 0.2901(15) 0.1638(14) 0.093(11) Uiso 1 d
Tb16 Tb 0.23457(18) 0.30103(19) 0.1292(2) 0.058(2) Uani 0.364(8) d
O266 O 0.266(2) 0.217(2) 0.186(2) 0.064(15) Uiso 0.50 d
Na2 Na 0.5027(5) -0.0793(5) -0.0630(4) 0.030(3) Uiso 1 d
Na3 Na -0.0804(5) -0.0649(5) 0.5122(4) 0.034(3) Uiso 1 d
Na4 Na 0.5104(5) 0.5759(5) -0.0424(4) 0.034(3) Uiso 1 d
Na5 Na -0.0395(5) 0.0528(5) -0.0198(5) 0.040(3) Uiso 1 d
Na6 Na -0.0426(6) 0.5142(6) 0.5770(5) 0.046(3) Uiso 1 d
Na1 Na 0.5712(5) -0.0244(5) 0.5543(4) 0.031(3) Uiso 1 d
Na7 Na 0.6713(5) 0.4363(5) 0.5196(5) 0.038(3) Uiso 1 d
Na8 Na 0.4458(5) 0.5557(5) 0.6322(4) 0.032(3) Uiso 1 d
Na9 Na -0.1177(5) -0.1034(5) 0.0902(4) 0.034(3) Uiso 1 d
Na10 Na 0.5197(6) 0.6944(6) 0.1420(6) 0.055(4) Uiso 1 d
Na11 Na 0.0871(6) -0.1146(6) 0.1478(5) 0.049(3) Uiso 1 d
Na12 Na 0.6533(5) 0.3311(5) 0.3280(5) 0.040(3) Uiso 1 d
O267 O 0.4602(11) -0.1171(10) -0.1437(10) 0.054(7) Uiso 1 d
O268 O 0.5559(10) 0.0658(10) 0.5868(9) 0.051(6) Uiso 1 d
O269 O -0.1180(11) 0.0648(10) -0.0844(9) 0.052(6) Uiso 1 d
O270 O -0.0358(13) 0.4197(13) 0.5777(12) 0.074(9) Uiso 1 d
O271 O 0.3898(10) 0.5228(9) 0.6941(9) 0.045(6) Uiso 1 d
O272 O 0.4187(11) -0.1079(11) -0.0301(10) 0.056(7) Uiso 1 d
O273 O 0.6689(13) -0.0161(12) 0.5589(11) 0.072(8) Uiso 1 d
O274 O 0.4118(12) 0.5845(11) -0.0302(10) 0.062(7) Uiso 1 d
O275 O -0.0162(16) 0.5277(15) 0.6636(14) 0.063(15) Uiso 0.75(8) d
O276 O 0.5256(13) 0.6724(13) -0.0224(12) 0.075(9) Uiso 1 d
O277 O -0.0964(14) -0.1701(14) 0.1396(13) 0.049(13) Uiso 0.70(8) d
O278 O 0.5324(13) 0.5753(13) 0.5957(12) 0.077(9) Uiso 1 d
O279 O 0.0472(18) 0.0891(17) -0.0433(16) 0.058(16) Uiso 0.64(8) d
O280 O 0.015(2) -0.165(2) 0.0908(19) 0.09(2) Uiso 0.69(9) d
O282 O -0.1161(12) -0.0316(12) 0.4367(11) 0.064(7) Uiso 1 d
O283 O 0.6157(14) 0.3696(14) 0.2583(13) 0.047(13) Uiso 0.69(8) d
O284 O -0.1316(14) -0.1456(14) 0.4758(13) 0.083(10) Uiso 1 d
O285 O 0.5822(16) 0.7065(16) 0.0773(14) 0.076(16) Uiso 0.83(9) d
O286 O 0.593(2) 0.440(2) 0.5612(18) 0.058(19) Uiso 0.55(8) d
O287 O 0.5984(19) 0.7459(18) 0.1976(17) 0.064(18) Uiso 0.64(8) d
O288 O 0.138(2) -0.185(2) 0.116(2) 0.08(2) Uiso 0.62(9) d
O289 O 0.725(2) 0.325(2) 0.2772(18) 0.048(12) Uiso 0.50 d
O290 O -0.2072(14) 0.1147(14) -0.0307(13) 0.084(10) Uiso 1 d
Na13 Na 0.3448(7) -0.0053(7) -0.1705(6) 0.064(4) Uiso 1 d
Na14 Na -0.0192(9) -0.1934(9) 0.3637(8) 0.041(9) Uiso 0.57(5) d
Na15 Na -0.1408(8) 0.1290(8) 0.1134(7) 0.079(5) Uiso 1 d
Na16 Na 0.1611(8) 0.5115(8) 0.6715(7) 0.079(5) Uiso 1 d
O291 O -0.0893(13) 0.0667(13) 0.1447(12) 0.077(9) Uiso 1 d
O292 O 0.244(2) 0.5588(19) 0.7228(18) 0.09(2) Uiso 0.72(9) d
O293 O -0.1917(19) 0.1136(18) 0.1847(17) 0.121(14) Uiso 1 d
O1 O -0.115(2) -0.226(2) 0.342(2) 0.07(2) Uiso 0.50(8) d
O294 O 0.114(2) 0.475(2) 0.734(2) 0.09(2) Uiso 0.62(9) d
O295 O 0.280(2) -0.012(2) -0.246(2) 0.04(2) Uiso 0.40(7) d
O297 O 0.009(3) -0.274(3) 0.342(3) 0.048(18) Uiso 0.33 d
O298 O 0.487(3) 0.772(3) 0.122(3) 0.083(19) Uiso 0.50 d
O300 O -0.1017(8) 0.1099(8) 0.2270(7) 0.016(7) Uiso 0.86(6) d
O301 O 0.6359(12) 0.6397(11) 0.1031(10) 0.013(10) Uiso 0.56(6) d
O302 O -0.0581(11) 0.4973(10) -0.1116(10) 0.033(9) Uiso 0.79(7) d
O303 O 0.1259(12) -0.0306(12) -0.2605(11) 0.050(11) Uiso 0.82(8) d

loop_
_atom_site_aniso_label
_atom_site_aniso_U_11
_atom_site_aniso_U_22
_atom_site_aniso_U_33
_atom_site_aniso_U_23
_atom_site_aniso_U_13
_atom_site_aniso_U_12
W2 0.0142(5) 0.0130(5) 0.0102(4) 0.0003(4) 0.0008(4) -0.0011(4)
W3 0.0146(5) 0.0174(5) 0.0120(5) 0.0018(4) 0.0018(4) 0.0013(4)
W4 0.0219(5) 0.0170(5) 0.0120(5) 0.0030(4) 0.0045(4) 0.0007(4)
W5 0.0131(5) 0.0206(5) 0.0131(5) -0.0003(4) 0.0031(4) -0.0013(4)
W6 0.0173(5) 0.0225(5) 0.0153(5) -0.0032(4) 0.0028(4) 0.0062(4)
W7 0.0166(5) 0.0181(5) 0.0107(5) 0.0022(4) -0.0014(4) 0.0011(4)
W8 0.0174(5) 0.0174(5) 0.0192(5) 0.0018(4) 0.0058(4) -0.0006(4)
W9 0.0182(5) 0.0305(6) 0.0137(5) 0.0075(4) 0.0041(4) 0.0021(4)
W10 0.0128(5) 0.0192(5) 0.0254(6) 0.0014(4) 0.0058(4) 0.0004(4)
W11 0.0235(5) 0.0158(5) 0.0259(6) 0.0058(4) 0.0073(4) 0.0010(4)
W12 0.0131(5) 0.0224(5) 0.0167(5) -0.0010(4) -0.0007(4) -0.0034(4)
W13 0.0184(5) 0.0241(6) 0.0215(5) -0.0004(4) 0.0067(4) -0.0021(4)
W14 0.0166(5) 0.0175(5) 0.0174(5) 0.0000(4) 0.0000(4) -0.0030(4)
W15 0.0186(5) 0.0187(5) 0.0169(5) 0.0059(4) 0.0016(4) 0.0052(4)
W16 0.0157(5) 0.0182(5) 0.0190(5) 0.0027(4) 0.0004(4) -0.0006(4)
W17 0.0143(5) 0.0348(6) 0.0271(6) 0.0044(5) 0.0003(4) 0.0013(5)
W18 0.0201(5) 0.0262(6) 0.0263(6) 0.0015(5) 0.0043(5) -0.0089(4)
W19 0.0136(5) 0.0140(5) 0.0118(5) 0.0026(4) 0.0018(4) -0.0017(4)
W20 0.0304(6) 0.0258(6) 0.0260(6) 0.0010(5) 0.0013(5) 0.0006(5)
W21 0.0210(5) 0.0245(6) 0.0239(6) 0.0100(5) 0.0048(4) 0.0086(4)
W22 0.0128(5) 0.0175(5) 0.0103(5) 0.0024(4) -0.0003(4) 0.0007(4)
W23 0.0160(5) 0.0229(6) 0.0257(6) -0.0025(5) 0.0029(4) -0.0029(4)
W24 0.0183(5) 0.0287(6) 0.0185(5) 0.0018(4) 0.0055(4) 0.0007(4)
W25 0.0191(5) 0.0237(5) 0.0110(5) 0.0017(4) 0.0044(4) 0.0009(4)
W26 0.0167(5) 0.0352(6) 0.0229(6) 0.0063(5) -0.0007(4) -0.0058(5)
W27 0.0163(5) 0.0221(6) 0.0431(7) -0.0129(5) 0.0107(5) -0.0040(4)
W28 0.0237(5) 0.0166(5) 0.0178(5) -0.0030(4) -0.0014(4) 0.0018(4)
W29 0.0315(6) 0.0286(6) 0.0162(5) 0.0041(5) 0.0019(5) -0.0181(5)
W30 0.0303(6) 0.0151(5) 0.0160(5) -0.0018(4) 0.0063(4) -0.0064(4)
W31 0.0169(5) 0.0225(5) 0.0176(5) -0.0050(4) 0.0032(4) -0.0008(4)
W32 0.0258(6) 0.0204(5) 0.0177(5) 0.0083(4) -0.0035(4) -0.0031(4)
W33 0.0161(5) 0.0251(6) 0.0185(5) -0.0004(4) 0.0071(4) -0.0059(4)
W34 0.0208(5) 0.0222(5) 0.0175(5) -0.0002(4) 0.0005(4) -0.0007(4)
W35 0.0131(5) 0.0316(6) 0.0163(5) -0.0074(4) 0.0060(4) -0.0042(4)
W36 0.0229(5) 0.0177(5) 0.0136(5) -0.0004(4) -0.0005(4) 0.0063(4)
W37 0.0231(6) 0.0307(6) 0.0218(6) 0.0091(5) 0.0064(4) -0.0060(5)
W38 0.0405(7) 0.0344(7) 0.0398(7) 0.0103(6) 0.0105(6) 0.0187(6)
W39 0.0491(8) 0.0215(6) 0.0313(7) 0.0113(5) 0.0019(6) 0.0072(5)
W40 0.0289(6) 0.0287(6) 0.0148(5) 0.0034(4) 0.0050(4) -0.0022(5)
W41 0.0358(7) 0.0258(6) 0.0272(6) 0.0022(5) 0.0152(5) 0.0038(5)
W42 0.0185(5) 0.0197(5) 0.0221(5) -0.0082(4) 0.0057(4) -0.0016(4)
W43 0.0270(6) 0.0249(6) 0.0287(6) 0.0141(5) 0.0060(5) 0.0003(5)
W44 0.0168(5) 0.0227(6) 0.0310(6) -0.0095(5) 0.0099(5) -0.0005(4)
Tb2 0.0159(6) 0.0232(7) 0.0227(7) -0.0024(5) 0.0059(5) -0.0059(5)
Tb3 0.0161(6) 0.0196(6) 0.0158(6) 0.0042(5) 0.0010(5) -0.0020(5)
W45 0.0285(6) 0.0228(6) 0.0147(5) 0.0070(4) 0.0021(4) -0.0077(4)
W1 0.0200(6) 0.0322(6) 0.0320(6) 0.0058(5) 0.0051(5) 0.0090(5)
Tb4 0.0184(6) 0.0189(6) 0.0175(6) 0.0039(5) -0.0050(5) -0.0027(5)
Tb5 0.0315(7) 0.0146(6) 0.0122(6) 0.0041(5) -0.0023(5) -0.0035(5)
W46 0.0140(5) 0.0188(5) 0.0287(6) 0.0052(4) 0.0060(4) -0.0023(4)
W47 0.0134(5) 0.0446(7) 0.0314(6) -0.0135(6) 0.0034(5) -0.0031(5)
W48 0.0269(6) 0.0310(6) 0.0233(6) 0.0016(5) 0.0069(5) -0.0030(5)
W49 0.0259(6) 0.0305(6) 0.0217(6) 0.0038(5) 0.0064(5) 0.0082(5)
W50 0.0185(5) 0.0208(5) 0.0129(5) -0.0014(4) -0.0023(4) 0.0003(4)
W51 0.0266(6) 0.0323(7) 0.0327(6) -0.0005(5) 0.0149(5) -0.0069(5)
W52 0.0206(6) 0.0606(9) 0.0285(6) 0.0047(6) 0.0035(5) -0.0069(6)
Tb1 0.0202(6) 0.0202(6) 0.0186(6) 0.0035(5) 0.0080(5) 0.0029(5)
W53 0.0144(5) 0.0247(6) 0.0335(6) -0.0115(5) 0.0122(5) -0.0041(4)
W54 0.0279(7) 0.0427(8) 0.0547(9) 0.0204(7) -0.0166(6) -0.0028(6)
W55 0.0337(7) 0.0231(6) 0.0472(8) 0.0063(5) 0.0109(6) -0.0017(5)
W56 0.0195(6) 0.0335(7) 0.0371(7) -0.0035(5) 0.0067(5) 0.0021(5)
W57 0.0196(5) 0.0314(6) 0.0214(6) 0.0074(5) 0.0004(4) -0.0043(5)
Tb6 0.0183(6) 0.0271(7) 0.0218(6) 0.0020(5) 0.0056(5) 0.0030(5)
W58 0.0271(6) 0.0183(5) 0.0285(6) 0.0025(5) 0.0038(5) -0.0057(4)
W59 0.0245(6) 0.0313(7) 0.0600(9) 0.0236(6) -0.0137(6) -0.0010(5)
W60 0.0276(6) 0.0333(6) 0.0179(5) 0.0050(5) -0.0066(5) -0.0030(5)
W61 0.0638(9) 0.0144(6) 0.0296(7) 0.0018(5) 0.0090(6) 0.0000(6)
W62 0.0276(6) 0.0287(6) 0.0207(6) 0.0105(5) -0.0058(5) 0.0035(5)
W63 0.0212(6) 0.0253(6) 0.0773(10) 0.0081(7) 0.0021(6) 0.0004(5)
W64 0.0117(5) 0.0355(7) 0.0430(7) -0.0127(6) 0.0045(5) 0.0029(5)
Tb7 0.0216(6) 0.0162(6) 0.0142(6) 0.0015(5) 0.0038(5) 0.0032(5)
Tb8 0.0150(6) 0.0365(8) 0.0281(7) -0.0113(6) 0.0085(5) -0.0073(5)
Tb9 0.0236(7) 0.0227(7) 0.0262(7) 0.0055(5) 0.0065(5) 0.0066(5)
W65 0.0177(6) 0.0328(7) 0.0529(8) 0.0000(6) -0.0078(5) 0.0002(5)
Tb10 0.0175(7) 0.0211(7) 0.0563(10) -0.0131(7) 0.0095(6) -0.0018(5)
W66 0.0254(7) 0.0300(7) 0.0917(12) -0.0221(8) 0.0008(7) 0.0040(5)
Tb11 0.0219(7) 0.0275(7) 0.0249(7) 0.0063(6) 0.0113(5) 0.0103(5)
Tb12 0.0181(7) 0.0392(9) 0.0427(9) -0.0012(7) 0.0029(6) -0.0020(6)
W67 0.0207(6) 0.0354(7) 0.0915(12) -0.0127(8) -0.0027(7) 0.0124(5)
Tb13 0.0547(12) 0.0668(13) 0.0557(12) 0.0071(10) 0.0088(9) 0.0056(10)
Tb14 0.094(7) 0.033(4) 0.039(4) -0.002(3) -0.024(4) 0.008(4)
Tb15 0.070(5) 0.064(5) 0.074(5) 0.046(4) 0.053(4) 0.048(4)
W68 0.0299(7) 0.0297(7) 0.1087(14) 0.0142(8) -0.0143(8) 0.0110(6)
Tb16 0.020(2) 0.031(3) 0.112(5) -0.025(3) 0.009(2) -0.0013(18)

loop_
_atom_type_symbol
_atom_type_description
_atom_type_scat_dispersion_real
_atom_type_scat_dispersion_imag
_atom_type_scat_source
Ge Ge 0.1547 1.8001 'International Tables Vol C Tables 4.2.6.8 and 6.1.1.4'
Na Na 0.0362 0.0249 'International Tables Vol C Tables 4.2.6.8 and 6.1.1.4'
O O 0.0106 0.0060 'International Tables Vol C Tables 4.2.6.8 and 6.1.1.4'
Tb Tb -0.1723 4.1537 'International Tables Vol C Tables 4.2.6.8 and 6.1.1.4'
W W -0.8490 6.8722 'International Tables Vol C Tables 4.2.6.8 and 6.1.1.4'

loop_
_geom_angle_atom_site_label_1
_geom_angle_atom_site_label_2
_geom_angle_atom_site_label_3
_geom_angle
_geom_angle_site_symmetry_1
_geom_angle_site_symmetry_3
O33 W2 O4 166.6(7) . .
O33 W2 O88 100.5(8) . .
O33 W2 O96 91.1(7) . .
O33 W2 O145 105.6(8) . .
O33 W2 O205 93.6(7) . .
O88 W2 O4 83.4(7) . .
O88 W2 O96 165.0(7) . .
O88 W2 O205 87.8(7) . .
O96 W2 O4 83.2(6) . .
O145 W2 O4 86.4(7) . .
O145 W2 O88 97.9(8) . .
O145 W2 O96 87.9(7) . .
O145 W2 O205 158.6(7) . .
O205 W2 O4 73.7(7) . .
O205 W2 O96 82.1(7) . .
O232 W3 O155 110.1(11) . .
O232 W3 O240 110.3(11) . .
O232 W3 O244 107.1(13) . .
O240 W3 O155 110.8(10) . .
O244 W3 O155 107.9(12) . .
O244 W3 O240 110.5(12) . .
O8 W4 O57 105.6(8) . .
O8 W4 O58 94.2(7) . .
O8 W4 O101 94.5(8) . .
O8 W4 O108 166.2(7) . .
O8 W4 O128 97.3(8) . .
O57 W4 O58 87.5(7) . .
O57 W4 O101 158.1(7) . .
O57 W4 O108 88.0(7) . .
O57 W4 O128 97.7(7) . .
O58 W4 O101 82.5(7) . .
O58 W4 O108 83.8(6) . .
O101 W4 O108 71.7(7) . .
O128 W4 O58 165.5(7) . .
O128 W4 O101 87.9(7) . .
O128 W4 O108 82.9(7) . .
O47 W5 O64 160.0(7) . .
O47 W5 O96 97.5(8) . .
O47 W5 O102 88.0(8) . .
O47 W5 O117 89.3(7) . .
O47 W5 O162 104.1(8) . .
O47 W5 Na2 40.4(6) . 2_655
O64 W5 O117 71.8(6) . .
O64 W5 Na2 130.9(5) . 2_655
O96 W5 O64 87.2(7) . .
O96 W5 O102 156.3(7) . .
O96 W5 O117 83.7(7) . .
O96 W5 Na2 137.8(6) . 2_655
O102 W5 O64 80.5(7) . .
O102 W5 O117 73.3(7) . .
O102 W5 Na2 50.4(5) . 2_655
O117 W5 Na2 91.3(5) . 2_655
O162 W5 O64 93.5(8) . .
O162 W5 O96 103.7(8) . .
O162 W5 O102 97.2(8) . .
O162 W5 O117 163.5(8) . .
O162 W5 Na2 92.8(6) . 2_655
O70 W6 O117 74.1(7) . .
O70 W6 Na2 136.8(6) . 2_655
O102 W6 O70 88.5(8) . .
O102 W6 O117 73.8(7) . .
O102 W6 O126 159.7(8) . .
O102 W6 Na2 48.4(6) . 2_655
O117 W6 Na2 88.4(4) . 2_655
O126 W6 O70 86.9(7) . .
O126 W6 O117 86.0(7) . .
O126 W6 Na2 131.8(6) . 2_655
O203 W6 O70 157.9(8) . .
O203 W6 O102 90.0(8) . .
O203 W6 O117 84.3(7) . .
O203 W6 O126 87.0(8) . .
O203 W6 Na2 44.9(6) . 2_655
O208 W6 O70 100.3(8) . .
O208 W6 O102 98.5(8) . .
O208 W6 O117 170.3(8) . .
O208 W6 O126 101.7(8) . .
O208 W6 O203 101.7(8) . .
O208 W6 Na2 90.7(6) . 2_655
O4 W7 Na9 91.2(5) . 2
O17 W7 O4 85.1(6) . .
O17 W7 O18 80.1(7) . .
O17 W7 Na9 44.5(5) . 2
O18 W7 O4 84.1(6) . .
O18 W7 Na9 124.6(5) . 2
O63 W7 O4 79.7(7) . .
O63 W7 O17 91.3(7) . .
O63 W7 O18 162.3(8) . .
O63 W7 O205 97.7(8) . .
O63 W7 Na9 49.2(6) . 2
O82 W7 O4 174.7(7) . .
O82 W7 O17 99.9(7) . .
O82 W7 O18 94.9(8) . .
O82 W7 O63 101.9(8) . .
O82 W7 O205 100.5(8) . .
O82 W7 Na9 93.7(6) . 2
O205 W7 O4 74.2(7) . .
O205 W7 O17 155.4(7) . .
O205 W7 O18 84.7(7) . .
O205 W7 Na9 146.2(6) . 2
O21 W8 Tb2 84.7(5) . .
O21 W8 O39 82.1(7) . .
O21 W8 O40 72.6(6) . .
O36 W8 Tb2 88.5(6) . .
O36 W8 O21 157.3(7) . .
O36 W8 O39 86.7(7) . .
O36 W8 O40 86.6(7) . .
O36 W8 O52 99.9(8) . .
O39 W8 Tb2 132.3(5) . .
O39 W8 O40 83.0(6) . .
O40 W8 Tb2 49.3(4) . .
O52 W8 Tb2 34.3(6) . .
O52 W8 O21 86.6(8) . .
O52 W8 O39 163.8(8) . .
O52 W8 O40 82.6(7) . .
O136 W8 Tb2 134.6(6) . .
O136 W8 O21 93.6(8) . .
O136 W8 O36 106.5(8) . .
O136 W8 O39 92.0(8) . .
O136 W8 O40 165.8(7) . .
O136 W8 O52 100.2(9) . .
O75 W9 O90 85.8(8) . .
O75 W9 O106 155.3(8) . .
O75 W9 O184 84.3(7) . .
O75 W9 Na4 140.1(6) . 2_665
O90 W9 O184 72.6(7) . .
O90 W9 Na4 130.1(6) . 2_665
O105 W9 O75 98.6(8) . .
O105 W9 O90 159.4(8) . .
O105 W9 O106 88.0(8) . .
O105 W9 O184 87.8(7) . .
O105 W9 Na4 41.6(6) . 2_665
O106 W9 O90 80.2(8) . .
O106 W9 O184 72.1(7) . .
O106 W9 Na4 49.9(5) . 2_665
O184 W9 Na4 90.4(5) . 2_665
O195 W9 O75 104.7(9) . .
O195 W9 O90 94.0(9) . .
O195 W9 O105 104.2(9) . .
O195 W9 O106 96.6(9) . .
O195 W9 O184 163.4(8) . .
O195 W9 Na4 91.1(7) . 2_665
O60 W10 Tb4 135.2(6) . .
O60 W10 O62 166.1(7) . .
O60 W10 O65 105.5(8) . .
O60 W10 O137 100.2(8) . .
O60 W10 O158 93.9(8) . .
O60 W10 O204 91.9(8) . .
O62 W10 Tb4 50.1(4) . .
O65 W10 Tb4 89.2(6) . .
O65 W10 O62 86.4(7) . .
O65 W10 O137 99.5(8) . .
O65 W10 O158 157.4(8) . .
O65 W10 O204 85.4(8) . .
O137 W10 Tb4 35.0(6) . .
O137 W10 O62 84.4(7) . .
O137 W10 O158 88.0(8) . .
O137 W10 O204 165.1(8) . .
O158 W10 Tb4 84.8(5) . .
O158 W10 O62 73.0(7) . .
O158 W10 O204 82.5(7) . .
O204 W10 Tb4 131.9(5) . .
O204 W10 O62 81.9(7) . .
O55 W11 O22 79.0(7) . .
O55 W11 O81 90.6(8) . .
O55 W11 O89 161.4(8) . .
O55 W11 O185 96.1(8) . .
O81 W11 O22 84.8(7) . .
O81 W11 O89 81.2(7) . .
O89 W11 O22 83.7(7) . .
O185 W11 O22 73.0(7) . .
O185 W11 O81 155.1(8) . .
O185 W11 O89 85.1(8) . .
O226 W11 O22 173.6(8) . .
O226 W11 O55 102.3(9) . .
O226 W11 O81 101.4(8) . .
O226 W11 O89 95.7(9) . .
O226 W11 O185 100.6(9) . .
O14 W12 O23 100.6(8) . .
O14 W12 O41 100.1(8) . .
O14 W12 O62 173.1(8) . .
O14 W12 O158 100.3(9) . .
O14 W12 O177 93.6(9) . .
O23 W12 O41 93.0(7) . .
O23 W12 O62 83.0(7) . .
O23 W12 O158 97.7(8) . .
O23 W12 O177 165.2(8) . .
O41 W12 O62 85.6(7) . .
O41 W12 O177 80.0(8) . .
O158 W12 O41 154.8(8) . .
O158 W12 O62 73.3(7) . .
O158 W12 O177 84.1(8) . .
O177 W12 O62 83.5(7) . .
O150 W13 O109 108.0(11) . .
O150 W13 O183 109.0(10) . .
O150 W13 O242 107.8(12) . .
O183 W13 O109 109.7(9) . .
O242 W13 O109 111.8(11) . .
O242 W13 O183 110.5(11) . .
O12 W14 O30 72.8(7) . .
O12 W14 O217 80.9(7) . .
O12 W14 Na9 46.9(5) . 2
O30 W14 Na9 91.1(5) . 2
O58 W14 O12 158.2(7) . .
O58 W14 O30 86.2(7) . .
O58 W14 O217 87.0(7) . .
O58 W14 Na9 142.2(5) . 2
O94 W14 O12 95.9(8) . .
O94 W14 O30 163.0(8) . .
O94 W14 O58 103.1(8) . .
O94 W14 O156 104.2(9) . .
O94 W14 O217 93.9(8) . .
O94 W14 Na9 90.1(7) . 2
O156 W14 O12 88.7(7) . .
O156 W14 O30 88.5(7) . .
O156 W14 O58 96.9(7) . .
O156 W14 O217 160.0(7) . .
O156 W14 Na9 45.3(6) . 2
O217 W14 O30 72.2(7) . .
O217 W14 Na9 127.8(6) . 2
O51 W15 O68 174.8(7) . .
O51 W15 O71 96.3(8) . .
O51 W15 O80 101.5(8) . .
O51 W15 O152 100.9(8) . .
O51 W15 O168 101.3(9) . .
O51 W15 Na1 93.1(7) . 2_656
O68 W15 Na1 90.9(4) . 2_656
O71 W15 O68 84.0(6) . .
O71 W15 Na1 126.4(5) . 2_656
O80 W15 O68 78.9(7) . .
O80 W15 O71 160.7(8) . .
O80 W15 O152 98.1(8) . .
O80 W15 O168 88.9(8) . .
O80 W15 Na1 45.8(6) . 2_656
O152 W15 O68 73.9(7) . .
O152 W15 O71 85.6(7) . .
O152 W15 O168 154.9(8) . .
O152 W15 Na1 143.6(6) . 2_656
O168 W15 O68 84.0(7) . .
O168 W15 O71 80.4(8) . .
O168 W15 Na1 46.0(6) . 2_656
O123 W16 Na5 108.5(7) . 2
O123 W16 Na5 84.3(7) . .
O194 W16 O123 109.7(10) . .
O194 W16 O250 113.5(11) . .
O194 W16 Na5 139.0(8) . .
O194 W16 Na5 78.2(8) . 2
O216 W16 O123 108.4(10) . .
O216 W16 O194 107.5(10) . .
O216 W16 O250 105.0(11) . .
O216 W16 Na5 31.6(8) . 2
O216 W16 Na5 33.3(8) . .
O250 W16 O123 112.4(11) . .
O250 W16 Na5 129.1(8) . 2
O250 W16 Na5 94.3(8) . .
Na5 W16 Na5 60.8(4) 2 .
O25 W17 O41 153.6(7) . .
O25 W17 O48 70.6(7) . .
O25 W17 O69 91.1(8) . .
O25 W17 O148 83.2(8) . .
O41 W17 O48 84.0(7) . .
O69 W17 O41 88.2(8) . .
O69 W17 O48 73.2(7) . .
O148 W17 O41 88.1(8) . .
O148 W17 O48 85.8(7) . .
O148 W17 O69 159.0(8) . .
O241 W17 O25 102.9(9) . .
O241 W17 O41 103.2(9) . .
O241 W17 O48 170.0(8) . .
O241 W17 O69 99.8(9) . .
O241 W17 O148 101.2(9) . .
O42 W18 O29 73.5(7) . .
O98 W18 O29 75.2(7) . .
O98 W18 O42 88.7(8) . .
O98 W18 O179 158.4(8) . .
O159 W18 O29 84.8(7) . .
O159 W18 O42 156.4(8) . .
O159 W18 O98 94.8(8) . .
O159 W18 O179 84.7(8) . .
O179 W18 O29 83.2(7) . .
O179 W18 O42 83.6(8) . .
O221 W18 O29 170.7(8) . .
O221 W18 O42 98.0(9) . .
O221 W18 O98 101.2(9) . .
O221 W18 O159 104.2(9) . .
O221 W18 O179 99.8(9) . .
O19 W19 O20 164.4(7) . .
O19 W19 O34 91.7(7) . .
O19 W19 O75 92.0(7) . .
O19 W19 O91 107.0(8) . .
O19 W19 O92 99.2(8) . .
O19 W19 Na8 45.2(6) . 2_666
O20 W19 Na8 119.4(5) . 2_666
O34 W19 O20 73.0(6) . .
O34 W19 O75 80.6(7) . .
O34 W19 Na8 46.5(5) . 2_666
O75 W19 O20 82.7(6) . .
O75 W19 Na8 84.8(5) . 2_666
O91 W19 O20 87.4(7) . .
O91 W19 O34 157.9(7) . .
O91 W19 O75 87.0(7) . .
O91 W19 O92 99.9(8) . .
O91 W19 Na8 150.5(6) . 2_666
O92 W19 O20 83.7(7) . .
O92 W19 O34 88.2(7) . .
O92 W19 O75 164.4(7) . .
O92 W19 Na8 95.4(6) . 2_666
O56 W20 O83 88.8(8) . .
O56 W20 O110 96.5(8) . .
O56 W20 O171 159.9(9) . .
O56 W20 O180 89.3(8) . .
O56 W20 Na15 47.9(7) . .
O83 W20 Na15 95.3(6) . .
O110 W20 O83 84.3(8) . .
O110 W20 O171 86.0(9) . .
O110 W20 O180 156.7(8) . .
O110 W20 Na15 144.3(7) . .
O122 W20 O56 103.9(9) . .
O122 W20 O83 164.1(9) . .
O122 W20 O110 103.4(9) . .
O122 W20 O171 94.9(9) . .
O122 W20 O180 97.0(9) . .
O122 W20 Na15 86.5(8) . .
O171 W20 O83 71.5(8) . .
O171 W20 Na15 127.9(7) . .
O180 W20 O83 73.2(8) . .
O180 W20 O171 81.1(9) . .
O180 W20 Na15 47.2(7) . .
O7 W21 O53 71.9(7) . .
O45 W21 O7 87.4(8) . .
O45 W21 O53 83.9(8) . .
O45 W21 O110 164.2(8) . .
O110 W21 O7 82.0(7) . .
O110 W21 O53 81.7(7) . .
O146 W21 O7 157.2(8) . .
O146 W21 O45 99.5(9) . .
O146 W21 O53 87.1(8) . .
O146 W21 O110 86.3(8) . .
O146 W21 O167 106.9(9) . .
O167 W21 O7 93.3(9) . .
O167 W21 O45 98.6(9) . .
O167 W21 O53 165.0(8) . .
O167 W21 O110 93.6(8) . .
O11 W22 O68 84.4(7) . .
O11 W22 O152 82.0(7) . .
O15 W22 O11 165.3(7) . .
O15 W22 O68 82.5(6) . .
O15 W22 O152 87.8(7) . .
O27 W22 O11 93.0(8) . .
O27 W22 O15 97.8(8) . .
O27 W22 O37 105.6(8) . .
O27 W22 O68 164.5(7) . .
O27 W22 O152 91.6(8) . .
O37 W22 O11 87.9(7) . .
O37 W22 O15 98.6(7) . .
O37 W22 O68 89.6(7) . .
O37 W22 O152 160.6(7) . .
O152 W22 O68 73.0(6) . .
O49 W23 O67 103.3(10) . .
O49 W23 O93 96.2(9) . .
O49 W23 O104 161.7(9) . .
O49 W23 O115 104.3(10) . .
O49 W23 O132 92.3(9) . .
O49 W23 Na6 92.2(8) . 2_566
O49 W23 Na7 87.3(8) . 2_666
O67 W23 O93 156.4(8) . .
O67 W23 O104 85.5(7) . .
O67 W23 O132 86.0(8) . .
O67 W23 Na6 139.6(6) . 2_566
O67 W23 Na7 38.0(6) . 2_666
O93 W23 O104 72.2(7) . .
O93 W23 O132 80.2(8) . .
O93 W23 Na6 50.8(6) . 2_566
O93 W23 Na7 132.1(6) . 2_666
O104 W23 Na6 91.1(5) . 2_566
O104 W23 Na7 90.2(5) . 2_666
O115 W23 O67 98.0(8) . .
O115 W23 O93 89.7(8) . .
O115 W23 O104 90.0(8) . .
O115 W23 O132 161.4(8) . .
O115 W23 Na6 41.8(7) . 2_566
O115 W23 Na7 135.7(7) . 2_666
O132 W23 O104 72.1(7) . .
O132 W23 Na6 131.0(6) . 2_566
O132 W23 Na7 51.9(5) . 2_666
Na6 W23 Na7 177.1(3) 2_566 2_666
O11 W24 O48 85.8(7) . .
O11 W24 O69 156.5(8) . .
O11 W24 O143 85.4(8) . .
O69 W24 O48 71.7(7) . .
O69 W24 O143 80.7(8) . .
O143 W24 O48 71.0(8) . .
O178 W24 O11 98.7(8) . .
O178 W24 O48 90.0(7) . .
O178 W24 O69 88.5(8) . .
O178 W24 O143 160.3(8) . .
O196 W24 O11 103.0(9) . .
O196 W24 O48 161.9(8) . .
O196 W24 O69 96.9(9) . .
O196 W24 O143 93.7(9) . .
O196 W24 O178 104.0(9) . .
O18 W25 O32 87.1(8) . .
O18 W25 O64 94.8(8) . .
O18 W25 O70 157.8(8) . .
O18 W25 O117 84.5(7) . .
O32 W25 O70 84.0(7) . .
O32 W25 O117 83.9(7) . .
O64 W25 O32 157.1(7) . .
O64 W25 O70 85.8(7) . .
O64 W25 O117 73.6(7) . .
O70 W25 O117 74.3(7) . .
O116 W25 O18 103.9(9) . .
O116 W25 O32 100.2(9) . .
O116 W25 O64 101.5(8) . .
O116 W25 O70 97.7(9) . .
O116 W25 O117 170.7(8) . .
O84 W26 O31 82.1(7) . .
O84 W26 O99 87.9(8) . .
O84 W26 O206 165.0(9) . .
O99 W26 O31 70.6(7) . .
O206 W26 O31 83.9(7) . .
O206 W26 O99 82.3(8) . .
O243 W26 O31 165.2(8) . .
O243 W26 O84 99.8(9) . .
O243 W26 O99 94.7(9) . .
O243 W26 O206 92.4(9) . .
O243 W26 O261 106.5(9) . .
O261 W26 O31 87.6(7) . .
O261 W26 O84 97.1(8) . .
O261 W26 O99 156.9(8) . .
O261 W26 O206 87.7(8) . .
O3 W27 O77 70.4(7) . .
O43 W27 O3 87.6(8) . .
O43 W27 O77 82.3(7) . .
O43 W27 O149 163.4(8) . .
O59 W27 O3 157.0(8) . .
O59 W27 O43 97.4(8) . .
O59 W27 O77 88.0(7) . .
O59 W27 O149 87.6(8) . .
O149 W27 O3 81.9(7) . .
O149 W27 O77 82.0(7) . .
O164 W27 O3 94.6(8) . .
O164 W27 O43 101.0(9) . .
O164 W27 O59 106.4(9) . .
O164 W27 O77 164.6(8) . .
O164 W27 O149 92.7(8) . .
O6 W28 O30 85.9(7) . .
O6 W28 O87 157.6(8) . .
O6 W28 O126 87.1(8) . .
O6 W28 O217 94.8(8) . .
O87 W28 O30 72.9(7) . .
O126 W28 O30 83.7(7) . .
O126 W28 O87 83.6(7) . .
O217 W28 O30 74.2(7) . .
O217 W28 O87 86.4(8) . .
O217 W28 O126 157.5(8) . .
O247 W28 O6 102.9(9) . .
O247 W28 O30 170.8(8) . .
O247 W28 O87 98.7(8) . .
O247 W28 O126 99.4(9) . .
O247 W28 O217 101.9(9) . .
O76 W29 O184 74.1(7) . .
O90 W29 O76 87.5(9) . .
O90 W29 O163 158.5(9) . .
O90 W29 O184 74.7(7) . .
O124 W29 O76 97.4(9) . .
O124 W29 O90 99.5(10) . .
O124 W29 O163 100.9(9) . .
O124 W29 O184 169.7(8) . .
O124 W29 O211 104.4(9) . .
O163 W29 O76 83.1(9) . .
O163 W29 O184 84.1(7) . .
O211 W29 O76 157.1(9) . .
O211 W29 O90 95.4(9) . .
O211 W29 O163 86.1(9) . .
O211 W29 O184 84.8(7) . .
O13 W30 O20 84.4(7) . .
O13 W30 O211 80.1(8) . .
O16 W30 O13 90.8(8) . .
O16 W30 O20 79.5(7) . .
O16 W30 O34 97.9(8) . .
O16 W30 O211 161.9(8) . .
O34 W30 O13 154.3(7) . .
O34 W30 O20 73.5(6) . .
O34 W30 O211 84.6(8) . .
O151 W30 O13 100.8(9) . .
O151 W30 O16 101.9(9) . .
O151 W30 O20 174.6(8) . .
O151 W30 O34 101.1(8) . .
O151 W30 O211 95.1(9) . .
O211 W30 O20 84.0(7) . .
O66 W31 O140 84.6(7) . .
O66 W31 O175 72.1(7) . .
O66 W31 O220 153.5(8) . .
O66 W31 Na7 41.0(6) . 2_666
O130 W31 O66 97.6(9) . .
O130 W31 O140 162.8(8) . .
O130 W31 O175 80.5(8) . .
O130 W31 O220 92.1(8) . .
O130 W31 Na7 138.6(7) . 2_666
O140 W31 O175 84.0(7) . .
O140 W31 Na7 46.7(5) . 2_666
O175 W31 Na7 86.3(5) . 2_666
O186 W31 O66 101.2(9) . .
O186 W31 O130 100.7(9) . .
O186 W31 O140 95.6(8) . .
O186 W31 O175 173.3(8) . .
O186 W31 O220 101.2(8) . .
O186 W31 Na7 88.6(7) . 2_666
O220 W31 O140 79.3(7) . .
O220 W31 O175 85.3(7) . .
O220 W31 Na7 125.9(6) . 2_666
O31 W32 Na4 90.7(5) . 2_665
O99 W32 O31 72.8(7) . .
O99 W32 O103 86.8(8) . .
O99 W32 O114 154.8(8) . .
O99 W32 Na4 142.0(7) . 2_665
O103 W32 O31 84.3(7) . .
O103 W32 Na4 126.3(6) . 2_665
O114 W32 O31 84.8(7) . .
O114 W32 O103 79.6(8) . .
O114 W32 Na4 46.6(6) . 2_665
O134 W32 O31 173.7(8) . .
O134 W32 O99 101.0(9) . .
O134 W32 O103 95.6(9) . .
O134 W32 O114 101.4(8) . .
O134 W32 O223 100.8(9) . .
O134 W32 Na4 94.3(7) . 2_665
O223 W32 O31 80.1(7) . .
O223 W32 O99 96.8(9) . .
O223 W32 O103 162.1(8) . .
O223 W32 O114 90.2(8) . .
O223 W32 Na4 45.8(6) . 2_665
O21 W33 O24 155.5(7) . .
O21 W33 O40 73.8(6) . .
O21 W33 O159 85.6(7) . .
O21 W33 Na3 143.1(5) . 2_556
O24 W33 O40 85.3(7) . .
O24 W33 O159 79.8(7) . .
O24 W33 Na3 46.7(6) . 2_556
O40 W33 Na3 90.3(4) . 2_556
O159 W33 O40 84.3(7) . .
O159 W33 Na3 126.5(6) . 2_556
O169 W33 O21 98.7(8) . .
O169 W33 O24 89.7(8) . .
O169 W33 O40 79.9(7) . .
O169 W33 O159 161.7(8) . .
O169 W33 Na3 45.0(7) . 2_556
O189 W33 O21 100.1(9) . .
O189 W33 O24 100.6(9) . .
O189 W33 O40 173.9(8) . .
O189 W33 O159 95.1(9) . .
O189 W33 O169 101.6(9) . .
O189 W33 Na3 95.0(7) . 2_556
O10 W34 O29 72.2(7) . .
O10 W34 O98 81.3(7) . .
O39 W34 O10 156.2(8) . .
O39 W34 O29 84.6(7) . .
O39 W34 O98 86.5(7) . .
O98 W34 O29 71.4(7) . .
O181 W34 O10 97.3(9) . .
O181 W34 O29 162.6(8) . .
O181 W34 O39 103.9(9) . .
O181 W34 O98 93.7(9) . .
O181 W34 O198 104.7(9) . .
O198 W34 O10 88.6(8) . .
O198 W34 O29 89.1(7) . .
O198 W34 O39 96.3(8) . .
O198 W34 O98 160.0(8) . .
O66 W35 Tb10 84.3(5) . .
O66 W35 O67 80.3(7) . .
O66 W35 O175 71.4(7) . .
O66 W35 Na7 44.9(6) . 2_666
O67 W35 Tb10 132.6(5) . .
O67 W35 O175 83.3(7) . .
O67 W35 Na7 41.1(5) . 2_666
O79 W35 Tb10 91.6(6) . .
O79 W35 O66 156.5(8) . .
O79 W35 O67 85.6(8) . .
O79 W35 O119 106.2(8) . .
O79 W35 O157 99.5(9) . .
O79 W35 O175 88.4(7) . .
O79 W35 Na7 126.3(6) . 2_666
O119 W35 Tb10 136.1(6) . .
O119 W35 O66 92.5(8) . .
O119 W35 O67 89.3(8) . .
O119 W35 O157 101.6(9) . .
O119 W35 O175 163.2(8) . .
O119 W35 Na7 74.3(6) . 2_666
O157 W35 Tb10 35.0(7) . .
O157 W35 O66 90.3(9) . .
O157 W35 O67 166.0(9) . .
O157 W35 O175 83.8(8) . .
O157 W35 Na7 133.6(7) . 2_666
O175 W35 Tb10 49.3(5) . .
O175 W35 Na7 90.4(5) . 2_666
Na7 W35 Tb10 125.9(2) 2_666 .
O6 W36 O108 85.1(7) . .
O6 W36 Na2 126.9(5) . 2_655
O35 W36 O6 94.8(8) . .
O35 W36 O101 99.4(9) . .
O35 W36 O108 173.3(8) . .
O35 W36 O173 100.6(9) . .
O35 W36 O203 101.9(8) . .
O35 W36 Na2 95.5(7) . 2_655
O101 W36 O6 85.8(7) . .
O101 W36 O108 73.9(7) . .
O101 W36 O203 155.2(8) . .
O101 W36 Na2 142.7(6) . 2_655
O108 W36 Na2 89.9(5) . 2_655
O173 W36 O6 163.0(8) . .
O173 W36 O101 98.5(8) . .
O173 W36 O108 80.4(7) . .
O173 W36 O203 89.9(8) . .
O173 W36 Na2 44.9(6) . 2_655
O203 W36 O6 79.9(7) . .
O203 W36 O108 84.6(7) . .
O203 W36 Na2 47.0(5) . 2_655
O24 W37 O174 83.4(7) . .
O24 W37 Na3 44.5(6) . 2_556
O127 W37 O24 89.7(8) . .
O127 W37 O174 73.4(8) . .
O127 W37 Na3 48.6(7) . 2_556
O139 W37 O24 102.1(9) . .
O139 W37 O127 98.0(9) . .
O139 W37 O174 169.9(8) . .
O139 W37 O179 102.5(9) . .
O139 W37 O224 100.3(9) . .
O139 W37 Na3 90.3(7) . 2_556
O174 W37 Na3 87.7(5) . 2_556
O179 W37 O24 86.4(8) . .
O179 W37 O127 159.5(9) . .
O179 W37 O174 86.2(7) . .
O179 W37 O224 87.9(8) . .
O179 W37 Na3 130.9(6) . 2_556
O224 W37 O24 157.6(8) . .
O224 W37 O127 88.1(9) . .
O224 W37 O174 74.7(7) . .
O224 W37 Na3 136.6(6) . 2_556
O121 W38 O61 88.9(8) . .
O121 W38 O182 91.1(10) . .
O121 W38 O206 96.4(9) . .
O121 W38 O207 160.6(10) . .
O182 W38 O61 73.4(9) . .
O182 W38 O207 81.1(10) . .
O206 W38 O61 84.9(8) . .
O206 W38 O182 156.9(10) . .
O206 W38 O207 84.7(10) . .
O207 W38 O61 71.8(9) . .
O256 W38 O61 164.0(10) . .
O256 W38 O121 104.3(11) . .
O256 W38 O182 97.1(11) . .
O256 W38 O206 102.1(11) . .
O256 W38 O207 94.3(11) . .
O78 W39 O61 72.3(8) . .
O78 W39 O131 81.0(9) . .
O103 W39 O61 83.8(8) . .
O103 W39 O78 154.0(9) . .
O103 W39 O131 86.4(8) . .
O103 W39 O207 93.4(10) . .
O131 W39 O61 83.4(7) . .
O207 W39 O61 73.2(9) . .
O207 W39 O78 89.4(10) . .
O207 W39 O131 156.4(10) . .
O233 W39 O61 172.0(10) . .
O233 W39 O78 101.6(11) . .
O233 W39 O103 103.1(10) . .
O233 W39 O131 101.0(10) . .
O233 W39 O207 102.0(12) . .
O26 W40 O38 87.3(7) . .
O26 W40 O142 159.9(9) . .
O26 W40 O187 85.8(9) . .
O26 W40 O204 97.1(8) . .
O26 W40 Na1 41.4(6) . 2_656
O38 W40 Na1 89.4(5) . 2_656
O142 W40 O38 73.3(8) . .
O142 W40 Na1 131.0(6) . 2_656
O187 W40 O38 71.5(8) . .
O187 W40 O142 83.3(9) . .
O187 W40 Na1 47.7(7) . 2_656
O188 W40 O26 105.8(10) . .
O188 W40 O38 162.0(9) . .
O188 W40 O142 92.1(10) . .
O188 W40 O187 96.8(10) . .
O188 W40 O204 105.9(10) . .
O188 W40 Na1 92.5(8) . 2_656
O204 W40 O38 84.1(8) . .
O204 W40 O142 86.2(8) . .
O204 W40 O187 155.3(9) . .
O204 W40 Na1 138.3(6) . 2_656
O234 W41 O245 114.4(13) . .
O234 W41 O252 125.6(14) . .
O234 W41 O260 72(2) . .
O234 W41 O263 102.4(16) . .
O234 W41 O266 82.7(18) . .
O245 W41 O252 108.8(12) . .
O245 W41 O260 145.6(19) . .
O245 W41 O263 103.2(15) . .
O245 W41 O266 69.4(17) . .
O252 W41 O260 54(2) . .
O252 W41 O266 83.1(17) . .
O260 W41 O266 79(2) . .
O263 W41 O252 98.2(16) . .
O263 W41 O260 108(2) . .
O263 W41 O266 172.4(19) . .
O74 W42 O104 84.1(7) . .
O74 W42 O237 83.1(8) . .
O74 W42 Na7 133.1(6) . 2_666
O104 W42 Na7 88.3(5) . 2_666
O129 W42 O74 100.5(9) . .
O129 W42 O104 170.5(8) . .
O129 W42 O132 102.0(9) . .
O129 W42 O140 104.3(9) . .
O129 W42 O237 99.5(9) . .
O129 W42 Na7 94.6(7) . 2_666
O132 W42 O74 156.6(8) . .
O132 W42 O104 72.8(7) . .
O132 W42 O237 86.8(8) . .
O132 W42 Na7 51.2(6) . 2_666
O140 W42 O74 86.3(8) . .
O140 W42 O104 84.3(7) . .
O140 W42 O132 94.4(8) . .
O140 W42 O237 155.3(8) . .
O140 W42 Na7 46.8(6) . 2_666
O237 W42 O104 72.5(7) . .
O237 W42 Na7 137.7(6) . 2_666
O28 W43 O174 84.3(7) . .
O28 W43 O224 83.8(8) . .
O89 W43 O28 86.7(8) . .
O89 W43 O160 94.3(8) . .
O89 W43 O174 85.0(7) . .
O89 W43 O224 156.2(8) . .
O135 W43 O28 100.7(9) . .
O135 W43 O89 103.7(10) . .
O135 W43 O160 100.9(10) . .
O135 W43 O174 170.1(9) . .
O135 W43 O224 99.5(10) . .
O160 W43 O28 157.4(9) . .
O160 W43 O174 73.3(8) . .
O160 W43 O224 86.4(8) . .
O224 W43 O174 72.4(7) . .
O46 W44 O93 89.5(8) . .
O46 W44 O104 83.9(8) . .
O46 W44 O111 88.3(9) . .
O46 W44 O237 158.8(8) . .
O46 W44 Na6 44.7(6) . 2_566
O93 W44 O104 73.2(8) . .
O93 W44 O237 89.2(8) . .
O93 W44 Na6 48.5(6) . 2_566
O104 W44 Na6 88.6(5) . 2_566
O111 W44 O93 159.7(9) . .
O111 W44 O104 86.5(8) . .
O111 W44 O237 85.6(8) . .
O111 W44 Na6 133.0(6) . 2_566
O210 W44 O46 102.4(9) . .
O210 W44 O93 99.6(9) . .
O210 W44 O104 170.6(8) . .
O210 W44 O111 100.6(9) . .
O210 W44 O237 98.7(9) . .
O210 W44 Na6 91.0(7) . 2_566
O237 W44 O104 75.5(7) . .
O237 W44 Na6 137.7(6) . 2_566
W8 Tb2 Na3 110.87(19) . 2_556
O40 Tb2 W8 39.5(3) . .
O40 Tb2 Na3 80.2(4) . 2_556
O52 Tb2 W8 26.3(5) . .
O52 Tb2 O40 65.0(6) . .
O52 Tb2 O153 137.6(6) . .
O52 Tb2 O164 84.8(7) . .
O52 Tb2 O169 79.8(7) . .
O52 Tb2 O183 147.4(7) . .
O52 Tb2 O236 72.4(7) . .
O52 Tb2 Na3 122.5(5) . 2_556
O54 Tb2 W8 83.8(5) . .
O54 Tb2 O40 75.3(6) . .
O54 Tb2 O52 98.0(7) . .
O54 Tb2 O153 75.9(7) . .
O54 Tb2 O164 150.7(6) . .
O54 Tb2 O169 135.1(7) . .
O54 Tb2 O183 91.5(7) . .
O54 Tb2 O236 75.1(7) . .
O54 Tb2 Na3 116.3(5) . 2_556
O153 Tb2 W8 112.4(4) . .
O153 Tb2 O40 73.0(6) . .
O153 Tb2 O164 120.8(6) . .
O153 Tb2 O169 76.5(7) . .
O153 Tb2 O183 75.0(7) . .
O153 Tb2 O236 140.9(7) . .
O153 Tb2 Na3 40.7(5) . 2_556
O164 Tb2 W8 107.8(5) . .
O164 Tb2 O40 130.6(6) . .
O164 Tb2 O169 74.2(7) . .
O164 Tb2 O236 78.1(7) . .
O164 Tb2 Na3 85.3(5) . 2_556
O169 Tb2 W8 74.9(5) . .
O169 Tb2 O40 63.1(6) . .
O169 Tb2 O236 142.2(7) . .
O169 Tb2 Na3 43.1(5) . 2_556
O183 Tb2 W8 169.8(5) . .
O183 Tb2 O40 147.5(6) . .
O183 Tb2 O164 72.3(7) . .
O183 Tb2 O169 114.4(7) . .
O183 Tb2 O236 80.2(7) . .
O183 Tb2 Na3 79.4(5) . 2_556
O236 Tb2 W8 89.8(5) . .
O236 Tb2 O40 123.0(6) . .
O236 Tb2 Na3 156.8(5) . 2_556
O4 Tb3 Na9 80.0(4) . 2
O57 Tb3 O4 76.6(5) . .
O57 Tb3 O63 137.1(6) . .
O57 Tb3 O88 99.2(6) . .
O57 Tb3 O123 88.5(7) . .
O57 Tb3 O156 76.0(6) . .
O57 Tb3 O167 148.8(7) . .
O57 Tb3 O245 75.7(7) . .
O57 Tb3 Na9 115.3(4) . 2
O63 Tb3 O4 63.7(6) . .
O63 Tb3 O245 140.4(7) . .
O63 Tb3 Na9 44.6(5) . 2
O88 Tb3 O4 65.9(6) . .
O88 Tb3 O63 79.7(6) . .
O88 Tb3 O156 137.4(6) . .
O88 Tb3 O245 71.9(7) . .
O88 Tb3 Na9 123.7(5) . 2
O123 Tb3 O4 148.0(6) . .
O123 Tb3 O63 116.7(7) . .
O123 Tb3 O88 145.5(7) . .
O123 Tb3 O156 77.1(7) . .
O123 Tb3 O245 77.7(7) . .
O123 Tb3 Na9 81.2(5) . 2
O156 Tb3 O4 71.9(5) . .
O156 Tb3 O63 76.8(6) . .
O156 Tb3 O245 142.2(7) . .
O156 Tb3 Na9 39.4(5) . 2
O167 Tb3 O4 131.4(6) . .
O167 Tb3 O63 74.1(7) . .
O167 Tb3 O88 84.5(7) . .
O167 Tb3 O123 72.6(7) . .
O167 Tb3 O156 121.5(7) . .
O167 Tb3 O245 76.1(8) . .
O167 Tb3 Na9 86.7(5) . 2
O245 Tb3 O4 124.0(7) . .
O245 Tb3 Na9 156.0(6) . 2
O73 W45 O76 99.7(9) . .
O73 W45 O106 99.0(9) . .
O73 W45 O114 103.0(8) . .
O73 W45 O131 101.9(9) . .
O73 W45 O184 170.3(8) . .
O73 W45 Na4 90.2(7) . 2_665
O76 W45 O184 74.7(7) . .
O76 W45 Na4 136.9(6) . 2_665
O106 W45 O76 88.4(8) . .
O106 W45 O184 73.1(7) . .
O106 W45 Na4 48.5(6) . 2_665
O114 W45 O76 157.2(8) . .
O114 W45 O106 90.3(8) . .
O114 W45 O131 87.4(8) . .
O114 W45 O184 83.1(7) . .
O114 W45 Na4 46.0(6) . 2_665
O131 W45 O76 85.7(8) . .
O131 W45 O106 158.9(8) . .
O131 W45 O184 85.8(7) . .
O131 W45 Na4 133.3(6) . 2_665
O184 W45 Na4 88.7(4) . 2_665
O25 W1 O48 69.0(6) . .
O25 W1 O141 78.9(7) . .
O71 W1 O25 152.1(8) . .
O71 W1 O48 85.3(7) . .
O71 W1 O141 87.8(8) . .
O71 W1 O143 93.6(9) . .
O141 W1 O48 83.4(7) . .
O143 W1 O25 89.2(8) . .
O143 W1 O48 72.9(8) . .
O143 W1 O141 156.1(9) . .
O202 W1 O25 102.3(9) . .
O202 W1 O48 170.0(9) . .
O202 W1 O71 104.2(9) . .
O202 W1 O141 100.0(9) . .
O202 W1 O143 102.8(10) . .
W10 Tb4 Na8 87.39(17) . 2_666
O19 Tb4 W10 106.8(4) . .
O19 Tb4 O23 74.0(5) . .
O19 Tb4 O62 131.9(5) . .
O19 Tb4 O248 76.4(7) . .
O19 Tb4 Na8 37.2(4) . 2_666
O23 Tb4 W10 74.9(4) . .
O23 Tb4 O62 65.5(5) . .
O23 Tb4 O248 139.2(7) . .
O23 Tb4 Na8 37.1(4) . 2_666
O37 Tb4 W10 84.6(4) . .
O37 Tb4 O19 148.2(6) . .
O37 Tb4 O23 137.7(6) . .
O37 Tb4 O62 75.2(5) . .
O37 Tb4 O137 98.2(6) . .
O37 Tb4 O155 89.0(7) . .
O37 Tb4 O178 76.8(6) . .
O37 Tb4 O248 74.6(7) . .
O37 Tb4 Na8 171.8(5) . 2_666
O62 Tb4 W10 39.2(4) . .
O62 Tb4 Na8 97.4(4) . 2_666
O137 Tb4 W10 26.6(4) . .
O137 Tb4 O19 83.4(6) . .
O137 Tb4 O23 79.4(6) . .
O137 Tb4 O62 65.2(6) . .
O137 Tb4 O155 146.6(7) . .
O137 Tb4 O178 136.7(6) . .
O137 Tb4 O248 69.8(7) . .
O137 Tb4 Na8 75.1(5) . 2_666
O155 Tb4 W10 168.2(5) . .
O155 Tb4 O19 74.1(7) . .
O155 Tb4 O23 116.1(7) . .
O155 Tb4 O62 147.3(7) . .
O155 Tb4 O178 76.6(7) . .
O155 Tb4 O248 81.0(8) . .
O155 Tb4 Na8 99.3(6) . 2_666
O178 Tb4 W10 111.2(4) . .
O178 Tb4 O19 123.0(6) . .
O178 Tb4 O23 76.9(6) . .
O178 Tb4 O62 72.1(6) . .
O178 Tb4 O248 143.7(7) . .
O178 Tb4 Na8 104.5(5) . 2_666
O248 Tb4 W10 87.8(6) . .
O248 Tb4 O62 120.2(7) . .
O248 Tb4 Na8 107.0(6) . 2_666
O31 Tb5 Na4 81.8(4) . 2_665
O33 Tb5 O31 126.8(6) . .
O33 Tb5 O105 124.5(6) . .
O33 Tb5 O223 72.0(6) . .
O33 Tb5 O232 76.2(7) . .
O33 Tb5 O265 74.8(10) . .
O33 Tb5 Na4 87.7(4) . 2_665
O84 Tb5 O31 65.7(6) . .
O84 Tb5 O33 80.6(6) . .
O84 Tb5 O105 139.8(6) . .
O84 Tb5 O223 82.9(6) . .
O84 Tb5 O232 147.1(8) . .
O84 Tb5 O265 82.4(10) . .
O84 Tb5 Na4 126.6(5) . 2_665
O91 Tb5 O31 77.1(6) . .
O91 Tb5 O33 149.5(6) . .
O91 Tb5 O84 96.2(6) . .
O91 Tb5 O105 76.7(6) . .
O91 Tb5 O223 138.2(6) . .
O91 Tb5 O232 92.2(8) . .
O91 Tb5 O265 74.7(10) . .
O91 Tb5 Na4 117.2(5) . 2_665
O105 Tb5 O31 74.2(6) . .
O105 Tb5 O223 77.6(6) . .
O105 Tb5 O265 131.0(10) . .
O105 Tb5 Na4 40.5(5) . 2_665
O223 Tb5 O31 64.4(6) . .
O223 Tb5 O265 145.4(10) . .
O223 Tb5 Na4 44.2(5) . 2_665
O232 Tb5 O31 147.1(7) . .
O232 Tb5 O105 73.1(8) . .
O232 Tb5 O223 111.0(8) . .
O232 Tb5 O265 69.3(11) . .
O232 Tb5 Na4 75.7(7) . 2_665
O265 Tb5 O31 134.2(10) . .
O265 Tb5 Na4 143.6(9) . 2_665
O22 W46 Tb9 48.5(4) . .
O54 W46 Tb9 89.4(6) . .
O54 W46 O22 88.5(7) . .
O54 W46 O112 88.6(8) . .
O54 W46 O165 97.7(8) . .
O54 W46 O185 158.8(8) . .
O112 W46 Tb9 132.0(5) . .
O112 W46 O22 83.5(7) . .
O112 W46 O185 82.1(7) . .
O125 W46 Tb9 132.7(6) . .
O125 W46 O22 164.6(8) . .
O125 W46 O54 106.6(9) . .
O125 W46 O112 93.5(8) . .
O125 W46 O165 98.3(9) . .
O125 W46 O185 93.0(8) . .
O165 W46 Tb9 34.6(6) . .
O165 W46 O22 82.4(7) . .
O165 W46 O112 164.4(8) . .
O165 W46 O185 87.1(8) . .
O185 W46 Tb9 82.9(5) . .
O185 W46 O22 71.6(7) . .
O9 W47 O193 71.4(8) . .
O95 W47 O9 86.7(9) . .
O95 W47 O193 82.0(8) . .
O95 W47 O222 163.7(9) . .
O213 W47 O9 94.8(10) . .
O213 W47 O95 100.6(10) . .
O213 W47 O193 165.9(9) . .
O213 W47 O222 92.0(10) . .
O213 W47 O228 105.8(10) . .
O222 W47 O9 82.0(9) . .
O222 W47 O193 83.3(8) . .
O228 W47 O9 157.2(8) . .
O228 W47 O95 98.7(9) . .
O228 W47 O193 87.3(8) . .
O228 W47 O222 87.6(9) . .
O44 W48 O138 75.2(7) . .
O74 W48 O44 86.6(8) . .
O74 W48 O138 87.0(7) . .
O120 W48 O44 100.5(9) . .
O120 W48 O74 100.2(9) . .
O120 W48 O138 171.4(8) . .
O120 W48 O200 99.4(9) . .
O120 W48 O220 101.0(9) . .
O200 W48 O44 88.6(9) . .
O200 W48 O74 160.3(8) . .
O200 W48 O138 73.3(8) . .
O200 W48 O220 91.7(8) . .
O220 W48 O44 158.1(8) . .
O220 W48 O74 85.7(8) . .
O220 W48 O138 84.0(7) . .
O218 W49 O229 127.0(15) . .
O218 W49 O248 115.2(13) . .
O218 W49 O259 85(2) . .
O218 W49 O265 103.9(16) . .
O218 W49 O266 66.7(19) . .
O229 W49 O259 82(2) . .
O229 W49 O266 60.8(19) . .
O248 W49 O229 107.6(14) . .
O248 W49 O259 70.0(19) . .
O248 W49 O266 151.4(17) . .
O259 W49 O266 82(2) . .
O265 W49 O229 93.1(17) . .
O265 W49 O248 105.4(14) . .
O265 W49 O259 171(2) . .
O265 W49 O266 101.4(19) . .
O12 W50 O30 73.0(7) . .
O12 W50 Na9 47.0(6) . 2
O17 W50 O12 89.1(7) . .
O17 W50 O30 84.3(7) . .
O17 W50 O32 86.9(7) . .
O17 W50 Na9 47.0(5) . 2
O30 W50 Na9 90.6(5) . 2
O32 W50 O12 158.1(8) . .
O32 W50 O30 85.2(7) . .
O32 W50 Na9 133.8(6) . 2
O87 W50 O12 88.9(8) . .
O87 W50 O17 158.5(7) . .
O87 W50 O30 74.6(7) . .
O87 W50 O32 87.0(8) . .
O87 W50 Na9 135.9(6) . 2
O133 W50 O12 101.3(8) . .
O133 W50 O17 101.5(8) . .
O133 W50 O30 171.9(8) . .
O133 W50 O32 100.7(8) . .
O133 W50 O87 99.9(8) . .
O133 W50 Na9 89.3(7) . 2
O44 W51 O138 73.6(7) . .
O85 W51 O44 157.0(9) . .
O85 W51 O111 86.3(9) . .
O85 W51 O138 85.8(8) . .
O85 W51 O192 95.4(9) . .
O111 W51 O44 81.7(8) . .
O111 W51 O138 84.4(8) . .
O192 W51 O44 88.8(9) . .
O192 W51 O111 158.2(9) . .
O192 W51 O138 74.1(8) . .
O231 W51 O44 98.4(10) . .
O231 W51 O85 103.0(10) . .
O231 W51 O111 99.4(10) . .
O231 W51 O138 170.6(9) . .
O231 W51 O192 101.4(10) . .
O212 W52 O229 158.7(12) . .
O212 W52 O252 87.3(11) . .
O212 W52 O258 90.8(12) . .
O219 W52 O212 106.2(11) . .
O219 W52 O229 89.0(12) . .
O219 W52 O252 154.6(11) . .
O219 W52 O258 86.5(12) . .
O229 W52 O252 73.3(12) . .
O229 W52 O258 75.0(13) . .
O258 W52 O252 71.6(12) . .
O262 W52 O212 106.2(13) . .
O262 W52 O219 105.2(12) . .
O262 W52 O229 83.3(13) . .
O262 W52 O252 91.0(12) . .
O262 W52 O258 155.2(13) . .
O15 Tb1 O68 65.7(5) . .
O15 Tb1 O80 81.2(6) . .
O15 Tb1 O125 83.8(6) . .
O15 Tb1 O170 68.1(7) . .
O15 Tb1 Na1 124.0(5) . 2_656
O26 Tb1 O15 139.3(6) . .
O26 Tb1 O68 73.9(6) . .
O26 Tb1 O80 76.7(6) . .
O26 Tb1 O109 76.1(7) . .
O26 Tb1 O125 121.1(7) . .
O26 Tb1 O170 145.3(7) . .
O26 Tb1 Na1 40.6(5) . 2_656
O65 Tb1 O15 96.1(6) . .
O65 Tb1 O26 79.1(6) . .
O65 Tb1 O68 76.1(6) . .
O65 Tb1 O80 138.3(6) . .
O65 Tb1 O109 88.6(7) . .
O65 Tb1 O125 147.8(7) . .
O65 Tb1 O170 76.6(7) . .
O65 Tb1 Na1 119.4(5) . 2_656
O68 Tb1 Na1 81.6(4) . 2_656
O80 Tb1 O68 64.8(5) . .
O80 Tb1 O170 137.0(7) . .
O80 Tb1 Na1 43.2(5) . 2_656
O109 Tb1 O15 144.6(7) . .
O109 Tb1 O68 148.3(6) . .
O109 Tb1 O80 117.4(7) . .
O109 Tb1 O125 74.3(7) . .
O109 Tb1 O170 79.0(8) . .
O109 Tb1 Na1 82.2(6) . 2_656
O125 Tb1 O68 131.0(6) . .
O125 Tb1 O80 73.7(6) . .
O125 Tb1 O170 73.6(7) . .
O125 Tb1 Na1 85.6(5) . 2_656
O170 Tb1 O68 122.5(6) . .
O170 Tb1 Na1 155.0(6) . 2_656
O3 W53 O46 155.4(8) . .
O3 W53 O77 73.4(7) . .
O3 W53 O85 86.0(8) . .
O3 W53 Na6 143.8(6) . 2_566
O46 W53 O77 85.6(7) . .
O46 W53 O85 79.2(8) . .
O46 W53 Na6 47.0(6) . 2_566
O77 W53 Na6 91.9(5) . 2_566
O85 W53 O77 84.7(7) . .
O85 W53 Na6 126.2(6) . 2_566
O86 W53 O3 98.9(9) . .
O86 W53 O46 101.6(9) . .
O86 W53 O77 172.2(8) . .
O86 W53 O85 93.8(9) . .
O86 W53 O214 101.4(9) . .
O86 W53 Na6 95.2(7) . 2_566
O214 W53 O3 98.6(9) . .
O214 W53 O46 90.6(9) . .
O214 W53 O77 81.2(8) . .
O214 W53 O85 163.2(9) . .
O214 W53 Na6 45.7(7) . 2_566
O171 W54 O83 74.8(9) . .
O171 W54 O209 88.6(10) . .
O171 W54 O238 157.4(10) . .
O176 W54 O83 84.0(9) . .
O176 W54 O171 93.2(10) . .
O176 W54 O209 154.9(10) . .
O176 W54 O238 87.0(10) . .
O209 W54 O83 72.4(9) . .
O209 W54 O238 81.9(10) . .
O238 W54 O83 82.8(9) . .
O249 W54 O83 170.5(11) . .
O249 W54 O171 102.2(12) . .
O249 W54 O176 105.3(12) . .
O249 W54 O209 98.7(12) . .
O249 W54 O238 99.5(12) . .
O149 W55 O138 83.4(8) . .
O149 W55 O192 84.9(9) . .
O149 W55 O200 154.9(9) . .
O192 W55 O138 72.2(8) . .
O200 W55 O138 72.5(8) . .
O200 W55 O192 81.1(9) . .
O201 W55 O138 88.6(9) . .
O201 W55 O149 96.2(9) . .
O201 W55 O192 160.6(10) . .
O201 W55 O200 90.5(9) . .
O201 W55 O227 105.0(11) . .
O227 W55 O138 162.3(10) . .
O227 W55 O149 105.8(10) . .
O227 W55 O192 93.2(11) . .
O227 W55 O200 95.8(10) . .
O113 W56 O246 109.7(10) . .
O113 W56 O251 109.6(10) . .
O197 W56 O113 110.0(12) . .
O197 W56 O246 109.2(12) . .
O197 W56 O251 108.6(11) . .
O246 W56 O251 109.8(10) . .
O112 W57 O127 156.1(8) . .
O112 W57 O160 85.4(8) . .
O112 W57 O174 84.8(7) . .
O112 W57 Na3 139.4(6) . 2_556
O127 W57 O160 80.4(8) . .
O127 W57 O174 72.6(7) . .
O127 W57 Na3 50.7(6) . 2_556
O153 W57 O112 98.2(8) . .
O153 W57 O127 89.5(8) . .
O153 W57 O160 161.0(8) . .
O153 W57 O174 89.4(7) . .
O153 W57 Na3 41.4(6) . 2_556
O160 W57 O174 72.2(7) . .
O160 W57 Na3 131.1(6) . 2_556
O174 W57 Na3 90.2(5) . 2_556
O190 W57 O112 103.4(9) . .
O190 W57 O127 96.8(9) . .
O190 W57 O153 102.9(9) . .
O190 W57 O160 94.4(9) . .
O190 W57 O174 163.9(8) . .
O190 W57 Na3 92.2(7) . 2_556
O16 Tb6 O20 63.1(6) . .
O16 Tb6 O219 142.2(7) . .
O92 Tb6 O16 79.1(6) . .
O92 Tb6 O20 64.8(6) . .
O92 Tb6 O113 148.2(7) . .
O92 Tb6 O119 80.6(6) . .
O92 Tb6 O121 137.8(7) . .
O92 Tb6 O219 73.5(7) . .
O113 Tb6 O16 112.8(7) . .
O113 Tb6 O20 147.0(7) . .
O113 Tb6 O119 75.3(7) . .
O113 Tb6 O121 73.9(8) . .
O113 Tb6 O219 81.0(8) . .
O119 Tb6 O16 73.5(6) . .
O119 Tb6 O20 128.0(6) . .
O119 Tb6 O219 76.8(7) . .
O121 Tb6 O16 78.5(7) . .
O121 Tb6 O20 73.2(6) . .
O121 Tb6 O119 125.4(7) . .
O121 Tb6 O219 138.8(7) . .
O219 Tb6 O20 123.5(6) . .
O261 Tb6 O16 134.9(6) . .
O261 Tb6 O20 74.9(6) . .
O261 Tb6 O92 98.3(6) . .
O261 Tb6 O113 93.1(7) . .
O261 Tb6 O119 151.2(6) . .
O261 Tb6 O121 74.0(7) . .
O261 Tb6 O219 75.4(7) . .
O10 W58 O29 74.3(7) . .
O10 W58 O42 89.6(8) . .
O28 W58 O10 160.4(8) . .
O28 W58 O29 86.2(7) . .
O28 W58 O42 86.8(8) . .
O28 W58 O81 86.9(8) . .
O42 W58 O29 74.6(7) . .
O81 W58 O10 89.4(8) . .
O81 W58 O29 83.9(7) . .
O81 W58 O42 157.9(8) . .
O144 W58 O10 99.0(9) . .
O144 W58 O28 100.6(9) . .
O144 W58 O29 171.3(8) . .
O144 W58 O42 100.2(9) . .
O144 W58 O81 101.8(9) . .
O7 W59 O53 73.9(7) . .
O7 W59 O161 154.6(9) . .
O7 W59 O176 84.8(9) . .
O107 W59 O7 96.6(9) . .
O107 W59 O53 81.0(8) . .
O107 W59 O161 92.2(10) . .
O107 W59 O176 163.4(9) . .
O161 W59 O53 84.1(8) . .
O161 W59 O176 80.2(9) . .
O176 W59 O53 83.5(8) . .
O230 W59 O7 100.0(11) . .
O230 W59 O53 173.6(10) . .
O230 W59 O107 101.8(11) . .
O230 W59 O161 101.4(12) . .
O230 W59 O176 94.2(11) . .
O100 W60 O38 73.1(7) . .
O142 W60 O38 74.3(8) . .
O142 W60 O100 88.5(9) . .
O142 W60 O148 159.1(9) . .
O147 W60 O38 170.0(8) . .
O147 W60 O100 98.7(9) . .
O147 W60 O142 100.1(10) . .
O147 W60 O148 100.2(9) . .
O147 W60 O177 103.2(9) . .
O148 W60 O38 84.9(7) . .
O148 W60 O100 83.6(8) . .
O177 W60 O38 85.6(8) . .
O177 W60 O100 157.1(8) . .
O177 W60 O142 93.9(9) . .
O177 W60 O148 86.3(9) . .
O13 W61 O61 83.4(7) . .
O13 W61 O78 157.2(9) . .
O13 W61 O163 87.0(8) . .
O13 W61 O182 90.7(9) . .
O78 W61 O61 74.8(8) . .
O78 W61 O163 85.5(9) . .
O78 W61 O182 89.4(10) . .
O163 W61 O61 87.2(8) . .
O163 W61 O182 160.8(9) . .
O182 W61 O61 73.6(9) . .
O254 W61 O13 102.0(10) . .
O254 W61 O61 171.2(10) . .
O254 W61 O78 100.5(11) . .
O254 W61 O163 99.9(11) . .
O254 W61 O182 99.2(11) . .
O38 W62 Na1 89.3(5) . 2_656
O97 W62 O38 170.8(8) . .
O97 W62 O100 99.9(9) . .
O97 W62 O141 101.2(9) . .
O97 W62 O168 101.9(9) . .
O97 W62 O187 100.3(10) . .
O97 W62 Na1 89.1(7) . 2_656
O100 W62 O38 75.4(7) . .
O100 W62 O141 86.0(8) . .
O100 W62 O187 89.4(9) . .
O100 W62 Na1 137.3(6) . 2_656
O141 W62 O38 86.5(7) . .
O141 W62 Na1 133.3(6) . 2_656
O168 W62 O38 83.3(8) . .
O168 W62 O100 158.1(9) . .
O168 W62 O141 87.9(8) . .
O168 W62 O187 88.7(9) . .
O168 W62 Na1 45.5(6) . 2_656
O187 W62 O38 72.0(8) . .
O187 W62 O141 158.5(9) . .
O187 W62 Na1 47.9(7) . 2_656
O170 W63 O236 111.0(11) . .
O170 W63 O258 131.9(15) . .
O170 W63 O259 71.4(18) . .
O170 W63 O260 87.5(19) . .
O170 W63 O264 103.0(15) . .
O236 W63 O258 108.4(14) . .
O236 W63 O259 151.5(17) . .
O236 W63 O260 73.5(19) . .
O236 W63 O264 104.1(14) . .
O258 W63 O259 61(2) . .
O258 W63 O260 78(2) . .
O260 W63 O259 78(2) . .
O264 W63 O258 93.0(17) . .
O264 W63 O259 103(2) . .
O264 W63 O260 169(2) . .
O9 W64 O72 155.9(9) . .
O9 W64 O166 84.4(9) . .
O9 W64 O193 73.8(8) . .
O72 W64 O166 80.9(9) . .
O72 W64 O193 85.9(8) . .
O118 W64 O9 96.8(9) . .
O118 W64 O72 91.9(9) . .
O118 W64 O166 162.8(9) . .
O118 W64 O193 79.4(8) . .
O166 W64 O193 84.5(8) . .
O191 W64 O9 100.6(10) . .
O191 W64 O72 99.4(10) . .
O191 W64 O118 102.3(10) . .
O191 W64 O166 94.3(10) . .
O191 W64 O193 174.3(9) . .
O27 Tb7 O108 131.2(6) . .
O27 Tb7 O173 75.2(6) . .
O27 Tb7 O218 73.8(8) . .
O27 Tb7 Na2 87.6(5) . 2_655
O47 Tb7 O27 123.1(6) . .
O47 Tb7 O108 74.0(6) . .
O47 Tb7 O173 77.4(6) . .
O47 Tb7 O218 145.0(8) . .
O47 Tb7 Na2 40.7(5) . 2_655
O108 Tb7 O218 120.4(7) . .
O108 Tb7 Na2 81.5(4) . 2_655
O128 Tb7 O27 82.0(6) . .
O128 Tb7 O47 140.4(6) . .
O128 Tb7 O108 66.8(6) . .
O128 Tb7 O173 81.2(6) . .
O128 Tb7 O218 66.0(8) . .
O128 Tb7 Na2 124.9(5) . 2_655
O145 Tb7 O27 146.9(6) . .
O145 Tb7 O47 78.0(6) . .
O145 Tb7 O108 76.1(6) . .
O145 Tb7 O128 96.7(6) . .
O145 Tb7 O173 137.5(6) . .
O145 Tb7 O218 75.6(8) . .
O145 Tb7 O240 91.3(7) . .
O145 Tb7 Na2 118.5(5) . 2_655
O173 Tb7 O108 64.0(6) . .
O173 Tb7 O218 137.3(8) . .
O173 Tb7 Na2 44.0(5) . 2_655
O218 Tb7 Na2 157.4(7) . 2_655
O240 Tb7 O27 72.9(7) . .
O240 Tb7 O47 75.2(7) . .
O240 Tb7 O108 148.5(6) . .
O240 Tb7 O128 144.4(7) . .
O240 Tb7 O173 115.0(7) . .
O240 Tb7 O218 82.8(8) . .
O240 Tb7 Na2 79.5(6) . 2_655
O43 Tb8 O77 64.5(6) . .
O43 Tb8 O115 137.0(7) . .
O43 Tb8 O212 73.5(8) . .
O43 Tb8 O213 82.0(8) . .
O43 Tb8 O214 81.0(7) . .
O43 Tb8 O246 148.4(7) . .
O43 Tb8 Na6 123.5(5) . 2_566
O77 Tb8 Na6 80.1(4) . 2_566
O79 Tb8 O43 97.0(7) . .
O79 Tb8 O77 75.4(6) . .
O79 Tb8 O115 75.7(7) . .
O79 Tb8 O212 74.9(7) . .
O79 Tb8 O213 151.3(7) . .
O79 Tb8 O214 134.7(7) . .
O79 Tb8 O246 94.0(7) . .
O79 Tb8 Na6 115.6(5) . 2_566
O115 Tb8 O77 72.7(6) . .
O115 Tb8 O212 139.9(7) . .
O115 Tb8 O213 123.9(7) . .
O115 Tb8 O214 75.9(7) . .
O115 Tb8 Na6 40.1(5) . 2_566
O212 Tb8 O77 124.1(7) . .
O212 Tb8 Na6 155.8(6) . 2_566
O213 Tb8 O77 127.8(7) . .
O213 Tb8 O212 77.4(8) . .
O213 Tb8 O214 73.7(7) . .
O213 Tb8 Na6 87.7(6) . 2_566
O214 Tb8 O77 62.8(6) . .
O214 Tb8 O212 143.6(7) . .
O214 Tb8 Na6 43.1(5) . 2_566
O246 Tb8 O77 147.1(7) . .
O246 Tb8 O115 74.4(7) . .
O246 Tb8 O212 81.0(8) . .
O246 Tb8 O213 74.4(8) . .
O246 Tb8 O214 111.2(7) . .
O246 Tb8 Na6 76.7(6) . 2_566
W46 Tb9 Na11 112.1(2) . .
O8 Tb9 W46 104.9(4) . .
O8 Tb9 O22 130.9(6) . .
O8 Tb9 O234 72.2(8) . .
O8 Tb9 Na11 89.5(5) . .
O22 Tb9 W46 39.5(3) . .
O22 Tb9 O234 120.1(7) . .
O22 Tb9 Na11 81.5(4) . .
O36 Tb9 W46 83.9(4) . .
O36 Tb9 O8 145.8(6) . .
O36 Tb9 O22 76.3(6) . .
O36 Tb9 O55 138.0(6) . .
O36 Tb9 O165 96.4(6) . .
O36 Tb9 O194 90.0(7) . .
O36 Tb9 O198 77.1(6) . .
O36 Tb9 O234 75.6(8) . .
O36 Tb9 Na11 118.2(5) . .
O55 Tb9 W46 75.6(5) . .
O55 Tb9 O8 75.7(6) . .
O55 Tb9 O22 64.5(6) . .
O55 Tb9 O234 137.0(8) . .
O55 Tb9 Na11 44.0(5) . .
O165 Tb9 W46 27.0(5) . .
O165 Tb9 O8 81.2(6) . .
O165 Tb9 O22 66.0(6) . .
O165 Tb9 O55 81.5(7) . .
O165 Tb9 O198 140.9(7) . .
O165 Tb9 O234 66.0(8) . .
O165 Tb9 Na11 125.1(5) . .
O194 Tb9 W46 164.6(6) . .
O194 Tb9 O8 72.8(7) . .
O194 Tb9 O22 151.4(7) . .
O194 Tb9 O55 117.6(7) . .
O194 Tb9 O165 141.5(8) . .
O194 Tb9 O198 77.5(7) . .
O194 Tb9 O234 79.1(9) . .
O194 Tb9 Na11 83.3(6) . .
O198 Tb9 W46 114.5(4) . .
O198 Tb9 O8 125.1(6) . .
O198 Tb9 O22 75.1(6) . .
O198 Tb9 O55 78.8(6) . .
O198 Tb9 O234 143.8(8) . .
O198 Tb9 Na11 41.4(5) . .
O234 Tb9 W46 85.7(6) . .
O234 Tb9 Na11 157.6(7) . .
O72 W65 O83 84.7(8) . .
O72 W65 O180 90.4(9) . .
O72 W65 Na15 51.6(7) . .
O83 W65 Na15 92.1(6) . .
O180 W65 O83 73.7(8) . .
O180 W65 Na15 44.3(7) . .
O209 W65 O72 157.5(9) . .
O209 W65 O83 73.6(9) . .
O209 W65 O180 89.0(9) . .
O209 W65 Na15 133.1(8) . .
O235 W65 O72 85.6(10) . .
O235 W65 O83 86.0(9) . .
O235 W65 O180 159.6(10) . .
O235 W65 O209 87.2(10) . .
O235 W65 Na15 137.2(8) . .
O253 W65 O72 101.5(10) . .
O253 W65 O83 172.0(10) . .
O253 W65 O180 101.0(10) . .
O253 W65 O209 100.7(10) . .
O253 W65 O235 99.4(11) . .
O253 W65 Na15 87.9(9) . .
O59 Tb10 W35 82.3(5) . .
O59 Tb10 O60 149.0(6) . .
O59 Tb10 O130 136.0(7) . .
O59 Tb10 O157 94.0(7) . .
O59 Tb10 O175 74.9(6) . .
O59 Tb10 O201 75.9(7) . .
O59 Tb10 O242 95.0(8) . .
O59 Tb10 O264 74.4(10) . .
O60 Tb10 W35 103.5(5) . .
O60 Tb10 O130 73.9(7) . .
O60 Tb10 O175 128.1(6) . .
O60 Tb10 O242 76.0(8) . .
O60 Tb10 O264 74.6(10) . .
O130 Tb10 W35 74.5(5) . .
O130 Tb10 O175 63.5(6) . .
O130 Tb10 O264 146.3(10) . .
O157 Tb10 W35 26.6(5) . .
O157 Tb10 O60 81.2(7) . .
O157 Tb10 O130 81.6(7) . .
O157 Tb10 O175 65.1(7) . .
O157 Tb10 O201 138.1(8) . .
O157 Tb10 O242 149.2(8) . .
O157 Tb10 O264 82.1(10) . .
O175 Tb10 W35 38.8(4) . .
O201 Tb10 W35 111.8(5) . .
O201 Tb10 O60 127.0(7) . .
O201 Tb10 O130 78.9(7) . .
O201 Tb10 O175 73.1(7) . .
O201 Tb10 O242 72.7(8) . .
O201 Tb10 O264 131.0(10) . .
O242 Tb10 W35 173.8(6) . .
O242 Tb10 O130 111.0(8) . .
O242 Tb10 O175 145.7(7) . .
O242 Tb10 O264 72.1(11) . .
O264 Tb10 W35 101.8(9) . .
O264 Tb10 O175 132.7(10) . .
O154 W66 O50 71.7(9) . .
O199 W66 O50 74.6(9) . .
O199 W66 O154 81.4(11) . .
O222 W66 O50 84.3(9) . .
O222 W66 O154 84.6(10) . .
O222 W66 O199 157.5(10) . .
O239 W66 O50 90.7(10) . .
O239 W66 O154 162.3(11) . .
O239 W66 O199 92.6(12) . .
O239 W66 O222 95.5(11) . .
O257 W66 O50 162.1(11) . .
O257 W66 O154 93.0(13) . .
O257 W66 O199 94.3(13) . .
O257 W66 O222 103.9(12) . .
O257 W66 O239 104.1(13) . .
O56 Tb11 O118 77.4(7) . .
O56 Tb11 O136 125.3(6) . .
O56 Tb11 O193 72.3(6) . .
O56 Tb11 O250 73.1(8) . .
O56 Tb11 O263 128.2(10) . .
O56 Tb11 Na15 38.9(5) . .
O95 Tb11 O56 137.5(7) . .
O95 Tb11 O118 80.6(7) . .
O95 Tb11 O136 81.2(7) . .
O95 Tb11 O193 65.3(7) . .
O95 Tb11 O250 149.3(8) . .
O95 Tb11 O263 87.4(10) . .
O95 Tb11 Na15 128.4(6) . .
O118 Tb11 O136 73.5(7) . .
O118 Tb11 O193 63.7(6) . .
O118 Tb11 O263 148.2(10) . .
O118 Tb11 Na15 48.3(6) . .
O136 Tb11 O193 128.5(6) . .
O136 Tb11 O263 75.6(10) . .
O136 Tb11 Na15 88.8(5) . .
O146 Tb11 O56 75.2(7) . .
O146 Tb11 O95 96.9(7) . .
O146 Tb11 O118 135.6(7) . .
O146 Tb11 O136 150.5(7) . .
O146 Tb11 O193 74.9(6) . .
O146 Tb11 O250 94.1(8) . .
O146 Tb11 O263 74.8(10) . .
O146 Tb11 Na15 114.1(6) . .
O193 Tb11 Na15 83.5(5) . .
O250 Tb11 O118 110.5(8) . .
O250 Tb11 O136 75.3(8) . .
O250 Tb11 O193 145.3(7) . .
O250 Tb11 O263 68.0(11) . .
O250 Tb11 Na15 70.9(7) . .
O263 Tb11 O193 135.9(10) . .
O263 Tb11 Na15 138.6(9) . .
O45 Tb12 O53 65.4(6) . .
O45 Tb12 O107 80.0(7) . .
O45 Tb12 O239 138.2(8) . .
O45 Tb12 O243 79.2(7) . .
O45 Tb12 O262 72.0(8) . .
O107 Tb12 O53 63.4(6) . .
O107 Tb12 O243 74.1(7) . .
O107 Tb12 O262 141.4(8) . .
O228 Tb12 O45 97.4(7) . .
O228 Tb12 O53 75.4(6) . .
O228 Tb12 O107 135.8(7) . .
O228 Tb12 O239 74.2(8) . .
O228 Tb12 O243 149.4(7) . .
O228 Tb12 O251 94.6(7) . .
O228 Tb12 O262 75.1(8) . .
O239 Tb12 O53 72.9(7) . .
O239 Tb12 O107 79.1(8) . .
O239 Tb12 O243 127.8(8) . .
O239 Tb12 O262 139.1(9) . .
O243 Tb12 O53 127.8(6) . .
O243 Tb12 O262 75.0(8) . .
O251 Tb12 O45 146.9(7) . .
O251 Tb12 O53 147.7(7) . .
O251 Tb12 O107 111.5(8) . .
O251 Tb12 O239 74.8(8) . .
O251 Tb12 O243 74.9(8) . .
O251 Tb12 O262 81.6(8) . .
O262 Tb12 O53 123.4(7) . .
O154 W67 O50 73.4(10) . .
O154 W67 O172 87.4(12) . .
O154 W67 O235 157.1(11) . .
O166 W67 O50 84.2(9) . .
O166 W67 O154 92.7(11) . .
O166 W67 O172 155.5(11) . .
O166 W67 O235 87.6(10) . .
O172 W67 O50 72.3(9) . .
O172 W67 O235 83.1(11) . .
O215 W67 O50 169.7(11) . .
O215 W67 O154 101.4(13) . .
O215 W67 O166 105.1(12) . .
O215 W67 O172 98.9(12) . .
O215 W67 O235 100.7(12) . .
O235 W67 O50 83.9(9) . .
O15 Tb13 O128 107.1(6) . .
O15 Tb13 O165 111.1(6) . .
O15 Tb13 O170 70.0(7) . .
O15 Tb13 O218 84.7(8) . .
O15 Tb13 O234 163.3(8) . .
O15 Tb13 O255 69.5(11) . .
O128 Tb13 O165 109.5(6) . .
O128 Tb13 O170 163.5(7) . .
O128 Tb13 O218 69.0(8) . .
O128 Tb13 O234 87.7(8) . .
O128 Tb13 O255 71.7(11) . .
O165 Tb13 O170 86.3(7) . .
O165 Tb13 O218 163.3(8) . .
O165 Tb13 O234 69.6(8) . .
O165 Tb13 O255 69.7(11) . .
O170 Tb13 O218 94.4(9) . .
O170 Tb13 O255 120.1(12) . .
O218 Tb13 O255 123.2(12) . .
O234 Tb13 O170 93.5(9) . .
O234 Tb13 O218 93.7(10) . .
O234 Tb13 O255 124.0(12) . .
O4 Ge2 O30 110.6(8) . .
O4 Ge2 O108 112.5(8) . .
O4 Ge2 O117 108.4(8) . .
O108 Ge2 O30 109.1(8) . .
O108 Ge2 O117 111.6(8) . .
O117 Ge2 O30 104.3(8) . .
O77 Ge3 O104 110.7(8) . .
O77 Ge3 O138 107.8(8) . .
O77 Ge3 O175 113.6(8) . .
O138 Ge3 O104 104.8(9) . .
O175 Ge3 O104 109.1(9) . .
O175 Ge3 O138 110.5(9) . .
O20 Ge4 O31 113.0(8) . .
O20 Ge4 O184 108.6(8) . .
O61 Ge4 O20 110.7(8) . .
O61 Ge4 O31 108.1(8) . .
O61 Ge4 O184 105.6(8) . .
O184 Ge4 O31 110.6(8) . .
O22 Ge5 O29 110.8(8) . .
O22 Ge5 O174 108.5(8) . .
O40 Ge5 O22 113.3(8) . .
O40 Ge5 O29 110.0(8) . .
O40 Ge5 O174 109.8(8) . .
O174 Ge5 O29 103.9(8) . .
O38 Ge1 O48 103.8(8) . .
O62 Ge1 O38 109.9(8) . .
O62 Ge1 O48 112.1(8) . .
O62 Ge1 O68 111.8(8) . .
O68 Ge1 O38 109.6(8) . .
O68 Ge1 O48 109.3(8) . .
O50 Ge6 O83 104.3(10) . .
O53 Ge6 O50 110.8(9) . .
O53 Ge6 O83 108.3(9) . .
O53 Ge6 O193 112.8(9) . .
O193 Ge6 O50 108.5(9) . .
O193 Ge6 O83 111.7(9) . .
W53 O3 W27 119.8(9) . .
W2 O4 W7 93.5(6) . .
W2 O4 Tb3 91.3(6) . .
W7 O4 Tb3 93.0(6) . .
Ge2 O4 W2 122.9(9) . .
Ge2 O4 W7 122.9(9) . .
Ge2 O4 Tb3 124.4(8) . .
W28 O6 W36 155.0(10) . .
W59 O7 W21 118.9(10) . .
W4 O8 Tb9 150.9(10) . .
W64 O9 W47 119.6(11) . .
W34 O10 Na11 94.8(8) . .
W58 O10 W34 118.6(9) . .
W58 O10 Na11 98.6(8) . .
W24 O11 W22 143.6(10) . .
W14 O12 Na9 97.8(7) . 2
W50 O12 W14 119.4(9) . .
W50 O12 Na9 99.3(8) . 2
W61 O13 W30 156.4(11) . .
W12 O14 Na7 166.9(12) . .
W22 O15 Tb1 117.8(8) . .
W22 O15 Tb13 126.5(8) . .
Tb1 O15 Tb13 113.6(7) . .
W30 O16 Tb6 124.1(9) . .
W7 O17 Na9 102.4(7) . 2
W50 O17 W7 155.8(10) . .
W50 O17 Na9 99.9(7) . 2
W25 O18 W7 155.3(10) . .
W19 O19 Tb4 143.8(9) . .
W19 O19 Na8 105.8(8) . 2_666
Tb4 O19 Na8 108.4(7) . 2_666
W19 O20 W30 94.3(6) . .
W19 O20 Tb6 91.2(5) . .
W30 O20 Tb6 92.9(5) . .
Ge4 O20 W19 123.9(8) . .
Ge4 O20 W30 123.0(8) . .
Ge4 O20 Tb6 122.9(8) . .
W33 O21 W8 118.6(8) . .
W11 O22 Tb9 93.1(5) . .
W46 O22 W11 95.1(6) . .
W46 O22 Tb9 92.0(5) . .
Ge5 O22 W11 123.5(8) . .
Ge5 O22 W46 122.4(8) . .
Ge5 O22 Tb9 122.6(8) . .
W12 O23 Tb4 119.9(8) . .
W12 O23 Na8 120.6(8) . 2_666
W12 O23 Na12 98.4(7) . .
Tb4 O23 Na8 107.7(7) . 2_666
Tb4 O23 Na12 99.8(6) . .
Na8 O23 Na12 106.6(7) 2_666 .
W33 O24 Na3 99.3(8) . 2_556
W37 O24 W33 155.4(10) . .
W37 O24 Na3 103.3(8) . 2_556
W17 O25 W1 126.8(9) . .
W40 O26 Tb1 147.9(10) . .
W40 O26 Na1 110.0(9) . 2_656
Tb1 O26 Na1 102.0(7) . 2_656
W22 O27 Tb7 149.3(11) . .
W43 O28 Na14 104.3(9) . .
W58 O28 W43 149.3(11) . .
W58 O28 Na14 104.2(10) . .
W34 O29 W18 93.6(6) . .
W58 O29 W18 92.6(6) . .
W58 O29 W34 94.9(6) . .
Ge5 O29 W18 124.9(9) . .
Ge5 O29 W34 118.0(9) . .
Ge5 O29 W58 124.8(9) . .
W14 O30 W28 94.5(6) . .
W14 O30 W50 94.6(6) . .
W50 O30 W28 92.2(6) . .
Ge2 O30 W14 118.6(9) . .
Ge2 O30 W28 124.9(9) . .
Ge2 O30 W50 124.1(9) . .
W26 O31 W32 95.6(6) . .
W26 O31 Tb5 92.6(6) . .
W32 O31 Tb5 93.8(6) . .
Ge4 O31 W26 122.2(9) . .
Ge4 O31 W32 122.8(8) . .
Ge4 O31 Tb5 122.1(8) . .
W25 O32 Na13 105.1(8) . .
W50 O32 W25 149.8(11) . .
W50 O32 Na13 103.8(8) . .
W2 O33 Tb5 146.9(9) . .
W19 O34 Na8 97.5(7) . 2_666
W30 O34 W19 118.5(8) . .
W30 O34 Na8 143.7(9) . 2_666
W8 O36 Tb9 161.4(10) . .
W22 O37 Tb4 161.3(9) . .
W40 O38 W60 94.1(7) . .
W40 O38 W62 95.7(7) . .
W62 O38 W60 92.4(6) . .
Ge1 O38 W40 119.8(9) . .
Ge1 O38 W60 123.1(9) . .
Ge1 O38 W62 124.1(9) . .
W34 O39 W8 147.1(10) . .
W8 O40 W33 94.5(6) . .
W8 O40 Tb2 91.2(5) . .
W33 O40 Tb2 93.3(5) . .
Ge5 O40 W8 122.3(8) . .
Ge5 O40 W33 123.1(8) . .
Ge5 O40 Tb2 124.0(8) . .
W12 O41 Na12 98.5(8) . .
W17 O41 W12 155.3(10) . .
W17 O41 Na12 105.2(8) . .
W18 O42 Na14 101.4(9) . .
W58 O42 W18 119.2(9) . .
W58 O42 Na14 102.1(9) . .
W27 O43 Tb8 120.8(9) . .
W27 O43 Tb14 123.3(10) . .
Tb8 O43 Tb14 109.9(8) . .
W48 O44 W51 118.5(10) . .
W48 O44 Na16 102.3(9) . .
W51 O44 Na16 101.5(9) . .
W21 O45 Tb12 118.7(10) . .
W21 O45 Tb16 125.5(10) . .
Tb12 O45 Tb16 111.1(8) . .
W44 O46 W53 155.5(12) . .
W44 O46 Na6 104.0(9) . 2_566
W53 O46 Na6 98.6(8) . 2_566
W5 O47 Tb7 148.7(10) . .
W5 O47 Na2 111.4(9) . 2_655
Tb7 O47 Na2 99.5(7) . 2_655
W17 O48 W1 92.9(6) . .
W24 O48 W17 94.9(6) . .
W24 O48 W1 94.8(6) . .
Ge1 O48 W17 124.2(9) . .
Ge1 O48 W24 117.3(9) . .
Ge1 O48 W1 125.1(9) . .
W66 O50 W67 95.3(7) . .
W66 O50 W68 95.6(7) . .
Ge6 O50 W66 120.1(10) . .
Ge6 O50 W67 124.1(10) . .
Ge6 O50 W68 122.5(10) . .
W68 O50 W67 91.7(7) . .
W8 O52 Tb2 119.4(9) . .
W8 O52 Tb14 124.0(9) . .
Tb2 O52 Tb14 108.2(7) . .
W21 O53 W59 94.8(7) . .
W21 O53 Tb12 90.6(6) . .
W59 O53 Tb12 92.9(6) . .
Ge6 O53 W21 122.9(9) . .
Ge6 O53 W59 123.9(9) . .
Ge6 O53 Tb12 123.0(9) . .
W46 O54 Tb2 161.7(10) . .
W11 O55 Tb9 123.2(9) . .
W11 O55 Na11 102.5(9) . .
Tb9 O55 Na11 96.8(7) . .
W20 O56 Tb11 150.9(10) . .
W20 O56 Na15 102.0(9) . .
Tb11 O56 Na15 107.1(8) . .
W4 O57 Tb3 161.2(9) . .
W14 O58 W4 145.1(9) . .
W27 O59 Tb10 160.6(10) . .
W10 O60 Tb10 147.9(10) . .
W38 O61 W39 93.9(7) . .
W38 O61 W61 94.8(7) . .
W61 O61 W39 91.5(7) . .
Ge4 O61 W38 120.7(10) . .
Ge4 O61 W39 124.4(10) . .
Ge4 O61 W61 123.4(10) . .
W10 O62 W12 93.7(6) . .
W10 O62 Tb4 90.7(6) . .
W12 O62 Tb4 91.5(5) . .
Ge1 O62 W10 124.8(9) . .
Ge1 O62 W12 122.5(9) . .
Ge1 O62 Tb4 124.2(8) . .
W7 O63 Tb3 123.2(9) . .
W7 O63 Na9 101.4(8) . 2
Tb3 O63 Na9 97.3(6) . 2
W25 O64 W5 119.0(8) . .
W10 O65 Tb1 160.5(10) . .
W31 O66 W35 119.9(9) . .
W31 O66 Na7 109.2(9) . 2_666
W35 O66 Na7 99.1(8) . 2_666
W23 O67 W35 144.2(10) . .
W23 O67 Na7 112.6(9) . 2_666
W35 O67 Na7 102.6(8) . 2_666
W15 O68 Tb1 93.3(5) . .
W22 O68 W15 94.2(6) . .
W22 O68 Tb1 92.8(5) . .
Ge1 O68 W15 122.9(8) . .
Ge1 O68 W22 122.8(8) . .
Ge1 O68 Tb1 122.6(8) . .
W17 O69 W24 120.0(10) . .
W17 O69 Na12 96.7(8) . .
W24 O69 Na12 97.5(8) . .
W6 O70 W25 119.6(9) . .
W6 O70 Na13 98.4(8) . .
W25 O70 Na13 102.7(8) . .
W1 O71 W15 155.8(11) . .
W64 O72 Na15 105.6(9) . .
W65 O72 W64 156.6(12) . .
W65 O72 Na15 95.9(9) . .
W45 O73 Na4 139.4(11) . .
W42 O74 Na16 106.4(9) . .
W48 O74 W42 149.2(11) . .
W48 O74 Na16 102.5(9) . .
W9 O75 W19 144.6(10) . .
W29 O76 Na10 103.4(9) . .
W45 O76 W29 119.0(10) . .
W45 O76 Na10 99.7(9) . .
W27 O77 W53 95.7(6) . .
W27 O77 Tb8 91.0(6) . .
W53 O77 Tb8 93.1(6) . .
Ge3 O77 W27 122.5(9) . .
Ge3 O77 W53 124.1(9) . .
Ge3 O77 Tb8 121.9(8) . .
W39 O78 Na10 102.6(10) . .
W61 O78 W39 121.2(12) . .
W61 O78 Na10 102.3(10) . .
W35 O79 Tb8 165.1(10) . .
W15 O80 Tb1 122.7(8) . .
W15 O80 Na1 103.4(8) . 2_656
Tb1 O80 Na1 97.6(7) . 2_656
W11 O81 Na11 99.6(8) . .
W58 O81 W11 155.6(10) . .
W58 O81 Na11 103.3(8) . .
W20 O83 W54 94.5(8) . .
W20 O83 W65 94.9(8) . .
W65 O83 W54 93.0(8) . .
Ge6 O83 W20 117.3(10) . .
Ge6 O83 W54 125.8(11) . .
Ge6 O83 W65 123.7(11) . .
W26 O84 Tb5 118.8(9) . .
W26 O84 Tb16 119.0(9) . .
Tb5 O84 Tb16 119.5(8) . .
W51 O85 W53 156.9(12) . .
W28 O87 Na13 99.6(8) . .
W50 O87 W28 120.2(9) . .
W50 O87 Na13 101.5(8) . .
W2 O88 Tb3 118.1(8) . .
W2 O88 Tb16 125.1(8) . .
Tb3 O88 Tb16 110.9(7) . .
W43 O89 W11 155.3(11) . .
W29 O90 W9 118.6(10) . .
W19 O91 Tb5 161.8(10) . .
W19 O92 Tb6 118.8(9) . .
W19 O92 Tb15 124.4(9) . .
Tb6 O92 Tb15 108.7(7) . .
W23 O93 Na6 93.5(8) . 2_566
W44 O93 W23 118.8(10) . .
W44 O93 Na6 99.0(8) . 2_566
W14 O94 Na5 152.9(11) . 2
W47 O95 Tb11 119.1(10) . .
W47 O95 Tb14 119.4(10) . .
Tb11 O95 Tb14 115.4(9) . .
W5 O96 W2 146.5(10) . .
W62 O97 Na1 137.4(12) . .
W18 O98 W34 119.4(9) . .
W32 O99 W26 120.8(10) . .
W62 O100 W60 119.1(10) . .
W36 O101 W4 120.3(9) . .
W5 O102 Na2 93.4(7) . 2_655
W6 O102 W5 118.6(9) . .
W6 O102 Na2 99.3(8) . 2_655
W39 O103 W32 157.1(12) . .
W23 O104 W42 95.1(7) . .
W23 O104 W44 95.5(7) . .
W44 O104 W42 92.7(7) . .
Ge3 O104 W23 118.5(9) . .
Ge3 O104 W42 123.7(9) . .
Ge3 O104 W44 124.0(9) . .
W9 O105 Tb5 149.2(10) . .
W9 O105 Na4 109.9(9) . 2_665
Tb5 O105 Na4 100.6(7) . 2_665
W9 O106 Na4 94.2(7) . 2_665
W45 O106 W9 119.7(9) . .
W45 O106 Na4 98.9(8) . 2_665
W59 O107 Tb12 122.4(10) . .
W4 O108 W36 93.7(6) . .
W4 O108 Tb7 92.2(6) . .
W36 O108 Tb7 93.3(6) . .
Ge2 O108 W4 122.8(9) . .
Ge2 O108 W36 123.3(9) . .
Ge2 O108 Tb7 123.1(8) . .
W13 O109 Tb1 154.8(12) . .
W20 O110 W21 146.6(11) . .
W44 O111 W51 147.2(11) . .
W44 O111 Na16 105.0(10) . .
W51 O111 Na16 106.6(10) . .
W57 O112 W46 143.7(10) . .
W56 O113 Tb6 146.6(12) . .
W32 O114 Na4 99.3(8) . 2_665
W45 O114 W32 157.0(11) . .
W45 O114 Na4 102.4(8) . 2_665
W23 O115 Tb8 149.0(10) . .
W23 O115 Na6 109.4(9) . 2_566
Tb8 O115 Na6 101.1(8) . 2_566
W5 O117 W6 94.2(6) . .
W5 O117 W25 95.0(6) . .
W25 O117 W6 92.0(6) . .
Ge2 O117 W5 119.7(8) . .
Ge2 O117 W6 122.5(8) . .
Ge2 O117 W25 125.6(9) . .
W64 O118 Tb11 123.7(10) . .
W64 O118 Na15 103.5(9) . .
Tb11 O118 Na15 95.8(8) . .
W35 O119 Tb6 145.7(10) . .
W38 O121 Tb6 152.4(11) . .
W20 O122 Na5 159.5(13) . .
W16 O123 Tb3 149.2(12) . .
W46 O125 Tb1 149.1(11) . .
W6 O126 W28 149.0(10) . .
W6 O126 Na13 103.7(8) . .
W28 O126 Na13 106.1(8) . .
W37 O127 W57 118.7(10) . .
W37 O127 Na3 98.7(9) . 2_556
W57 O127 Na3 93.4(8) . 2_556
W4 O128 Tb7 117.1(8) . .
W4 O128 Tb13 123.4(8) . .
Tb13 O128 Tb7 116.7(7) . .
W42 O129 Na12 168.9(12) . 2_666
W31 O130 Tb10 123.1(10) . .
W39 O131 Na10 106.7(9) . .
W45 O131 W39 148.5(11) . .
W45 O131 Na10 103.7(9) . .
W23 O132 Na7 91.6(7) . 2_666
W42 O132 W23 119.5(9) . .
W42 O132 Na7 96.2(8) . 2_666
W8 O136 Tb11 146.2(10) . .
W10 O137 Tb4 118.4(9) . .
W10 O137 Tb15 122.8(9) . .
Tb4 O137 Tb15 109.9(7) . .
W48 O138 W51 92.6(7) . .
W55 O138 W48 94.9(7) . .
W55 O138 W51 95.0(7) . .
Ge3 O138 W48 123.2(9) . .
Ge3 O138 W51 124.1(10) . .
Ge3 O138 W55 119.5(10) . .
W37 O139 Na3 144.1(12) . .
W31 O140 Na7 98.6(7) . 2_666
W42 O140 W31 156.8(10) . .
W42 O140 Na7 102.5(8) . 2_666
W62 O141 W1 147.5(11) . .
W60 O142 W40 118.0(11) . .
W1 O143 W24 120.8(11) . .
W2 O145 Tb7 159.8(10) . .
W21 O146 Tb11 163.2(11) . .
W17 O148 W60 148.9(12) . .
W55 O149 W27 146.1(11) . .
W15 O152 W22 118.5(9) . .
Tb2 O153 Na3 100.0(7) . 2_556
W57 O153 Tb2 149.8(10) . .
W57 O153 Na3 109.5(9) . 2_556
W67 O154 W66 119.3(14) . .
W3 O155 Tb4 147.7(12) . .
W14 O156 Tb3 150.4(9) . .
W14 O156 Na9 104.8(8) . 2
Tb3 O156 Na9 104.7(7) . 2
W35 O157 Tb10 118.5(11) . .
W35 O157 Tb15 120.2(10) . .
Tb10 O157 Tb15 117.3(9) . .
W12 O158 W10 119.1(9) . .
W18 O159 W33 157.5(11) . .
W43 O160 W57 120.1(10) . .
W68 O161 W59 156.6(14) . .
W29 O163 Na10 104.6(9) . .
W61 O163 W29 148.8(12) . .
W61 O163 Na10 104.4(9) . .
W27 O164 Tb2 144.0(10) . .
W46 O165 Tb9 118.5(9) . .
W46 O165 Tb13 122.6(9) . .
Tb9 O165 Tb13 116.4(8) . .
W67 O166 W64 154.1(13) . .
W21 O167 Tb3 145.7(11) . .
W15 O168 Na1 100.3(8) . 2_656
W62 O168 W15 156.6(12) . .
W62 O168 Na1 102.1(9) . 2_656
W33 O169 Tb2 123.1(10) . .
W33 O169 Na3 104.9(9) . 2_556
Tb2 O169 Na3 96.4(7) . 2_556
W63 O170 Tb1 134.7(13) . .
W63 O170 Tb13 127.9(13) . .
Tb13 O170 Tb1 96.1(9) . .
W54 O171 W20 118.9(11) . .
W67 O172 W68 124.2(14) . .
W36 O173 Tb7 121.8(9) . .
W36 O173 Na2 105.5(8) . 2_655
Tb7 O173 Na2 94.9(7) . 2_655
W37 O174 W43 91.9(6) . .
W57 O174 W37 95.2(7) . .
W57 O174 W43 93.9(7) . .
Ge5 O174 W37 124.2(9) . .
Ge5 O174 W43 124.0(9) . .
Ge5 O174 W57 119.7(9) . .
W31 O175 Tb10 92.8(6) . .
W35 O175 W31 95.8(7) . .
W35 O175 Tb10 91.9(6) . .
Ge3 O175 W31 122.6(9) . .
Ge3 O175 W35 122.9(9) . .
Ge3 O175 Tb10 122.8(9) . .
W54 O176 W59 155.9(13) . .
W60 O177 W12 155.7(12) . .
W24 O178 Tb4 148.2(10) . .
W24 O178 Na12 110.0(9) . .
Tb4 O178 Na12 101.4(7) . .
W18 O179 Na14 105.5(9) . .
W37 O179 W18 150.9(11) . .
W37 O179 Na14 102.4(10) . .
W20 O180 Na15 97.5(9) . .
W65 O180 W20 117.9(10) . .
W65 O180 Na15 103.5(10) . .
W34 O181 Na9 139.4(11) . .
W61 O182 W38 118.0(12) . .
W13 O183 Tb2 146.2(11) . .
W9 O184 W29 93.6(6) . .
W9 O184 W45 95.0(6) . .
W45 O184 W29 92.1(6) . .
Ge4 O184 W9 119.8(8) . .
Ge4 O184 W29 124.4(8) . .
Ge4 O184 W45 123.9(8) . .
W11 O185 W46 119.9(10) . .
W31 O186 Na8 141.8(11) . .
W40 O187 Na1 97.5(9) . 2_656
W62 O187 W40 120.7(11) . .
W62 O187 Na1 99.1(9) . 2_656
W51 O192 W55 118.5(11) . .
W47 O193 W64 94.9(7) . .
W47 O193 Tb11 92.4(7) . .
W64 O193 Tb11 92.9(6) . .
Ge6 O193 W47 122.5(10) . .
Ge6 O193 W64 122.1(10) . .
Ge6 O193 Tb11 123.8(9) . .
W16 O194 Tb9 151.5(13) . .
W34 O198 Tb9 149.7(10) . .
W34 O198 Na11 109.3(9) . .
Tb9 O198 Na11 100.0(7) . .
W66 O199 W68 118.0(13) . .
W48 O200 W55 119.0(11) . .
W55 O201 Tb10 152.5(12) . .
W6 O203 W36 156.1(10) . .
W6 O203 Na2 103.6(8) . 2_655
W36 O203 Na2 98.3(7) . 2_655
W40 O204 W10 148.6(10) . .
W7 O205 W2 118.1(9) . .
W38 O206 W26 143.7(12) . .
W39 O207 W38 120.9(13) . .
W6 O208 Na2 143.8(11) . .
W65 O209 W54 120.8(12) . .
W44 O210 Na6 140.6(11) . .
W29 O211 W30 156.4(11) . .
W52 O212 Tb8 150.4(13) . .
W52 O212 Tb14 105.6(11) . .
Tb8 O212 Tb14 101.2(9) . .
W47 O213 Tb8 146.2(13) . .
W53 O214 Tb8 122.3(10) . .
W53 O214 Na6 104.0(9) . 2_566
Tb8 O214 Na6 97.2(8) . 2_566
W16 O216 Na5 123.7(11) . .
W16 O216 Na5 125.3(12) . 2
Na5 O216 Na5 102.0(9) 2 .
W14 O217 Na15 116.1(9) . 2
W28 O217 W14 118.6(9) . .
W28 O217 Na15 114.2(9) . 2
W49 O218 Tb7 131.7(15) . .
W49 O218 Tb13 130.4(16) . .
Tb13 O218 Tb7 97.5(10) . .
W52 O219 Tb6 149.4(12) . .
W52 O219 Tb15 106.8(10) . .
Tb6 O219 Tb15 101.9(8) . .
W48 O220 W31 158.0(11) . .
W66 O222 W47 144.7(13) . .
W32 O223 Tb5 121.3(9) . .
W32 O223 Na4 104.2(8) . 2_665
Tb5 O223 Na4 96.1(7) . 2_665
W37 O224 W43 121.1(10) . .
W37 O224 Na14 98.8(9) . .
W43 O224 Na14 103.9(9) . .
W47 O228 Tb12 162.6(11) . .
W49 O229 W52 148(2) . .
W49 O229 Tb16 112.9(16) . .
W52 O229 Tb16 98.8(14) . .
W3 O232 Tb5 142.4(14) . .
W41 O234 Tb9 132.0(15) . .
W41 O234 Tb13 131.1(15) . .
Tb13 O234 Tb9 96.4(10) . .
W65 O235 W67 150.2(14) . .
Tb2 O236 Tb14 103.9(8) . .
W63 O236 Tb2 143.2(12) . .
W63 O236 Tb14 111.8(11) . .
W42 O237 Na16 102.6(9) . .
W44 O237 W42 119.3(10) . .
W44 O237 Na16 99.7(9) . .
W68 O238 W54 149.2(14) . .
W66 O239 Tb12 153.3(14) . .
W3 O240 Tb7 151.0(12) . .
W13 O242 Tb10 137.1(13) . .
W26 O243 Tb12 148.4(12) . .
W41 O245 Tb3 140.9(13) . .
W41 O245 Tb16 118.2(12) . .
Tb3 O245 Tb16 99.1(9) . .
W56 O246 Tb8 144.7(12) . .
W49 O248 Tb4 140.0(14) . .
W49 O248 Tb15 112.6(12) . .
Tb15 O248 Tb4 105.8(10) . .
W16 O250 Tb11 137.0(13) . .
O43 Tb14 O52 100.6(7) . .
O43 Tb14 O95 103.1(7) . .
O43 Tb14 O212 68.2(7) . .
O43 Tb14 O236 87.0(7) . .
O43 Tb14 O260 130.5(14) . .
O52 Tb14 O212 168.3(8) . .
O52 Tb14 O260 90.6(14) . .
O95 Tb14 O52 96.7(7) . .
O95 Tb14 O212 89.5(8) . .
O95 Tb14 O260 123.5(14) . .
O212 Tb14 O260 94.4(15) . .
O236 Tb14 O52 69.0(7) . .
O236 Tb14 O95 164.0(8) . .
O236 Tb14 O212 105.9(8) . .
O236 Tb14 O260 52.4(14) . .
O252 Tb14 O43 133.2(9) . .
O252 Tb14 O52 121.1(9) . .
O252 Tb14 O95 92.9(9) . .
O252 Tb14 O212 68.3(9) . .
O252 Tb14 O236 89.0(9) . .
O252 Tb14 O260 39.5(15) . .
W56 O251 Tb12 144.3(12) . .
W41 O252 W52 148.7(16) . .
W41 O252 Tb14 115.3(14) . .
W52 O252 Tb14 95.9(11) . .
O260 O252 W41 72(2) . .
O260 O252 W52 118(2) . .
O260 O252 Tb14 80(2) . .
W52 O258 Tb15 95.7(13) . .
W63 O258 W52 150(2) . .
W63 O258 Tb15 113.7(17) . .
W49 O259 W63 156(3) . .
W49 O259 Tb15 94(2) . .
W63 O259 Tb15 91(2) . .
W41 O260 W63 165(3) . .
W41 O260 Tb14 94(2) . .
W63 O260 Tb14 92(2) . .
O252 O260 W41 55(2) . .
O252 O260 W63 118(3) . .
O252 O260 Tb14 60(2) . .
O92 Tb15 O137 97.7(6) . .
O92 Tb15 O219 69.8(7) . .
O92 Tb15 O259 129.7(14) . .
O137 Tb15 O219 167.1(7) . .
O137 Tb15 O259 87.6(14) . .
O157 Tb15 O92 102.8(7) . .
O157 Tb15 O137 97.3(7) . .
O157 Tb15 O219 88.9(7) . .
O157 Tb15 O259 126.3(15) . .
O219 Tb15 O259 97.8(15) . .
O248 Tb15 O92 85.5(7) . .
O248 Tb15 O137 68.7(7) . .
O248 Tb15 O157 164.9(8) . .
O248 Tb15 O219 105.9(8) . .
O248 Tb15 O258 94.0(11) . .
O248 Tb15 O259 50.0(15) . .
O258 Tb15 O92 135.4(10) . .
O258 Tb15 O137 123.7(10) . .
O258 Tb15 O157 89.0(10) . .
O258 Tb15 O219 67.5(10) . .
O258 Tb15 O259 47.4(16) . .
O161 W68 O50 82.6(9) . .
O161 W68 O172 154.1(11) . .
O161 W68 O199 88.9(10) . .
O172 W68 O50 71.8(9) . .
O172 W68 O199 86.9(11) . .
O199 W68 O50 71.6(9) . .
O225 W68 O50 170.7(12) . .
O225 W68 O161 104.3(13) . .
O225 W68 O172 101.6(14) . .
O225 W68 O199 102.0(13) . .
O225 W68 O238 98.6(13) . .
O238 W68 O50 87.8(9) . .
O238 W68 O161 87.1(10) . .
O238 W68 O172 87.9(11) . .
O238 W68 O199 159.3(11) . .
W26 O261 Tb6 163.8(10) . .
W52 O262 Tb12 147.4(15) . .
W52 O262 Tb16 113.2(13) . .
Tb12 O262 Tb16 97.4(9) . .
W41 O263 Tb11 147(2) . .
W63 O264 Tb10 150(2) . .
W49 O265 Tb5 149(2) . .
O45 Tb16 O229 128.6(10) . .
O45 Tb16 O245 84.4(7) . .
O45 Tb16 O262 70.0(8) . .
O45 Tb16 O266 127.7(12) . .
O84 Tb16 O45 109.6(7) . .
O84 Tb16 O88 101.0(6) . .
O84 Tb16 O229 88.4(9) . .
O84 Tb16 O245 165.4(8) . .
O84 Tb16 O262 90.0(8) . .
O84 Tb16 O266 119.6(12) . .
O88 Tb16 O45 103.7(6) . .
O88 Tb16 O229 120.0(9) . .
O88 Tb16 O245 70.8(7) . .
O88 Tb16 O262 168.7(8) . .
O88 Tb16 O266 83.9(12) . .
O229 Tb16 O262 62.0(11) . .
O229 Tb16 O266 43.0(14) . .
O245 Tb16 O229 85.7(10) . .
O245 Tb16 O262 98.9(9) . .
O245 Tb16 O266 48.9(12) . .
O262 Tb16 O266 92.6(13) . .
W41 O266 Tb16 90.8(19) . .
W49 O266 W41 153(3) . .
W49 O266 Tb16 93(2) . .
W5 Na2 W6 58.28(18) 2_655 2_655
W5 Na2 W36 93.1(3) 2_655 2_655
W5 Na2 Tb7 68.0(2) 2_655 2_655
W6 Na2 Tb7 99.5(3) 2_655 2_655
W36 Na2 W6 65.9(2) 2_655 2_655
W36 Na2 Tb7 62.06(19) 2_655 2_655
O47 Na2 W5 28.3(4) 2_655 2_655
O47 Na2 W6 75.3(5) 2_655 2_655
O47 Na2 W36 80.0(5) 2_655 2_655
O47 Na2 Tb7 39.9(5) 2_655 2_655
O47 Na2 O102 62.7(6) 2_655 2_655
O47 Na2 O173 74.2(7) 2_655 2_655
O47 Na2 O203 78.2(7) 2_655 2_655
O102 Na2 W5 36.1(4) 2_655 2_655
O102 Na2 W6 32.4(4) 2_655 2_655
O102 Na2 W36 93.8(5) 2_655 2_655
O102 Na2 Tb7 100.0(5) 2_655 2_655
O173 Na2 W5 98.0(5) 2_655 2_655
O173 Na2 W6 92.9(5) 2_655 2_655
O173 Na2 W36 29.6(4) 2_655 2_655
O173 Na2 Tb7 41.1(4) 2_655 2_655
O173 Na2 O102 114.7(7) 2_655 2_655
O173 Na2 O203 63.2(6) 2_655 2_655
O203 Na2 W5 75.4(5) 2_655 2_655
O203 Na2 W6 31.5(4) 2_655 2_655
O203 Na2 W36 34.7(4) 2_655 2_655
O203 Na2 Tb7 83.0(5) 2_655 2_655
O203 Na2 O102 61.9(6) 2_655 2_655
O208 Na2 W5 155.8(7) . 2_655
O208 Na2 W6 98.4(6) . 2_655
O208 Na2 W36 81.6(6) . 2_655
O208 Na2 Tb7 127.4(6) . 2_655
O208 Na2 O47 161.5(8) . 2_655
O208 Na2 O102 120.2(8) . 2_655
O208 Na2 O173 89.1(7) . 2_655
O208 Na2 O203 87.5(7) . 2_655
O208 Na2 O267 90.5(9) . .
O208 Na2 O272 89.1(9) . .
O267 Na2 W5 113.1(7) . 2_655
O267 Na2 W6 170.9(8) . 2_655
O267 Na2 W36 113.9(7) . 2_655
O267 Na2 Tb7 73.4(7) . 2_655
O267 Na2 O47 95.7(9) . 2_655
O267 Na2 O102 141.9(9) . 2_655
O267 Na2 O173 85.3(8) . 2_655
O267 Na2 O203 148.4(9) . 2_655
O267 Na2 O272 89.9(10) . .
O272 Na2 W5 85.7(7) . 2_655
O272 Na2 W6 92.2(7) . 2_655
O272 Na2 W36 154.4(8) . 2_655
O272 Na2 Tb7 138.7(8) . 2_655
O272 Na2 O47 108.3(9) . 2_655
O272 Na2 O102 70.4(8) . 2_655
O272 Na2 O173 174.8(9) . 2_655
O272 Na2 O203 121.6(9) . 2_655
W33 Na3 W37 65.9(2) 2_556 2_556
W33 Na3 Tb2 62.4(2) 2_556 2_556
W33 Na3 W57 92.9(3) 2_556 2_556
W37 Na3 Tb2 100.3(3) 2_556 2_556
W57 Na3 W37 58.44(19) 2_556 2_556
W57 Na3 Tb2 68.3(2) 2_556 2_556
O24 Na3 W33 34.0(4) 2_556 2_556
O24 Na3 W37 32.2(4) 2_556 2_556
O24 Na3 Tb2 83.3(5) 2_556 2_556
O24 Na3 W57 75.8(5) 2_556 2_556
O24 Na3 O127 62.9(7) 2_556 2_556
O127 Na3 W33 93.9(6) 2_556 2_556
O127 Na3 W37 32.7(5) 2_556 2_556
O127 Na3 Tb2 100.4(6) 2_556 2_556
O127 Na3 W57 36.0(5) 2_556 2_556
O139 Na3 W33 84.4(6) . 2_556
O139 Na3 W37 101.0(6) . 2_556
O139 Na3 Tb2 127.8(7) . 2_556
O139 Na3 W57 158.0(7) . 2_556
O139 Na3 O24 90.4(8) . 2_556
O139 Na3 O127 122.2(8) . 2_556
O139 Na3 O153 163.8(9) . 2_556
O139 Na3 O169 91.3(8) . 2_556
O139 Na3 O282 88.3(9) . .
O153 Na3 W33 79.9(5) 2_556 2_556
O153 Na3 W37 76.4(5) 2_556 2_556
O153 Na3 Tb2 39.4(5) 2_556 2_556
O153 Na3 W57 29.1(5) 2_556 2_556
O153 Na3 O24 79.0(7) 2_556 2_556
O153 Na3 O127 63.5(7) 2_556 2_556
O153 Na3 O169 73.0(7) 2_556 2_556
O153 Na3 O282 107.7(9) 2_556 .
O169 Na3 W33 30.1(5) 2_556 2_556
O169 Na3 W37 93.2(6) 2_556 2_556
O169 Na3 Tb2 40.5(5) 2_556 2_556
O169 Na3 W57 97.3(6) 2_556 2_556
O169 Na3 O24 62.9(7) 2_556 2_556
O169 Na3 O127 114.7(8) 2_556 2_556
O282 Na3 W33 154.6(8) . 2_556
O282 Na3 W37 91.8(8) . 2_556
O282 Na3 Tb2 137.8(8) . 2_556
O282 Na3 W57 84.9(8) . 2_556
O282 Na3 O24 122.1(9) . 2_556
O282 Na3 O127 69.6(9) . 2_556
O282 Na3 O169 175.0(10) . 2_556
O284 Na3 W33 120.3(10) . 2_556
O284 Na3 W37 165.4(10) . 2_556
O284 Na3 Tb2 73.8(9) . 2_556
O284 Na3 W57 107.1(10) . 2_556
O284 Na3 O24 153.4(11) . 2_556
O284 Na3 O127 134.0(11) . 2_556
O284 Na3 O139 92.9(11) . .
O284 Na3 O153 91.3(10) . 2_556
O284 Na3 O169 90.7(10) . 2_556
O284 Na3 O282 84.4(11) . .
W9 Na4 W32 92.4(3) 2_665 2_665
W9 Na4 W45 58.63(19) 2_665 2_665
W9 Na4 Tb5 67.3(2) 2_665 2_665
W32 Na4 W45 65.5(2) 2_665 2_665
W32 Na4 Tb5 60.97(19) 2_665 2_665
W45 Na4 Tb5 98.5(3) 2_665 2_665
O73 Na4 W9 164.6(7) . 2_665
O73 Na4 W32 84.0(6) . 2_665
O73 Na4 W45 106.6(6) . 2_665
O73 Na4 Tb5 122.5(6) . 2_665
O73 Na4 O105 159.7(9) . 2_665
O73 Na4 O106 129.2(8) . 2_665
O73 Na4 O114 94.3(8) . 2_665
O73 Na4 O223 87.5(7) . 2_665
O73 Na4 O274 92.6(9) . .
O73 Na4 O276 83.5(10) . .
O105 Na4 W9 28.6(4) 2_665 2_665
O105 Na4 W32 78.3(5) 2_665 2_665
O105 Na4 W45 75.1(5) 2_665 2_665
O105 Na4 Tb5 38.8(4) 2_665 2_665
O105 Na4 O106 62.4(6) 2_665 2_665
O105 Na4 O114 76.5(7) 2_665 2_665
O105 Na4 O223 72.1(7) 2_665 2_665
O105 Na4 O274 107.2(9) 2_665 .
O106 Na4 W9 35.9(4) 2_665 2_665
O106 Na4 W32 93.1(5) 2_665 2_665
O106 Na4 W45 32.6(4) 2_665 2_665
O106 Na4 Tb5 98.7(5) 2_665 2_665
O114 Na4 W9 74.9(5) 2_665 2_665
O114 Na4 W32 34.0(4) 2_665 2_665
O114 Na4 W45 31.6(4) 2_665 2_665
O114 Na4 Tb5 81.2(5) 2_665 2_665
O114 Na4 O106 61.7(6) 2_665 2_665
O114 Na4 O223 62.7(6) 2_665 2_665
O223 Na4 W9 96.8(5) 2_665 2_665
O223 Na4 W32 30.0(4) 2_665 2_665
O223 Na4 W45 92.6(5) 2_665 2_665
O223 Na4 Tb5 39.7(4) 2_665 2_665
O223 Na4 O106 113.7(7) 2_665 2_665
O274 Na4 W9 86.3(7) . 2_665
O274 Na4 W32 162.3(8) . 2_665
O274 Na4 W45 99.2(7) . 2_665
O274 Na4 Tb5 133.4(8) . 2_665
O274 Na4 O106 75.6(8) . 2_665
O274 Na4 O114 129.6(9) . 2_665
O274 Na4 O223 167.6(9) . 2_665
O276 Na4 W9 111.5(8) . 2_665
O276 Na4 W32 112.5(9) . 2_665
O276 Na4 W45 169.0(9) . 2_665
O276 Na4 Tb5 72.0(8) . 2_665
O276 Na4 O105 94.0(10) . 2_665
O276 Na4 O106 141.4(10) . 2_665
O276 Na4 O114 146.1(10) . 2_665
O276 Na4 O223 83.4(9) . 2_665
O276 Na4 O274 84.2(11) . .
W16 Na5 W16 119.2(4) 2 .
W16 Na5 Na5 60.7(3) 2 2
W16 Na5 Na5 58.5(3) . 2
W16 Na5 Na11 87.4(3) 2 2
W16 Na5 Na11 143.2(4) . 2
O94 Na5 W16 87.1(6) 2 2
O94 Na5 W16 93.3(6) 2 .
O94 Na5 O216 97.0(9) 2 2
O94 Na5 O216 84.1(8) 2 .
O94 Na5 Na5 90.5(7) 2 2
O94 Na5 Na11 114.3(7) 2 2
O94 Na5 O269 82.7(9) 2 .
O94 Na5 O279 166.8(13) 2 .
O122 Na5 W16 86.6(7) . .
O122 Na5 W16 153.8(7) . 2
O122 Na5 O94 86.3(9) . 2
O122 Na5 O216 174.4(10) . 2
O122 Na5 O216 106.9(9) . .
O122 Na5 Na5 144.7(9) . 2
O122 Na5 Na11 72.3(7) . 2
O122 Na5 O269 74.2(9) . .
O122 Na5 O279 91.8(12) . .
O216 Na5 W16 97.7(7) 2 .
O216 Na5 W16 23.1(6) 2 2
O216 Na5 W16 23.0(5) . .
O216 Na5 W16 97.6(6) . 2
O216 Na5 O216 78.0(9) 2 .
O216 Na5 Na5 40.1(6) 2 2
O216 Na5 Na5 37.8(6) . 2
O216 Na5 Na11 161.2(7) . 2
O216 Na5 Na11 102.2(7) 2 2
O216 Na5 O269 166.6(10) . .
O216 Na5 O269 101.7(9) 2 .
O216 Na5 O279 85.9(12) 2 .
Na5 Na5 Na11 139.2(6) 2 2
O269 Na5 W16 79.8(7) . 2
O269 Na5 W16 160.5(8) . .
O269 Na5 Na5 140.2(9) . 2
O269 Na5 Na11 32.1(6) . 2
O279 Na5 W16 100.0(11) . 2
O279 Na5 W16 73.5(11) . .
O279 Na5 O216 83.9(12) . .
O279 Na5 Na5 83.4(11) . 2
O279 Na5 Na11 77.4(11) . 2
O279 Na5 O269 109.4(13) . .
W23 Na6 W44 58.0(2) 2_566 2_566
W23 Na6 W53 91.7(3) 2_566 2_566
W23 Na6 Tb8 67.5(3) 2_566 2_566
W44 Na6 Tb8 99.3(3) 2_566 2_566
W53 Na6 W44 65.4(2) 2_566 2_566
W53 Na6 Tb8 61.7(2) 2_566 2_566
O46 Na6 W23 74.5(6) 2_566 2_566
O46 Na6 W44 31.3(5) 2_566 2_566
O46 Na6 W53 34.4(5) 2_566 2_566
O46 Na6 Tb8 82.6(6) 2_566 2_566
O46 Na6 O93 61.6(7) 2_566 2_566
O93 Na6 W23 35.7(5) 2_566 2_566
O93 Na6 W44 32.5(5) 2_566 2_566
O93 Na6 W53 92.9(6) 2_566 2_566
O93 Na6 Tb8 99.2(6) 2_566 2_566
O115 Na6 W23 28.8(5) 2_566 2_566
O115 Na6 W44 75.5(6) 2_566 2_566
O115 Na6 W53 78.4(6) 2_566 2_566
O115 Na6 Tb8 38.8(5) 2_566 2_566
O115 Na6 O46 77.4(7) 2_566 2_566
O115 Na6 O93 62.8(7) 2_566 2_566
O115 Na6 O214 71.7(7) 2_566 2_566
O210 Na6 W23 159.8(7) . 2_566
O210 Na6 W44 102.1(7) . 2_566
O210 Na6 W53 81.9(6) . 2_566
O210 Na6 Tb8 124.1(7) . 2_566
O210 Na6 O46 90.0(8) . 2_566
O210 Na6 O93 125.1(9) . 2_566
O210 Na6 O115 159.3(9) . 2_566
O210 Na6 O214 88.0(8) . 2_566
O210 Na6 O270 92.1(10) . .
O210 Na6 O275 87.6(11) . .
O214 Na6 W23 96.1(6) 2_566 2_566
O214 Na6 W44 92.8(6) 2_566 2_566
O214 Na6 W53 30.3(5) 2_566 2_566
O214 Na6 Tb8 39.8(5) 2_566 2_566
O214 Na6 O46 63.3(7) 2_566 2_566
O214 Na6 O93 113.6(8) 2_566 2_566
O270 Na6 W23 86.3(8) . 2_566
O270 Na6 W44 94.5(8) . 2_566
O270 Na6 W53 157.0(9) . 2_566
O270 Na6 Tb8 136.7(9) . 2_566
O270 Na6 O46 124.1(10) . 2_566
O270 Na6 O93 72.3(9) . 2_566
O270 Na6 O115 108.6(10) . 2_566
O270 Na6 O214 172.5(11) . 2_566
O275 Na6 W23 112.4(10) . 2_566
O275 Na6 W44 169.8(11) . 2_566
O275 Na6 W53 113.6(10) . 2_566
O275 Na6 Tb8 72.3(10) . 2_566
O275 Na6 O46 147.7(12) . 2_566
O275 Na6 O93 141.3(12) . 2_566
O275 Na6 O115 94.3(11) . 2_566
O275 Na6 O214 84.4(11) . 2_566
O275 Na6 O270 88.2(13) . .
W15 Na1 W40 92.5(3) 2_656 2_656
W15 Na1 Tb1 61.75(19) 2_656 2_656
W15 Na1 W62 66.0(2) 2_656 2_656
W40 Na1 Tb1 66.0(2) 2_656 2_656
W62 Na1 W40 58.60(18) 2_656 2_656
W62 Na1 Tb1 98.3(3) 2_656 2_656
O26 Na1 W15 78.3(5) 2_656 2_656
O26 Na1 W40 28.6(4) 2_656 2_656
O26 Na1 Tb1 37.4(5) 2_656 2_656
O26 Na1 W62 75.1(5) 2_656 2_656
O26 Na1 O80 70.4(6) 2_656 2_656
O26 Na1 O168 76.3(7) 2_656 2_656
O26 Na1 O187 61.3(7) 2_656 2_656
O80 Na1 W15 30.8(4) 2_656 2_656
O80 Na1 W40 95.4(5) 2_656 2_656
O80 Na1 Tb1 39.3(4) 2_656 2_656
O80 Na1 W62 93.2(5) 2_656 2_656
O80 Na1 O187 112.7(8) 2_656 2_656
O97 Na1 W15 152.9(7) . 2_656
O97 Na1 W40 105.7(6) . 2_656
O97 Na1 Tb1 144.2(7) . 2_656
O97 Na1 W62 106.4(6) . 2_656
O97 Na1 O26 126.4(8) . 2_656
O97 Na1 O80 156.5(8) . 2_656
O97 Na1 O168 132.4(8) . 2_656
O97 Na1 O187 90.7(8) . 2_656
O97 Na1 O268 80.6(9) . .
O168 Na1 W15 33.7(5) 2_656 2_656
O168 Na1 W40 75.0(5) 2_656 2_656
O168 Na1 Tb1 80.9(5) 2_656 2_656
O168 Na1 W62 32.4(5) 2_656 2_656
O168 Na1 O80 62.7(7) 2_656 2_656
O168 Na1 O187 62.5(7) 2_656 2_656
O187 Na1 W15 93.3(6) 2_656 2_656
O187 Na1 W40 34.7(5) 2_656 2_656
O187 Na1 Tb1 96.6(6) 2_656 2_656
O187 Na1 W62 33.0(5) 2_656 2_656
O268 Na1 W15 74.3(7) . 2_656
O268 Na1 W40 153.0(7) . 2_656
O268 Na1 Tb1 123.3(7) . 2_656
O268 Na1 W62 94.4(7) . 2_656
O268 Na1 O26 152.6(9) . 2_656
O268 Na1 O80 85.3(8) . 2_656
O268 Na1 O168 81.5(8) . 2_656
O268 Na1 O187 121.0(9) . 2_656
O273 Na1 W15 115.2(8) . 2_656
O273 Na1 W40 104.0(8) . 2_656
O273 Na1 Tb1 69.2(8) . 2_656
O273 Na1 W62 162.2(9) . 2_656
O273 Na1 O26 87.6(9) . 2_656
O273 Na1 O80 84.8(9) . 2_656
O273 Na1 O97 80.3(10) . .
O273 Na1 O168 146.9(10) . 2_656
O273 Na1 O187 133.1(10) . 2_656
O273 Na1 O268 103.0(10) . .
W23 Na7 W31 92.6(3) 2_666 2_666
W23 Na7 W42 58.8(2) 2_666 2_666
W35 Na7 W23 65.6(2) 2_666 2_666
W35 Na7 W31 57.9(2) 2_666 2_666
W35 Na7 W42 94.1(3) 2_666 2_666
W42 Na7 W31 65.1(2) 2_666 2_666
O14 Na7 W23 130.3(7) . 2_666
O14 Na7 W31 97.7(6) . 2_666
O14 Na7 W35 153.8(7) . 2_666
O14 Na7 W42 82.1(6) . 2_666
O14 Na7 O66 118.0(8) . 2_666
O14 Na7 O67 156.2(9) . 2_666
O14 Na7 O132 94.2(8) . 2_666
O14 Na7 O140 86.4(7) . 2_666
O14 Na7 O286 89.7(14) . .
O66 Na7 W23 93.7(6) 2_666 2_666
O66 Na7 W31 29.7(5) 2_666 2_666
O66 Na7 W35 35.9(5) 2_666 2_666
O66 Na7 W42 90.6(6) 2_666 2_666
O66 Na7 O132 111.2(7) 2_666 2_666
O66 Na7 O140 62.3(6) 2_666 2_666
O67 Na7 W23 29.4(5) 2_666 2_666
O67 Na7 W31 77.0(6) 2_666 2_666
O67 Na7 W35 36.3(5) 2_666 2_666
O67 Na7 W42 74.6(6) 2_666 2_666
O67 Na7 O66 67.8(7) 2_666 2_666
O67 Na7 O132 63.3(7) 2_666 2_666
O67 Na7 O140 76.1(7) 2_666 2_666
O132 Na7 W23 36.5(4) 2_666 2_666
O132 Na7 W31 93.1(5) 2_666 2_666
O132 Na7 W35 96.3(5) 2_666 2_666
O132 Na7 W42 32.6(4) 2_666 2_666
O140 Na7 W23 75.2(5) 2_666 2_666
O140 Na7 W31 34.7(4) 2_666 2_666
O140 Na7 W35 77.9(5) 2_666 2_666
O140 Na7 W42 30.6(4) 2_666 2_666
O140 Na7 O132 61.3(6) 2_666 2_666
O286 Na7 W23 137.9(13) . 2_666
O286 Na7 W31 94.4(13) . 2_666
O286 Na7 W35 83.6(13) . 2_666
O286 Na7 W42 156.4(13) . 2_666
O286 Na7 O66 73.8(14) . 2_666
O286 Na7 O67 113.7(14) . 2_666
O286 Na7 O132 171.0(14) . 2_666
O286 Na7 O140 127.2(14) . 2_666
W19 Na8 Tb4 62.97(19) 2_666 2_666
W19 Na8 Na12 104.0(3) 2_666 2_666
Tb4 Na8 Na12 56.4(2) 2_666 2_666
O19 Na8 W19 29.0(4) 2_666 2_666
O19 Na8 Tb4 34.4(4) 2_666 2_666
O19 Na8 Na12 79.3(5) 2_666 2_666
O23 Na8 W19 98.0(5) 2_666 2_666
O23 Na8 Tb4 35.2(4) 2_666 2_666
O23 Na8 O19 69.2(6) 2_666 2_666
O23 Na8 Na12 37.1(4) 2_666 2_666
O34 Na8 W19 36.0(4) 2_666 2_666
O34 Na8 Tb4 98.7(5) 2_666 2_666
O34 Na8 O19 64.9(6) 2_666 2_666
O34 Na8 O23 133.8(7) 2_666 2_666
O34 Na8 Na12 132.6(6) 2_666 2_666
O186 Na8 W19 132.5(6) . 2_666
O186 Na8 Tb4 160.6(6) . 2_666
O186 Na8 O19 161.0(8) . 2_666
O186 Na8 O23 128.3(8) . 2_666
O186 Na8 O34 96.7(7) . 2_666
O186 Na8 Na12 118.9(6) . 2_666
O186 Na8 O271 93.8(8) . .
O186 Na8 O278 94.1(10) . .
O271 Na8 W19 80.2(6) . 2_666
O271 Na8 Tb4 101.4(7) . 2_666
O271 Na8 O19 86.5(7) . 2_666
O271 Na8 O23 106.8(8) . 2_666
O271 Na8 O34 75.8(8) . 2_666
O271 Na8 Na12 71.8(7) . 2_666
O271 Na8 O278 154.5(11) . .
O278 Na8 W19 76.6(8) . 2_666
O278 Na8 Tb4 77.3(8) . 2_666
O278 Na8 O19 78.3(9) . 2_666
O278 Na8 O23 86.9(9) . 2_666
O278 Na8 O34 79.2(9) . 2_666
O278 Na8 Na12 124.0(9) . 2_666
W7 Na9 Tb3 59.56(18) 2 2
W14 Na9 W7 91.3(3) 2 2
W14 Na9 Tb3 65.8(2) 2 2
W50 Na9 W7 65.9(2) 2 2
W50 Na9 W14 59.4(2) 2 2
W50 Na9 Tb3 98.1(3) 2 2
O12 Na9 W7 93.4(5) 2 2
O12 Na9 W14 35.3(4) 2 2
O12 Na9 Tb3 97.0(5) 2 2
O12 Na9 W50 33.7(4) 2 2
O12 Na9 O17 63.9(6) 2 2
O12 Na9 O63 112.1(7) 2 2
O17 Na9 W7 33.0(4) 2 2
O17 Na9 W14 75.7(5) 2 2
O17 Na9 Tb3 79.7(5) 2 2
O17 Na9 W50 33.1(4) 2 2
O17 Na9 O63 61.1(6) 2 2
O63 Na9 W7 29.4(4) 2 2
O63 Na9 W14 94.1(5) 2 2
O63 Na9 Tb3 38.1(4) 2 2
O63 Na9 W50 92.2(5) 2 2
O156 Na9 W7 75.7(5) 2 2
O156 Na9 W14 29.9(4) 2 2
O156 Na9 Tb3 35.9(4) 2 2
O156 Na9 W50 76.3(5) 2 2
O156 Na9 O12 63.1(6) 2 2
O156 Na9 O17 76.2(6) 2 2
O156 Na9 O63 67.9(6) 2 2
O181 Na9 W7 146.6(7) . 2
O181 Na9 W14 101.5(6) . 2
O181 Na9 Tb3 153.5(7) . 2
O181 Na9 W50 94.1(6) . 2
O181 Na9 O12 80.5(7) . 2
O181 Na9 O17 121.1(8) . 2
O181 Na9 O63 164.3(8) . 2
O181 Na9 O156 127.6(8) . 2
O277 Na9 W7 77.7(9) . 2
O277 Na9 W14 167.6(10) . 2
O277 Na9 Tb3 111.9(9) . 2
O277 Na9 W50 110.2(9) . 2
O277 Na9 O12 138.6(11) . 2
O277 Na9 O17 91.9(10) . 2
O277 Na9 O63 79.1(10) . 2
O277 Na9 O156 146.7(11) . 2
O277 Na9 O181 85.3(10) . .
O279 Na9 W7 133.0(11) 2 2
O279 Na9 W14 84.4(11) 2 2
O279 Na9 Tb3 76.3(11) 2 2
O279 Na9 W50 141.3(12) 2 2
O279 Na9 O12 108.1(12) 2 2
O279 Na9 O17 153.6(13) 2 2
O279 Na9 O63 104.1(12) 2 2
O279 Na9 O156 77.8(12) 2 2
O279 Na9 O181 79.5(12) 2 .
O279 Na9 O277 107.2(15) 2 .
O76 Na10 O78 107.9(9) . .
O131 Na10 O76 63.6(7) . .
O131 Na10 O78 61.4(8) . .
O131 Na10 O163 75.3(8) . .
O131 Na10 O285 101.3(11) . .
O163 Na10 O76 62.4(8) . .
O163 Na10 O78 61.5(8) . .
O285 Na10 O76 83.8(11) . .
O285 Na10 O78 148.2(12) . .
O285 Na10 O163 144.1(12) . .
O287 Na10 O76 91.8(13) . .
O287 Na10 O78 123.9(13) . .
O287 Na10 O131 153.8(14) . .
O287 Na10 O163 85.4(13) . .
O287 Na10 O285 83.9(15) . .
O298 Na10 O76 168.6(19) . .
O298 Na10 O78 78.6(18) . .
O298 Na10 O131 113.8(18) . .
O298 Na10 O163 128.6(19) . .
O298 Na10 O285 86(2) . .
O298 Na10 O287 92(2) . .
Tb9 Na11 Na5 86.7(3) . 2
O10 Na11 Tb9 98.9(6) . .
O10 Na11 Na5 106.2(6) . 2
O55 Na11 Tb9 39.1(5) . .
O55 Na11 O10 114.2(8) . .
O55 Na11 Na5 114.3(6) . 2
O81 Na11 Tb9 81.6(5) . .
O81 Na11 O10 62.9(7) . .
O81 Na11 O55 63.0(7) . .
O81 Na11 Na5 162.3(7) . 2
O198 Na11 Tb9 38.6(5) . .
O198 Na11 O10 63.0(7) . .
O198 Na11 O55 71.9(7) . .
O198 Na11 O81 78.3(7) . .
O198 Na11 Na5 84.2(6) . 2
O269 Na11 Tb9 68.9(7) 2 .
O269 Na11 O10 136.2(10) 2 .
O269 Na11 O55 83.3(9) 2 .
O269 Na11 O81 146.1(10) 2 .
O269 Na11 O198 88.1(9) 2 .
O269 Na11 Na5 34.4(7) 2 2
O269 Na11 O288 88.0(15) 2 .
O280 Na11 Tb9 142.9(14) . .
O280 Na11 O10 74.7(14) . .
O280 Na11 O55 171.1(15) . .
O280 Na11 O81 123.7(14) . .
O280 Na11 O198 114.2(15) . .
O280 Na11 Na5 61.4(13) . 2
O280 Na11 O269 90.2(15) . 2
O280 Na11 O288 82.1(18) . .
O288 Na11 Tb9 125.4(14) . .
O288 Na11 O10 128.6(15) . .
O288 Na11 O55 91.5(14) . .
O288 Na11 O81 96.2(14) . .
O288 Na11 O198 163.3(15) . .
O288 Na11 Na5 101.5(14) . 2
O23 Na12 O69 113.4(7) . .
O23 Na12 Na8 36.3(4) . 2_666
O41 Na12 O23 65.5(6) . .
O41 Na12 O69 61.5(6) . .
O41 Na12 O129 89.5(7) . 2_666
O41 Na12 O178 75.4(7) . .
O41 Na12 Na8 94.8(6) . 2_666
O69 Na12 Na8 149.7(6) . 2_666
O129 Na12 O23 98.3(7) 2_666 .
O129 Na12 O69 117.9(8) 2_666 .
O129 Na12 O178 163.8(8) 2_666 .
O129 Na12 Na8 77.4(6) 2_666 2_666
O178 Na12 O23 70.3(6) . .
O178 Na12 O69 60.0(6) . .
O178 Na12 Na8 97.7(6) . 2_666
O283 Na12 O23 87.5(10) . .
O283 Na12 O41 149.4(11) . .
O283 Na12 O69 123.4(10) . .
O283 Na12 O129 109.3(11) . 2_666
O283 Na12 O178 82.3(10) . .
O283 Na12 Na8 67.5(9) . 2_666
O289 Na12 O23 167.4(14) . .
O289 Na12 O41 126.4(14) . .
O289 Na12 O69 73.6(13) . .
O289 Na12 O129 86.7(13) . 2_666
O289 Na12 O178 106.9(13) . .
O289 Na12 Na8 135.9(13) . 2_666
O289 Na12 O283 80.0(15) . .
Na11 O269 Na5 113.4(11) 2 .
Na9 O279 Na5 160(2) 2 .
O32 Na13 O70 61.4(7) . .
O32 Na13 O87 61.2(7) . .
O70 Na13 O87 108.1(8) . .
O126 Na13 O32 74.1(7) . .
O126 Na13 O70 63.4(7) . .
O126 Na13 O87 62.5(7) . .
O295 Na13 O32 89.0(15) . .
O295 Na13 O70 133.4(16) . .
O295 Na13 O87 83.2(15) . .
O295 Na13 O126 145.6(16) . .
O28 Na14 O42 61.0(8) . .
O28 Na14 O224 61.0(8) . .
O179 Na14 O28 74.1(9) . .
O179 Na14 O42 61.4(8) . .
O179 Na14 O224 62.2(8) . .
O224 Na14 O42 106.3(10) . .
O1 Na14 O28 136.2(18) . .
O1 Na14 O42 78.6(16) . .
O1 Na14 O179 102.2(17) . .
O1 Na14 O224 155.5(18) . .
O297 Na14 O28 82(2) . .
O297 Na14 O42 107(2) . .
O297 Na14 O179 157(2) . .
O297 Na14 O224 106(2) . .
O297 Na14 O1 95(2) . .
W20 Na15 W65 57.9(3) . .
W20 Na15 Tb11 64.2(3) . .
W65 Na15 Tb11 93.3(4) . .
O56 Na15 W20 30.2(5) . .
O56 Na15 W65 72.7(6) . .
O56 Na15 Tb11 34.0(5) . .
O56 Na15 O72 70.4(8) . .
O56 Na15 O118 62.6(7) . .
O56 Na15 O217 130.4(9) . 2
O72 Na15 W20 72.9(6) . .
O72 Na15 W65 32.5(5) . .
O72 Na15 Tb11 74.2(6) . .
O72 Na15 O118 55.2(7) . .
O118 Na15 W20 89.3(6) . .
O118 Na15 W65 85.9(6) . .
O118 Na15 Tb11 35.9(4) . .
O180 Na15 W20 35.3(5) . .
O180 Na15 W65 32.2(5) . .
O180 Na15 Tb11 94.1(7) . .
O180 Na15 O56 62.1(8) . .
O180 Na15 O72 61.5(8) . .
O180 Na15 O118 105.2(9) . .
O180 Na15 O217 88.2(8) . 2
O217 Na15 W20 105.0(7) 2 .
O217 Na15 W65 103.5(7) 2 .
O217 Na15 Tb11 150.8(8) 2 .
O217 Na15 O72 130.8(9) 2 .
O217 Na15 O118 165.5(10) 2 .
O291 Na15 W20 107.7(10) . .
O291 Na15 W65 159.9(11) . .
O291 Na15 Tb11 66.8(9) . .
O291 Na15 O56 88.3(11) . .
O291 Na15 O72 134.8(12) . .
O291 Na15 O118 79.6(10) . .
O291 Na15 O180 140.8(13) . .
O291 Na15 O217 93.5(11) . 2
O291 Na15 O293 81.9(15) . .
O293 Na15 W20 158.4(13) . .
O293 Na15 W65 107.2(12) . .
O293 Na15 Tb11 104.3(12) . .
O293 Na15 O56 135.7(14) . .
O293 Na15 O72 86.6(13) . .
O293 Na15 O118 73.1(12) . .
O293 Na15 O180 137.2(14) . .
O293 Na15 O217 93.4(13) . 2
O44 Na16 O237 108.4(9) . .
O74 Na16 O44 62.7(8) . .
O74 Na16 O237 61.3(8) . .
O111 Na16 O44 62.6(8) . .
O111 Na16 O74 74.9(8) . .
O111 Na16 O237 62.7(8) . .
O292 Na16 O44 104.1(14) . .
O292 Na16 O74 76.6(14) . .
O292 Na16 O111 151.6(16) . .
O292 Na16 O237 102.6(14) . .
O294 Na16 O44 78.3(16) . .
O294 Na16 O74 137.6(17) . .
O294 Na16 O111 102.5(16) . .
O294 Na16 O237 155.1(17) . .
O294 Na16 O292 98.7(19) . .

loop_
_geom_bond_atom_site_label_1
_geom_bond_atom_site_label_2
_geom_bond_distance
_geom_bond_site_symmetry_2
W2 O4 2.267(17) .
W2 O33 1.774(16) .
W2 O88 1.811(17) .
W2 O96 2.060(18) .
W2 O145 1.779(17) .
W2 O205 2.050(18) .
W3 O155 1.77(2) .
W3 O232 1.73(3) .
W3 O240 1.77(2) .
W3 O244 1.74(3) .
W4 O8 1.755(18) .
W4 O57 1.755(16) .
W4 O58 2.035(16) .
W4 O101 2.050(18) .
W4 O108 2.292(17) .
W4 O128 1.851(17) .
W5 O47 1.749(17) .
W5 O64 2.058(17) .
W5 O96 1.828(18) .
W5 O102 2.033(18) .
W5 O117 2.271(17) .
W5 O162 1.750(19) .
W5 Na2 3.440(11) 2_655
W6 O70 1.937(18) .
W6 O102 1.902(18) .
W6 O117 2.348(17) .
W6 O126 1.906(17) .
W6 O203 1.886(18) .
W6 O208 1.715(19) .
W6 Na2 3.507(11) 2_655
W7 O4 2.370(17) .
W7 O17 1.967(16) .
W7 O18 2.066(18) .
W7 O63 1.766(18) .
W7 O82 1.747(18) .
W7 O205 1.885(17) .
W7 Na9 3.525(12) 2
W8 Tb2 3.5662(16) .
W8 O21 2.038(16) .
W8 O36 1.782(17) .
W8 O39 2.078(17) .
W8 O40 2.267(16) .
W8 O52 1.811(19) .
W8 O136 1.772(19) .
W9 O75 1.822(17) .
W9 O90 2.08(2) .
W9 O105 1.753(17) .
W9 O106 2.027(18) .
W9 O184 2.280(17) .
W9 O195 1.72(2) .
W9 Na4 3.448(12) 2_665
W10 Tb4 3.5598(17) .
W10 O60 1.751(19) .
W10 O62 2.248(17) .
W10 O65 1.768(17) .
W10 O137 1.810(18) .
W10 O158 2.039(18) .
W10 O204 2.088(19) .
W11 O22 2.345(16) .
W11 O55 1.795(19) .
W11 O81 1.939(18) .
W11 O89 2.044(19) .
W11 O185 1.852(18) .
W11 O226 1.71(2) .
W12 O14 1.705(19) .
W12 O23 1.804(16) .
W12 O41 1.950(18) .
W12 O62 2.365(16) .
W12 O158 1.868(18) .
W12 O177 2.07(2) .
W13 O109 1.78(2) .
W13 O150 1.72(2) .
W13 O183 1.76(2) .
W13 O242 1.73(3) .
W14 O12 2.004(18) .
W14 O30 2.277(17) .
W14 O58 1.852(16) .
W14 O94 1.719(19) .
W14 O156 1.771(17) .
W14 O217 2.066(19) .
W14 Na9 3.432(12) 2
W15 O51 1.736(19) .
W15 O68 2.376(16) .
W15 O71 2.032(18) .
W15 O80 1.818(17) .
W15 O152 1.843(17) .
W15 O168 1.95(2) .
W15 Na1 3.452(11) 2_656
W16 O123 1.78(2) .
W16 O194 1.75(2) .
W16 O216 1.73(2) .
W16 O250 1.77(3) .
W16 Na5 3.591(13) 2
W16 Na5 3.674(13) .
W17 O25 1.855(16) .
W17 O41 1.915(18) .
W17 O48 2.307(17) .
W17 O69 1.895(19) .
W17 O148 1.89(2) .
W17 O241 1.72(2) .
W18 O29 2.336(18) .
W18 O42 1.959(19) .
W18 O98 1.838(19) .
W18 O159 1.831(18) .
W18 O179 1.949(19) .
W18 O221 1.75(2) .
W19 O19 1.731(16) .
W19 O20 2.235(16) .
W19 O34 2.038(16) .
W19 O75 2.099(17) .
W19 O91 1.769(17) .
W19 O92 1.815(18) .
W19 Na8 3.440(12) 2_666
W20 O56 1.764(18) .
W20 O83 2.28(2) .
W20 O110 1.833(19) .
W20 O122 1.73(2) .
W20 O171 2.08(2) .
W20 O180 2.00(2) .
W20 Na15 3.433(19) .
W21 O7 2.044(19) .
W21 O45 1.816(19) .
W21 O53 2.262(18) .
W21 O110 2.039(18) .
W21 O146 1.757(19) .
W21 O167 1.78(2) .
W22 O11 2.038(18) .
W22 O15 1.853(16) .
W22 O27 1.730(19) .
W22 O37 1.766(17) .
W22 O68 2.234(16) .
W22 O152 2.087(18) .
W23 O49 1.74(2) .
W23 O67 1.852(19) .
W23 O93 2.01(2) .
W23 O104 2.270(19) .
W23 O115 1.762(18) .
W23 O132 2.070(18) .
W23 Na6 3.447(14) 2_566
W23 Na7 3.480(12) 2_666
W24 O11 1.873(18) .
W24 O48 2.286(17) .
W24 O69 2.012(19) .
W24 O143 2.05(2) .
W24 O178 1.772(19) .
W24 O196 1.72(2) .
W25 O18 1.808(18) .
W25 O32 1.936(18) .
W25 O64 1.876(16) .
W25 O70 1.955(18) .
W25 O116 1.74(2) .
W25 O117 2.328(17) .
W26 O31 2.256(17) .
W26 O84 1.822(19) .
W26 O99 2.06(2) .
W26 O206 2.04(2) .
W26 O243 1.74(2) .
W26 O261 1.763(17) .
W27 O3 2.070(18) .
W27 O43 1.834(19) .
W27 O59 1.776(18) .
W27 O77 2.250(17) .
W27 O149 2.056(19) .
W27 O164 1.757(19) .
W28 O6 1.819(18) .
W28 O30 2.335(17) .
W28 O87 1.991(18) .
W28 O126 1.941(18) .
W28 O217 1.872(19) .
W28 O247 1.72(2) .
W29 O76 1.96(2) .
W29 O90 1.85(2) .
W29 O124 1.72(2) .
W29 O163 1.94(2) .
W29 O184 2.356(16) .
W29 O211 1.832(19) .
W30 O13 1.973(19) .
W30 O16 1.797(18) .
W30 O20 2.341(16) .
W30 O34 1.864(17) .
W30 O151 1.74(2) .
W30 O211 2.04(2) .
W31 O66 1.862(19) .
W31 O130 1.76(2) .
W31 O140 2.041(17) .
W31 O175 2.333(18) .
W31 O186 1.718(19) .
W31 O220 1.929(18) .
W31 Na7 3.545(13) 2_666
W32 O31 2.323(17) .
W32 O99 1.84(2) .
W32 O103 2.03(2) .
W32 O114 1.977(18) .
W32 O134 1.73(2) .
W32 O223 1.796(18) .
W32 Na4 3.484(12) 2_665
W33 O21 1.886(16) .
W33 O24 1.940(18) .
W33 O40 2.329(16) .
W33 O159 2.035(18) .
W33 O169 1.780(19) .
W33 O189 1.75(2) .
W33 Na3 3.426(12) 2_556
W34 O10 2.038(19) .
W34 O29 2.316(17) .
W34 O39 1.810(17) .
W34 O98 2.087(19) .
W34 O181 1.75(2) .
W34 O198 1.786(18) .
W35 Tb10 3.552(2) .
W35 O66 2.047(18) .
W35 O67 2.092(19) .
W35 O79 1.779(18) .
W35 O119 1.793(19) .
W35 O157 1.81(2) .
W35 O175 2.227(18) .
W35 Na7 3.445(12) 2_666
W36 O6 2.054(18) .
W36 O35 1.74(2) .
W36 O101 1.845(18) .
W36 O108 2.342(17) .
W36 O173 1.769(17) .
W36 O203 1.982(18) .
W36 Na2 3.446(11) 2_655
W37 O24 1.923(18) .
W37 O127 1.92(2) .
W37 O139 1.72(2) .
W37 O174 2.320(18) .
W37 O179 1.885(19) .
W37 O224 1.90(2) .
W37 Na3 3.511(12) 2_556
W38 O61 2.271(19) .
W38 O121 1.77(2) .
W38 O182 2.01(2) .
W38 O206 1.85(2) .
W38 O207 2.06(3) .
W38 O256 1.77(3) .
W39 O61 2.377(19) .
W39 O78 1.97(2) .
W39 O103 1.83(2) .
W39 O131 1.97(2) .
W39 O207 1.84(3) .
W39 O233 1.73(3) .
W40 O26 1.777(18) .
W40 O38 2.268(18) .
W40 O142 2.05(2) .
W40 O187 2.00(2) .
W40 O188 1.73(2) .
W40 O204 1.807(19) .
W40 Na1 3.486(11) 2_656
W41 O234 1.72(3) .
W41 O245 1.73(2) .
W41 O252 1.79(3) .
W41 O260 2.08(6) .
W41 O263 1.75(4) .
W41 O266 2.22(6) .
W42 O74 1.923(19) .
W42 O104 2.372(18) .
W42 O129 1.69(2) .
W42 O132 1.893(18) .
W42 O140 1.824(17) .
W42 O237 1.997(19) .
W42 Na7 3.494(12) 2_666
W43 O28 1.960(19) .
W43 O89 1.825(19) .
W43 O135 1.73(2) .
W43 O160 1.86(2) .
W43 O174 2.367(18) .
W43 O224 1.97(2) .
W44 O46 1.89(2) .
W44 O93 1.92(2) .
W44 O104 2.300(19) .
W44 O111 1.91(2) .
W44 O210 1.74(2) .
W44 O237 1.921(19) .
W44 Na6 3.528(14) 2_566
Tb2 O40 2.704(16) .
Tb2 O52 2.309(19) .
Tb2 O54 2.275(19) .
Tb2 O153 2.347(19) .
Tb2 O164 2.359(19) .
Tb2 O169 2.380(19) .
Tb2 O183 2.356(19) .
Tb2 O236 2.48(2) .
Tb2 Na3 3.645(12) 2_556
Tb3 O4 2.682(17) .
Tb3 O57 2.288(16) .
Tb3 O63 2.394(18) .
Tb3 O88 2.316(17) .
Tb3 O123 2.31(2) .
Tb3 O156 2.331(17) .
Tb3 O167 2.30(2) .
Tb3 O245 2.54(2) .
Tb3 Na9 3.845(12) 2
W45 O73 1.75(2) .
W45 O76 1.96(2) .
W45 O106 1.900(18) .
W45 O114 1.871(18) .
W45 O131 1.89(2) .
W45 O184 2.327(16) .
W45 Na4 3.487(12) 2_665
W1 O25 1.913(16) .
W1 O48 2.339(18) .
W1 O71 1.834(18) .
W1 O141 1.932(19) .
W1 O143 1.86(2) .
W1 O202 1.72(2) .
Tb4 O19 2.371(16) .
Tb4 O23 2.408(16) .
Tb4 O37 2.276(16) .
Tb4 O62 2.731(17) .
Tb4 O137 2.323(18) .
Tb4 O155 2.32(2) .
Tb4 O178 2.356(19) .
Tb4 O248 2.54(3) .
Tb4 Na8 3.983(12) 2_666
Tb5 O31 2.648(17) .
Tb5 O33 2.331(16) .
Tb5 O84 2.298(19) .
Tb5 O91 2.273(17) .
Tb5 O105 2.346(18) .
Tb5 O223 2.364(18) .
Tb5 O232 2.34(3) .
Tb5 O265 2.40(4) .
Tb5 Na4 3.678(12) 2_665
W46 Tb9 3.5353(17) .
W46 O22 2.251(16) .
W46 O54 1.767(19) .
W46 O112 2.054(18) .
W46 O125 1.735(19) .
W46 O165 1.824(19) .
W46 O185 2.064(19) .
W47 O9 2.08(2) .
W47 O95 1.83(2) .
W47 O193 2.261(19) .
W47 O213 1.76(2) .
W47 O222 2.06(2) .
W47 O228 1.786(19) .
W48 O44 1.92(2) .
W48 O74 1.922(19) .
W48 O120 1.72(2) .
W48 O138 2.320(19) .
W48 O200 1.90(2) .
W48 O220 1.902(18) .
W49 O218 1.71(3) .
W49 O229 1.86(4) .
W49 O248 1.76(3) .
W49 O259 2.03(6) .
W49 O265 1.75(4) .
W49 O266 2.13(6) .
W50 O12 1.921(18) .
W50 O17 1.895(16) .
W50 O30 2.334(17) .
W50 O32 1.897(18) .
W50 O87 1.889(18) .
W50 O133 1.732(19) .
W50 Na9 3.413(12) 2
W51 O44 1.994(19) .
W51 O85 1.84(2) .
W51 O111 1.95(2) .
W51 O138 2.334(19) .
W51 O192 1.87(2) .
W51 O231 1.75(2) .
W52 O212 1.75(2) .
W52 O219 1.75(2) .
W52 O229 2.24(4) .
W52 O252 2.27(3) .
W52 O258 2.24(4) .
W52 O262 1.72(3) .
Tb1 O15 2.296(16) .
Tb1 O26 2.291(18) .
Tb1 O65 2.265(17) .
Tb1 O68 2.664(16) .
Tb1 O80 2.354(18) .
Tb1 O109 2.30(2) .
Tb1 O125 2.352(19) .
Tb1 O170 2.65(3) .
Tb1 Na1 3.687(12) 2_656
W53 O3 1.827(18) .
W53 O46 1.97(2) .
W53 O77 2.300(17) .
W53 O85 2.03(2) .
W53 O86 1.76(2) .
W53 O214 1.79(2) .
W53 Na6 3.455(14) 2_566
W54 O83 2.32(2) .
W54 O171 1.84(2) .
W54 O176 1.82(2) .
W54 O209 1.95(2) .
W54 O238 1.96(2) .
W54 O249 1.71(3) .
W55 O138 2.266(19) .
W55 O149 1.832(19) .
W55 O192 2.07(2) .
W55 O200 2.02(2) .
W55 O201 1.74(2) .
W55 O227 1.74(3) .
W56 O113 1.74(2) .
W56 O197 1.74(3) .
W56 O246 1.78(2) .
W56 O251 1.79(2) .
W57 O112 1.838(18) .
W57 O127 2.02(2) .
W57 O153 1.774(19) .
W57 O160 2.05(2) .
W57 O174 2.276(18) .
W57 O190 1.75(2) .
W57 Na3 3.439(12) 2_556
Tb6 O16 2.359(18) .
Tb6 O20 2.723(16) .
Tb6 O92 2.309(18) .
Tb6 O113 2.33(2) .
Tb6 O119 2.337(19) .
Tb6 O121 2.33(2) .
Tb6 O219 2.49(2) .
Tb6 O261 2.268(17) .
W58 O10 1.924(19) .
W58 O28 1.89(2) .
W58 O29 2.310(17) .
W58 O42 1.936(19) .
W58 O81 1.923(18) .
W58 O144 1.73(2) .
W59 O7 1.863(19) .
W59 O53 2.310(18) .
W59 O107 1.80(2) .
W59 O161 1.96(2) .
W59 O176 2.05(2) .
W59 O230 1.69(3) .
W60 O38 2.342(18) .
W60 O100 2.00(2) .
W60 O142 1.89(2) .
W60 O147 1.74(2) .
W60 O148 1.95(2) .
W60 O177 1.83(2) .
W61 O13 1.876(19) .
W61 O61 2.325(19) .
W61 O78 1.89(2) .
W61 O163 1.91(2) .
W61 O182 1.93(2) .
W61 O254 1.73(3) .
W62 O38 2.317(18) .
W62 O97 1.73(2) .
W62 O100 1.901(19) .
W62 O141 1.919(19) .
W62 O168 1.90(2) .
W62 O187 1.91(2) .
W62 Na1 3.461(11) 2_656
W63 O170 1.74(3) .
W63 O236 1.74(2) .
W63 O258 1.77(4) .
W63 O259 2.25(6) .
W63 O260 2.11(6) .
W63 O264 1.75(4) .
W64 O9 1.84(2) .
W64 O72 1.95(2) .
W64 O118 1.78(2) .
W64 O166 2.05(2) .
W64 O191 1.72(2) .
W64 O193 2.336(19) .
Tb7 O27 2.353(19) .
Tb7 O47 2.352(17) .
Tb7 O108 2.661(17) .
Tb7 O128 2.334(17) .
Tb7 O145 2.257(17) .
Tb7 O173 2.390(18) .
Tb7 O218 2.71(3) .
Tb7 O240 2.31(2) .
Tb7 Na2 3.620(11) 2_655
Tb8 O43 2.273(19) .
Tb8 O77 2.743(17) .
Tb8 O79 2.241(18) .
Tb8 O115 2.363(19) .
Tb8 O212 2.45(2) .
Tb8 O213 2.38(2) .
Tb8 O214 2.39(2) .
Tb8 O246 2.31(2) .
Tb8 Na6 3.704(14) 2_566
Tb9 O8 2.386(18) .
Tb9 O22 2.650(16) .
Tb9 O36 2.249(18) .
Tb9 O55 2.323(19) .
Tb9 O165 2.281(19) .
Tb9 O194 2.28(2) .
Tb9 O198 2.313(18) .
Tb9 O234 2.77(3) .
Tb9 Na11 3.654(14) .
W65 O72 1.91(2) .
W65 O83 2.30(2) .
W65 O180 1.94(2) .
W65 O209 1.90(2) .
W65 O235 1.86(2) .
W65 O253 1.72(2) .
W65 Na15 3.54(2) .
Tb10 O59 2.283(18) .
Tb10 O60 2.360(19) .
Tb10 O130 2.38(2) .
Tb10 O157 2.32(2) .
Tb10 O175 2.695(19) .
Tb10 O201 2.32(2) .
Tb10 O242 2.37(3) .
Tb10 O264 2.39(4) .
W66 O50 2.25(2) .
W66 O154 2.09(3) .
W66 O199 1.94(3) .
W66 O222 1.84(2) .
W66 O239 1.75(3) .
W66 O257 1.74(3) .
Tb11 O56 2.323(18) .
Tb11 O95 2.30(2) .
Tb11 O118 2.34(2) .
Tb11 O136 2.360(19) .
Tb11 O146 2.282(19) .
Tb11 O193 2.674(19) .
Tb11 O250 2.33(3) .
Tb11 O263 2.40(4) .
Tb11 Na15 3.965(19) .
Tb12 O45 2.31(2) .
Tb12 O53 2.729(18) .
Tb12 O107 2.37(2) .
Tb12 O228 2.255(19) .
Tb12 O239 2.34(3) .
Tb12 O243 2.39(2) .
Tb12 O251 2.30(2) .
Tb12 O262 2.56(3) .
W67 O50 2.35(2) .
W67 O154 1.85(3) .
W67 O166 1.81(2) .
W67 O172 1.86(3) .
W67 O215 1.75(3) .
W67 O235 1.97(2) .
Tb13 O15 2.311(17) .
Tb13 O128 2.318(17) .
Tb13 O165 2.355(19) .
Tb13 O170 2.53(3) .
Tb13 O218 2.55(3) .
Tb13 O234 2.51(3) .
Tb13 O255 2.64(5) .
Ge2 O4 1.729(17) .
Ge2 O30 1.768(17) .
Ge2 O108 1.734(17) .
Ge2 O117 1.766(17) .
Ge3 O77 1.749(17) .
Ge3 O104 1.781(19) .
Ge3 O138 1.781(19) .
Ge3 O175 1.773(19) .
Ge4 O20 1.751(16) .
Ge4 O31 1.768(17) .
Ge4 O61 1.748(19) .
Ge4 O184 1.762(17) .
Ge5 O22 1.751(16) .
Ge5 O29 1.766(17) .
Ge5 O40 1.745(16) .
Ge5 O174 1.761(18) .
Ge1 O38 1.776(18) .
Ge1 O48 1.778(18) .
Ge1 O62 1.716(17) .
Ge1 O68 1.745(16) .
Ge6 O50 1.77(2) .
Ge6 O53 1.740(18) .
Ge6 O83 1.79(2) .
Ge6 O193 1.751(19) .
O10 Na11 2.66(2) .
O12 Na9 2.53(2) 2
O14 Na7 2.25(2) .
O17 Na9 2.53(2) 2
O19 Na8 2.539(19) 2_666
O23 Na8 2.52(2) 2_666
O23 Na12 2.58(2) .
O24 Na3 2.53(2) 2_556
O26 Na1 2.45(2) 2_656
O28 Na14 2.58(3) .
O32 Na13 2.53(3) .
O34 Na8 2.52(2) 2_666
O41 Na12 2.46(2) .
O42 Na14 2.60(3) .
O43 Tb14 2.47(2) .
O44 Na16 2.54(3) .
O45 Tb16 2.40(2) .
O46 Na6 2.56(2) 2_566
O47 Na2 2.39(2) 2_655
O50 W68 2.33(2) .
O52 Tb14 2.51(2) .
O55 Na11 2.56(2) .
O56 Na15 2.60(3) .
O63 Na9 2.72(2) 2
O66 Na7 2.46(2) 2_666
O67 Na7 2.32(2) 2_666
O69 Na12 2.71(2) .
O70 Na13 2.58(2) .
O72 Na15 2.79(3) .
O73 Na4 2.29(2) .
O74 Na16 2.53(3) .
O76 Na10 2.51(3) .
O78 Na10 2.56(3) .
O80 Na1 2.55(2) 2_656
O81 Na11 2.52(2) .
O84 Tb16 2.374(19) .
O87 Na13 2.60(2) .
O88 Tb16 2.384(18) .
O92 Tb15 2.487(18) .
O93 Na6 2.68(2) 2_566
O94 Na5 2.30(2) 2
O95 Tb14 2.49(2) .
O97 Na1 2.42(2) .
O102 Na2 2.66(2) 2_655
O105 Na4 2.43(2) 2_665
O106 Na4 2.64(2) 2_665
O111 Na16 2.43(3) .
O114 Na4 2.57(2) 2_665
O115 Na6 2.43(2) 2_566
O118 Na15 2.97(3) .
O122 Na5 2.26(3) .
O126 Na13 2.45(2) .
O127 Na3 2.66(2) 2_556
O129 Na12 2.49(2) 2_666
O131 Na10 2.45(2) .
O132 Na7 2.74(2) 2_666
O137 Tb15 2.511(19) .
O139 Na3 2.31(2) .
O140 Na7 2.61(2) 2_666
O153 Na3 2.41(2) 2_556
O156 Na9 2.52(2) 2
O157 Tb15 2.45(2) .
O161 W68 1.90(2) .
O163 Na10 2.49(3) .
O168 Na1 2.52(2) 2_656
O169 Na3 2.51(2) 2_556
O172 W68 1.94(3) .
O173 Na2 2.52(2) 2_655
O178 Na12 2.57(2) .
O179 Na14 2.49(3) .
O180 Na15 2.54(3) .
O181 Na9 2.43(2) .
O186 Na8 2.39(2) .
O187 Na1 2.60(2) 2_656
O198 Na11 2.45(2) .
O199 W68 2.01(3) .
O203 Na2 2.55(2) 2_655
O208 Na2 2.28(2) .
O210 Na6 2.31(2) .
O212 Tb14 2.58(3) .
O214 Na6 2.55(2) 2_566
O216 Na5 2.42(3) .
O216 Na5 2.31(3) 2
O217 Na15 2.69(3) 2
O219 Tb15 2.53(2) .
O223 Na4 2.58(2) 2_665
O224 Na14 2.59(3) .
O225 W68 1.70(3) .
O229 Tb16 2.56(4) .
O236 Tb14 2.49(2) .
O237 Na16 2.57(3) .
O238 W68 1.88(2) .
O245 Tb16 2.55(2) .
O248 Tb15 2.42(3) .
Tb14 O252 2.42(3) .
Tb14 O260 2.75(7) .
O252 O260 1.77(7) .
O258 Tb15 2.44(4) .
O259 Tb15 2.70(6) .
O262 Tb16 2.61(3) .
Tb16 O266 2.92(6) .
Na2 W5 3.440(11) 2_655
Na2 W6 3.507(11) 2_655
Na2 W36 3.446(11) 2_655
Na2 Tb7 3.620(11) 2_655
Na2 O47 2.39(2) 2_655
Na2 O102 2.66(2) 2_655
Na2 O173 2.52(2) 2_655
Na2 O203 2.55(2) 2_655
Na2 O267 2.35(3) .
Na2 O272 2.37(3) .
Na3 W33 3.426(12) 2_556
Na3 W37 3.511(12) 2_556
Na3 Tb2 3.645(12) 2_556
Na3 W57 3.439(12) 2_556
Na3 O24 2.53(2) 2_556
Na3 O127 2.66(2) 2_556
Na3 O153 2.41(2) 2_556
Na3 O169 2.51(2) 2_556
Na3 O282 2.43(3) .
Na3 O284 2.29(4) .
Na4 W9 3.448(12) 2_665
Na4 W32 3.484(12) 2_665
Na4 W45 3.487(12) 2_665
Na4 Tb5 3.678(12) 2_665
Na4 O105 2.43(2) 2_665
Na4 O106 2.64(2) 2_665
Na4 O114 2.57(2) 2_665
Na4 O223 2.58(2) 2_665
Na4 O274 2.49(3) .
Na4 O276 2.39(3) .
Na5 W16 3.591(13) 2
Na5 O94 2.30(2) 2
Na5 O216 2.31(3) 2
Na5 Na5 3.68(3) 2
Na5 Na11 4.106(19) 2
Na5 O269 2.53(3) .
Na5 O279 2.37(4) .
Na6 W23 3.447(14) 2_566
Na6 W44 3.528(14) 2_566
Na6 W53 3.455(14) 2_566
Na6 Tb8 3.704(14) 2_566
Na6 O46 2.56(2) 2_566
Na6 O93 2.68(2) 2_566
Na6 O115 2.43(2) 2_566
Na6 O214 2.55(2) 2_566
Na6 O270 2.41(3) .
Na6 O275 2.35(4) .
Na1 W15 3.452(11) 2_656
Na1 W40 3.486(11) 2_656
Na1 Tb1 3.687(12) 2_656
Na1 W62 3.461(11) 2_656
Na1 O26 2.45(2) 2_656
Na1 O80 2.55(2) 2_656
Na1 O168 2.52(2) 2_656
Na1 O187 2.60(2) 2_656
Na1 O268 2.42(3) .
Na1 O273 2.34(3) .
Na7 W23 3.480(12) 2_666
Na7 W31 3.545(12) 2_666
Na7 W35 3.445(12) 2_666
Na7 W42 3.494(12) 2_666
Na7 O66 2.46(2) 2_666
Na7 O67 2.32(2) 2_666
Na7 O132 2.74(2) 2_666
Na7 O140 2.61(2) 2_666
Na7 O286 2.32(5) .
Na8 W19 3.440(11) 2_666
Na8 Tb4 3.983(12) 2_666
Na8 O19 2.539(19) 2_666
Na8 O23 2.52(2) 2_666
Na8 O34 2.52(2) 2_666
Na8 Na12 4.088(17) 2_666
Na8 O271 2.43(3) .
Na8 O278 2.44(3) .
Na9 W7 3.525(12) 2
Na9 W14 3.432(12) 2
Na9 Tb3 3.845(12) 2
Na9 W50 3.413(12) 2
Na9 O12 2.53(2) 2
Na9 O17 2.53(2) 2
Na9 O63 2.72(2) 2
Na9 O156 2.52(2) 2
Na9 O277 2.35(4) .
Na9 O279 2.26(4) 2
Na10 O285 2.46(4) .
Na10 O287 2.42(5) .
Na10 O298 2.32(7) .
Na11 Na5 4.106(19) 2
Na11 O269 2.38(3) 2
Na11 O280 2.33(5) .
Na11 O288 2.42(6) .
Na12 O129 2.49(2) 2_666
Na12 Na8 4.088(17) 2_666
Na12 O283 2.39(4) .
Na12 O289 2.35(5) .
O269 Na11 2.38(3) 2
O279 Na9 2.26(4) 2
Na13 O295 2.44(6) .
Na14 O1 2.35(6) .
Na14 O297 2.26(8) .
Na15 O217 2.69(3) 2
Na15 O291 2.32(4) .
Na15 O293 2.45(5) .
Na16 O292 2.40(5) .
Na16 O294 2.36(6) .

loop_
_platon_squeeze_void_nr
_platon_squeeze_void_average_x
_platon_squeeze_void_average_y
_platon_squeeze_void_average_z
_platon_squeeze_void_volume
_platon_squeeze_void_count_electrons
1 -0.010 0.638 0.138 4417.5 1185.2
2 0.307 0.884 0.804 6.5 2.2
3 0.500 0.500 0.500 42.8 22.4
4 0.693 0.116 0.196 5.0 2.4
